data_7241368
loop_
_publ_author_name
'Brown, John T.'
'Zeller, Matthias'
'Rosokha, Sergiy V.'

_publ_section_title
;
 Effects of structural variations on \p-dimer formation: long-distance
 multicenter bonding of cation-radicals of tetrathiafulvalene analogues.
;
_journal_issue 43
_journal_name_full 'Physical chemistry chemical physics : PCCP'
_journal_page_first 25054
_journal_page_last 25065
_journal_paper_doi 10.1039/d0cp04891g
_journal_volume 22
_journal_year 2020
_chemical_formula_moiety '3(C13 H36 B11), 3(C10 H12 Se4), C H2 Cl2'
_chemical_formula_sum 'C70 H146 B33 Cl2 Se12'
_chemical_formula_weight 2363.01
_space_group_crystal_system monoclinic
_space_group_IT_number 14
_space_group_name_Hall '-P 2ybc'
_space_group_name_H-M_alt 'P 1 21/c 1'
_atom_sites_solution_hydrogens geom
_atom_sites_solution_primary direct
_atom_sites_solution_secondary difmap
_audit_creation_method SHELXL-2018/3
_audit_update_record
;
2020-06-22 deposited with the CCDC.	2020-10-06 downloaded from the CCDC.
;
_cell_angle_alpha 90
_cell_angle_beta 104.505(10)
_cell_angle_gamma 90
_cell_formula_units_Z 4
_cell_length_a 9.1263(13)
_cell_length_b 74.893(11)
_cell_length_c 15.658(2)
_cell_measurement_reflns_used 9774
_cell_measurement_temperature 150(2)
_cell_measurement_theta_max 78.4821
_cell_measurement_theta_min 2.9742
_cell_volume 10361(3)
_computing_cell_refinement 'SAINT V8.38A (Bruker, 2016)'
_computing_data_collection 'Apex3 v2018.1-0 (Bruker, 2018)'
_computing_data_reduction 'SAINT V8.38A (Bruker, 2016)'
_computing_structure_refinement
;  
SHELXL-2018/3 (Sheldrick, 2015, 2018), 
SHELXLE Rev1030 (H\"ubschle et al., 2011)
;
_computing_structure_solution 'SHELXS-97 (Sheldrick, 2008)'
_diffrn_ambient_temperature 150(2)
_diffrn_detector_area_resol_mean 7.4074
_diffrn_measured_fraction_theta_full 0.986
_diffrn_measured_fraction_theta_max 0.956
_diffrn_measurement_device_type
;
Bruker AXS D8 Quest CMOS diffractometer with PhotonII charge-integrating pixel 
array detector (CPAD)
;
_diffrn_measurement_method 'omega and phi scans'
_diffrn_radiation_monochromator 'laterally graded multilayer (Goebel) mirror'
_diffrn_radiation_type CuK\a
_diffrn_radiation_wavelength 1.54178
_diffrn_reflns_av_R_equivalents 0.0347
_diffrn_reflns_av_unetI/netI 0.0330
_diffrn_reflns_Laue_measured_fraction_full 0.986
_diffrn_reflns_Laue_measured_fraction_max 0.956
_diffrn_reflns_limit_h_max 11
_diffrn_reflns_limit_h_min -8
_diffrn_reflns_limit_k_max 90
_diffrn_reflns_limit_k_min -92
_diffrn_reflns_limit_l_max 19
_diffrn_reflns_limit_l_min -18
_diffrn_reflns_number 81535
_diffrn_reflns_point_group_measured_fraction_full 0.986
_diffrn_reflns_point_group_measured_fraction_max 0.956
_diffrn_reflns_theta_full 67.679
_diffrn_reflns_theta_max 78.967
_diffrn_reflns_theta_min 2.974
_diffrn_source 'I-mu-S microsource X-ray tube'
_diffrn_source_current '1.0 mA'
_diffrn_source_voltage '50 kV'
_exptl_absorpt_coefficient_mu 5.646
_exptl_absorpt_correction_T_max 0.3901
_exptl_absorpt_correction_T_min 0.2399
_exptl_absorpt_correction_type multi-scan
_exptl_absorpt_process_details
;
 SADABS 2016/2: Krause, L., Herbst-Irmer, R., Sheldrick G.M. & Stalke D.,
 J. Appl. Cryst. 48 (2015) 3-10
;
_exptl_crystal_colour black
_exptl_crystal_density_diffrn 1.515
_exptl_crystal_description rod
_exptl_crystal_F_000 4692
_exptl_crystal_size_max 0.210
_exptl_crystal_size_mid 0.060
_exptl_crystal_size_min 0.050
_refine_diff_density_max 1.087
_refine_diff_density_min -1.084
_refine_diff_density_rms 0.089
_refine_ls_extinction_method none
_refine_ls_goodness_of_fit_ref 1.117
_refine_ls_hydrogen_treatment constr
_refine_ls_matrix_type full
_refine_ls_number_parameters 1359
_refine_ls_number_reflns 21428
_refine_ls_number_restraints 1899
_refine_ls_restrained_S_all 1.083
_refine_ls_R_factor_all 0.0588
_refine_ls_R_factor_gt 0.0512
_refine_ls_shift/su_max 0.002
_refine_ls_shift/su_mean 0.000
_refine_ls_structure_factor_coef Fsqd
_refine_ls_weighting_details 'w=1/[\s^2^(Fo^2^)+(0.0438P)^2^+23.9180P] where P=(Fo^2^+2Fc^2^)/3'
_refine_ls_weighting_scheme calc
_refine_ls_wR_factor_gt 0.1203
_refine_ls_wR_factor_ref 0.1241
_reflns_Friedel_coverage 0.000
_reflns_number_gt 18574
_reflns_number_total 21428
_reflns_threshold_expression 'I > 2\s(I)'
_cod_data_source_file d0cp04891g2.cif
_cod_data_source_block RS153_0m
_cod_depositor_comments 'Adding full bibliography for 7241361--7241370.cif.'
_cod_original_sg_symbol_H-M 'P 21/c'
_cod_database_code 7241368
_shelx_shelxl_version_number 2018/3
_shelx_space_group_comment
;
The symmetry employed for this shelxl refinement is uniquely defined
by the following loop, which should always be used as a source of
symmetry information in preference to the above space-group names.
They are only intended as comments.
;
_shelx_estimated_absorpt_t_min 0.384
_shelx_estimated_absorpt_t_max 0.766

loop_
_space_group_symop_operation_xyz
'x, y, z'
'-x, y+1/2, -z+1/2'
'-x, -y, -z'
'x, -y-1/2, z-1/2'

loop_
_atom_site_label
_atom_site_type_symbol
_atom_site_fract_x
_atom_site_fract_y
_atom_site_fract_z
_atom_site_U_iso_or_equiv
_atom_site_adp_type
_atom_site_occupancy
_atom_site_site_symmetry_order
_atom_site_calc_flag
_atom_site_refinement_flags_posn
_atom_site_refinement_flags_adp
_atom_site_refinement_flags_occupancy
_atom_site_disorder_assembly
_atom_site_disorder_group
Se1 Se -0.10215(6) 0.36741(2) 0.30111(4) 0.05025(13) Uani 1 1 d . . . . .
Se2 Se 0.02646(6) 0.34855(2) 0.48164(4) 0.04435(12) Uani 1 1 d . . . . .
Se3 Se -0.35491(5) 0.33346(2) 0.23900(3) 0.04283(11) Uani 1 1 d . . . . .
Se4 Se -0.18957(5) 0.31198(2) 0.40694(3) 0.04206(11) Uani 1 1 d . . . . .
Se5 Se 0.25803(5) 0.34737(2) 0.29952(3) 0.03675(10) Uani 1 1 d . . . . .
Se6 Se 0.23190(5) 0.31153(2) 0.39700(3) 0.03875(11) Uani 1 1 d . . . . .
Se7 Se -0.04112(5) 0.33487(2) 0.13161(3) 0.04109(11) Uani 1 1 d . . . . .
Se8 Se -0.03974(5) 0.29747(2) 0.22061(3) 0.04064(11) Uani 1 1 d . . . . .
Se9 Se 0.05411(6) 0.46399(2) 0.04311(5) 0.05630(15) Uani 1 1 d . . . . .
Se10 Se 0.17332(6) 0.49551(2) 0.17217(4) 0.06123(16) Uani 1 1 d . . . . .
Se11 Se 0.19068(7) 0.48318(2) -0.11265(4) 0.05568(14) Uani 1 1 d . . . . .
Se12 Se 0.31026(6) 0.51568(2) 0.00991(4) 0.04605(12) Uani 1 1 d . . . . .
C71 C 0.712(3) 0.3652(3) 0.7128(18) 0.119(4) Uani 0.526(6) 1 d D U P A 1
H71A H 0.762931 0.372021 0.766349 0.143 Uiso 0.526(6) 1 calc R U P A 1
H71B H 0.627245 0.372655 0.679301 0.143 Uiso 0.526(6) 1 calc R U P A 1
Cl1 Cl 0.8386(10) 0.36232(12) 0.6494(5) 0.0818(17) Uani 0.526(6) 1 d D U P A 1
Cl2 Cl 0.6401(6) 0.34635(7) 0.7445(4) 0.120(2) Uani 0.526(6) 1 d D U P A 1
C71B C 0.723(2) 0.3619(5) 0.7286(19) 0.122(4) Uani 0.474(6) 1 d D U P A 2
H71C H 0.747371 0.354373 0.782185 0.147 Uiso 0.474(6) 1 calc R U P A 2
H71D H 0.743279 0.374512 0.747444 0.147 Uiso 0.474(6) 1 calc R U P A 2
Cl1B Cl 0.8384(13) 0.35609(17) 0.6622(8) 0.134(4) Uani 0.474(6) 1 d D U P A 2
Cl2B Cl 0.5387(6) 0.35962(11) 0.6775(4) 0.134(3) Uani 0.474(6) 1 d D U P A 2
C1 C -0.1058(5) 0.34734(6) 0.3707(3) 0.0385(9) Uani 1 1 d . . . . .
C2 C -0.2005(5) 0.33310(6) 0.3427(3) 0.0377(9) Uani 1 1 d . . . . .
C3 C 0.0721(10) 0.39876(8) 0.3663(5) 0.093(3) Uani 1 1 d . . . . .
H3A H 0.131229 0.405000 0.418604 0.140 Uiso 1 1 calc R U . . .
H3B H -0.021528 0.405373 0.341415 0.140 Uiso 1 1 calc R U . . .
H3C H 0.131443 0.397926 0.322196 0.140 Uiso 1 1 calc R U . . .
C4 C 0.0338(7) 0.38022(6) 0.3917(4) 0.0598(15) Uani 1 1 d . . . . .
C5 C 0.0879(6) 0.37222(7) 0.4687(4) 0.0552(13) Uani 1 1 d . . . . .
C6 C 0.1964(8) 0.37963(9) 0.5493(5) 0.079(2) Uani 1 1 d . . . . .
H6A H 0.285502 0.371874 0.565952 0.118 Uiso 1 1 calc R U . . .
H6B H 0.146733 0.380202 0.597921 0.118 Uiso 1 1 calc R U . . .
H6C H 0.227783 0.391648 0.536564 0.118 Uiso 1 1 calc R U . . .
C7 C -0.5682(5) 0.30481(8) 0.1880(4) 0.0580(14) Uani 1 1 d . . . . .
H7A H -0.614020 0.294428 0.209247 0.087 Uiso 1 1 calc R U . . .
H7B H -0.537156 0.301560 0.134439 0.087 Uiso 1 1 calc R U . . .
H7C H -0.642077 0.314551 0.174621 0.087 Uiso 1 1 calc R U . . .
C8 C -0.4319(5) 0.31077(6) 0.2579(3) 0.0435(10) Uani 1 1 d . . . . .
C9 C -0.3625(5) 0.30169(6) 0.3298(3) 0.0448(10) Uani 1 1 d . . . . .
C10 C -0.4036(6) 0.28334(7) 0.3556(4) 0.0622(15) Uani 1 1 d . . . . .
H10A H -0.491513 0.278899 0.311115 0.093 Uiso 1 1 calc R U . . .
H10B H -0.428092 0.283949 0.413009 0.093 Uiso 1 1 calc R U . . .
H10C H -0.317814 0.275239 0.359552 0.093 Uiso 1 1 calc R U . . .
C11 C 0.1576(4) 0.32571(5) 0.2980(3) 0.0324(8) Uani 1 1 d . . . . .
C12 C 0.0418(4) 0.32034(5) 0.2281(3) 0.0347(8) Uani 1 1 d . . . . .
C13 C 0.5168(6) 0.35724(7) 0.4372(3) 0.0491(11) Uani 1 1 d . . . . .
H13A H 0.598548 0.352853 0.485861 0.074 Uiso 1 1 calc R U . . .
H13B H 0.467535 0.367478 0.457357 0.074 Uiso 1 1 calc R U . . .
H13C H 0.558743 0.360925 0.388122 0.074 Uiso 1 1 calc R U . . .
C14 C 0.4026(5) 0.34262(6) 0.4069(3) 0.0396(9) Uani 1 1 d . . . . .
C15 C 0.3927(5) 0.32728(6) 0.4485(3) 0.0420(10) Uani 1 1 d . . . . .
C16 C 0.4958(6) 0.32110(8) 0.5341(4) 0.0600(14) Uani 1 1 d . . . . .
H16A H 0.585133 0.328842 0.549493 0.090 Uiso 1 1 calc R U . . .
H16B H 0.527536 0.308778 0.527655 0.090 Uiso 1 1 calc R U . . .
H16C H 0.441850 0.321659 0.580813 0.090 Uiso 1 1 calc R U . . .
C17 C -0.2620(6) 0.32238(8) -0.0214(4) 0.0638(16) Uani 1 1 d . . . . .
H17A H -0.275482 0.312111 -0.061436 0.096 Uiso 1 1 calc R U . . .
H17B H -0.210438 0.331998 -0.044758 0.096 Uiso 1 1 calc R U . . .
H17C H -0.361188 0.326584 -0.016372 0.096 Uiso 1 1 calc R U . . .
C18 C -0.1684(5) 0.31692(7) 0.0680(3) 0.0454(11) Uani 1 1 d . . . . .
C19 C -0.1695(5) 0.30096(6) 0.1068(3) 0.0446(11) Uani 1 1 d . . . . .
C20 C -0.2656(6) 0.28517(7) 0.0685(4) 0.0604(14) Uani 1 1 d . . . . .
H20A H -0.333954 0.288537 0.011968 0.091 Uiso 1 1 calc R U . . .
H20B H -0.325185 0.281341 0.109352 0.091 Uiso 1 1 calc R U . . .
H20C H -0.200293 0.275346 0.059341 0.091 Uiso 1 1 calc R U . . .
C21 C 0.1522(5) 0.48598(6) 0.0605(3) 0.0436(10) Uani 1 1 d . . . . .
C22 C 0.2095(5) 0.49384(6) -0.0035(3) 0.0404(9) Uani 1 1 d . . . . .
C23 C -0.0423(7) 0.44562(9) 0.1809(6) 0.091(3) Uani 1 1 d . . . . .
H23A H 0.036248 0.436950 0.207599 0.137 Uiso 1 1 calc R U . . .
H23B H -0.108236 0.440512 0.127273 0.137 Uiso 1 1 calc R U . . .
H23C H -0.102441 0.448523 0.222811 0.137 Uiso 1 1 calc R U . . .
C24 C 0.0307(6) 0.46231(9) 0.1578(5) 0.0650(16) Uani 1 1 d . . . . .
C25 C 0.0814(6) 0.47549(11) 0.2132(4) 0.0726(19) Uani 1 1 d . . . . .
C26 C 0.0702(9) 0.47648(15) 0.3075(5) 0.114(3) Uani 1 1 d . . . . .
H26A H 0.022560 0.487779 0.317058 0.171 Uiso 1 1 calc R U . . .
H26B H 0.171869 0.475809 0.347192 0.171 Uiso 1 1 calc R U . . .
H26C H 0.009007 0.466492 0.319589 0.171 Uiso 1 1 calc R U . . .
C27 C 0.3207(9) 0.49767(12) -0.2469(5) 0.096(2) Uani 1 1 d . . . . .
H27A H 0.371141 0.507962 -0.265768 0.144 Uiso 1 1 calc R U . . .
H27B H 0.222469 0.495760 -0.288860 0.144 Uiso 1 1 calc R U . . .
H27C H 0.383770 0.487016 -0.245001 0.144 Uiso 1 1 calc R U . . .
C28 C 0.2968(6) 0.50124(8) -0.1549(4) 0.0579(13) Uani 1 1 d . . . . .
C29 C 0.3477(5) 0.51521(7) -0.1036(4) 0.0496(11) Uani 1 1 d . . . . .
C30 C 0.4362(6) 0.53084(8) -0.1254(5) 0.0680(17) Uani 1 1 d . . . . .
H30A H 0.537304 0.530992 -0.084903 0.102 Uiso 1 1 calc R U . . .
H30B H 0.383353 0.541975 -0.119213 0.102 Uiso 1 1 calc R U . . .
H30C H 0.445369 0.529705 -0.186167 0.102 Uiso 1 1 calc R U . . .
C45 C 0.0310(5) 0.27854(7) 0.8404(3) 0.0556(13) Uani 1 1 d D . . . .
B12 B 0.1570(5) 0.26148(7) 0.8306(3) 0.0437(12) Uani 1 1 d D . . . .
B13 B 0.2252(5) 0.28271(7) 0.8697(3) 0.0455(12) Uani 1 1 d D . . . .
B14 B 0.0979(5) 0.29892(7) 0.8119(3) 0.0441(12) Uani 1 1 d D . . . .
B15 B -0.0504(5) 0.28791(6) 0.7366(3) 0.0429(11) Uani 1 1 d D . . . .
B16 B -0.0147(5) 0.26454(6) 0.7479(3) 0.0414(11) Uani 1 1 d D . . . .
B17 B 0.1582(5) 0.26020(6) 0.7173(3) 0.0397(11) Uani 1 1 d D . . . .
B18 B 0.3053(5) 0.27158(7) 0.7931(3) 0.0425(11) Uani 1 1 d D . . . .
B19 B 0.2687(5) 0.29478(7) 0.7821(3) 0.0431(11) Uani 1 1 d D . . . .
B20 B 0.0993(6) 0.29793(6) 0.6996(3) 0.0440(11) Uani 1 1 d D . . . .
B21 B 0.0294(6) 0.27650(6) 0.6593(3) 0.0417(11) Uani 1 1 d D . . . .
B22 B 0.2279(6) 0.28085(6) 0.6871(3) 0.0412(11) Uani 1 1 d D . . . .
C46 C -0.0608(7) 0.27777(9) 0.9133(4) 0.0693(16) Uani 1 1 d D . . . .
H46A H -0.037481 0.288341 0.951146 0.104 Uiso 1 1 calc R U . . .
H46B H -0.032536 0.266988 0.949136 0.104 Uiso 1 1 calc R U . . .
H46C H -0.169450 0.277486 0.884924 0.104 Uiso 1 1 calc R U . . .
C47 C 0.1828(7) 0.24441(8) 0.8940(4) 0.0673(16) Uani 1 1 d D . . . .
H47A H 0.256499 0.236412 0.877837 0.101 Uiso 1 1 calc R U . . .
H47B H 0.086603 0.238096 0.887537 0.101 Uiso 1 1 calc R U . . .
H47C H 0.221104 0.248271 0.955310 0.101 Uiso 1 1 calc R U . . .
C48 C 0.3114(7) 0.28612(10) 0.9697(4) 0.0739(18) Uani 1 1 d D . . . .
H48A H 0.367725 0.297367 0.974333 0.111 Uiso 1 1 calc R U . . .
H48B H 0.381932 0.276278 0.990789 0.111 Uiso 1 1 calc R U . . .
H48C H 0.237787 0.286822 1.005621 0.111 Uiso 1 1 calc R U . . .
C49 C 0.0703(7) 0.31686(8) 0.8596(4) 0.0680(16) Uani 1 1 d D . . . .
H49A H 0.129155 0.326546 0.842265 0.102 Uiso 1 1 calc R U . . .
H49B H 0.102283 0.315213 0.923650 0.102 Uiso 1 1 calc R U . . .
H49C H -0.037522 0.319907 0.842264 0.102 Uiso 1 1 calc R U . . .
C50 C -0.2173(6) 0.29580(8) 0.7126(4) 0.0627(15) Uani 1 1 d D . . . .
H50A H -0.220232 0.306736 0.677842 0.094 Uiso 1 1 calc R U . . .
H50B H -0.247407 0.298546 0.767018 0.094 Uiso 1 1 calc R U . . .
H50C H -0.287255 0.286998 0.678199 0.094 Uiso 1 1 calc R U . . .
C51 C -0.1493(6) 0.25063(7) 0.7356(4) 0.0600(14) Uani 1 1 d D . . . .
H51A H -0.238974 0.255404 0.693639 0.090 Uiso 1 1 calc R U . . .
H51B H -0.172599 0.248538 0.792570 0.090 Uiso 1 1 calc R U . . .
H51C H -0.119441 0.239355 0.713057 0.090 Uiso 1 1 calc R U . . .
C52 C 0.1898(6) 0.24177(6) 0.6732(4) 0.0564(14) Uani 1 1 d D . . . .
H52A H 0.100009 0.238368 0.627148 0.085 Uiso 1 1 calc R U . . .
H52B H 0.212860 0.232422 0.718333 0.085 Uiso 1 1 calc R U . . .
H52C H 0.276034 0.243254 0.646991 0.085 Uiso 1 1 calc R U . . .
C53 C 0.4755(6) 0.26419(8) 0.8228(4) 0.0633(15) Uani 1 1 d D . . . .
H53A H 0.495830 0.256651 0.775927 0.095 Uiso 1 1 calc R U . . .
H53B H 0.488237 0.257144 0.876905 0.095 Uiso 1 1 calc R U . . .
H53C H 0.546282 0.274260 0.833704 0.095 Uiso 1 1 calc R U . . .
C54 C 0.4014(6) 0.30924(8) 0.7999(4) 0.0638(15) Uani 1 1 d D . . . .
H54A H 0.378343 0.318410 0.753796 0.096 Uiso 1 1 calc R U . . .
H54B H 0.497091 0.303379 0.799195 0.096 Uiso 1 1 calc R U . . .
H54C H 0.410193 0.314814 0.857575 0.096 Uiso 1 1 calc R U . . .
C55 C 0.0737(7) 0.31535(6) 0.6392(4) 0.0606(14) Uani 1 1 d D . . . .
H55A H 0.106162 0.312984 0.585128 0.091 Uiso 1 1 calc R U . . .
H55B H 0.133054 0.325244 0.671372 0.091 Uiso 1 1 calc R U . . .
H55C H -0.033904 0.318525 0.623812 0.091 Uiso 1 1 calc R U . . .
C56 C -0.0658(6) 0.27377(7) 0.5594(3) 0.0593(14) Uani 1 1 d D . . . .
H56A H -0.008494 0.278555 0.519259 0.089 Uiso 1 1 calc R U . . .
H56B H -0.162629 0.280062 0.549949 0.089 Uiso 1 1 calc R U . . .
H56C H -0.084417 0.261002 0.547699 0.089 Uiso 1 1 calc R U . . .
C57 C 0.3257(6) 0.28194(7) 0.6159(4) 0.0560(13) Uani 1 1 d D . . . .
H57A H 0.267330 0.288086 0.563042 0.084 Uiso 1 1 calc R U . . .
H57B H 0.350587 0.269843 0.600192 0.084 Uiso 1 1 calc R U . . .
H57C H 0.419361 0.288553 0.640746 0.084 Uiso 1 1 calc R U . . .
C58 C 0.2689(5) 0.39724(6) -0.0974(3) 0.0500(12) Uani 1 1 d D . . . .
B23 B 0.4648(5) 0.39644(7) -0.0562(3) 0.0428(11) Uani 1 1 d D . . . .
B24 B 0.3561(5) 0.37677(7) -0.0660(3) 0.0415(11) Uani 1 1 d D . . . .
B25 B 0.1814(5) 0.38193(6) -0.0424(3) 0.0398(11) Uani 1 1 d D . . . .
B26 B 0.1825(5) 0.40512(6) -0.0169(3) 0.0381(10) Uani 1 1 d D . . . .
B27 B 0.3587(5) 0.41419(6) -0.0268(3) 0.0427(11) Uani 1 1 d D . . . .
B28 B 0.5061(5) 0.40375(6) 0.0546(3) 0.0398(11) Uani 1 1 d D . . . .
B29 B 0.5042(5) 0.38056(6) 0.0293(3) 0.0381(10) Uani 1 1 d D . . . .
B30 B 0.3287(5) 0.37144(6) 0.0378(3) 0.0370(10) Uani 1 1 d D . . . .
B31 B 0.2204(5) 0.38904(6) 0.0694(3) 0.0349(10) Uani 1 1 d D . . . .
B32 B 0.3306(5) 0.40904(6) 0.0794(3) 0.0363(10) Uani 1 1 d D . . . .
B33 B 0.4201(5) 0.38814(6) 0.1137(3) 0.0349(10) Uani 1 1 d D . . . .
C59 C 0.2018(7) 0.40093(9) -0.1980(4) 0.0701(17) Uani 1 1 d D . . . .
H59A H 0.283420 0.404452 -0.224989 0.105 Uiso 1 1 calc R U . . .
H59B H 0.127032 0.410565 -0.205348 0.105 Uiso 1 1 calc R U . . .
H59C H 0.152945 0.390081 -0.226710 0.105 Uiso 1 1 calc R U . . .
C60 C 0.5739(7) 0.39977(8) -0.1187(4) 0.0685(17) Uani 1 1 d D . . . .
H60A H 0.675454 0.395398 -0.089949 0.103 Uiso 1 1 calc R U . . .
H60B H 0.578453 0.412589 -0.130365 0.103 Uiso 1 1 calc R U . . .
H60C H 0.535321 0.393398 -0.174449 0.103 Uiso 1 1 calc R U . . .
C61 C 0.3665(7) 0.36235(8) -0.1386(4) 0.0655(15) Uani 1 1 d D . . . .
H61A H 0.377307 0.368425 -0.192128 0.098 Uiso 1 1 calc R U . . .
H61B H 0.274213 0.355097 -0.152429 0.098 Uiso 1 1 calc R U . . .
H61C H 0.454415 0.354637 -0.116042 0.098 Uiso 1 1 calc R U . . .
C62 C 0.0296(5) 0.37190(7) -0.0912(4) 0.0565(13) Uani 1 1 d D . . . .
H62A H 0.012490 0.373375 -0.155089 0.085 Uiso 1 1 calc R U . . .
H62B H -0.055846 0.376990 -0.072007 0.085 Uiso 1 1 calc R U . . .
H62C H 0.038731 0.359166 -0.076375 0.085 Uiso 1 1 calc R U . . .
C63 C 0.0305(5) 0.41664(7) -0.0431(3) 0.0477(11) Uani 1 1 d D . . . .
H63A H 0.047791 0.427364 -0.075105 0.072 Uiso 1 1 calc R U . . .
H63B H 0.000776 0.420132 0.010473 0.072 Uiso 1 1 calc R U . . .
H63C H -0.050286 0.409490 -0.080792 0.072 Uiso 1 1 calc R U . . .
C64 C 0.3705(7) 0.43388(7) -0.0626(4) 0.0588(14) Uani 1 1 d D . . . .
H64A H 0.475422 0.436319 -0.063977 0.088 Uiso 1 1 calc R U . . .
H64B H 0.338894 0.442483 -0.023565 0.088 Uiso 1 1 calc R U . . .
H64C H 0.304594 0.434969 -0.122268 0.088 Uiso 1 1 calc R U . . .
C65 C 0.6605(5) 0.41403(7) 0.0982(4) 0.0551(13) Uani 1 1 d D . . . .
H65A H 0.690639 0.421241 0.053259 0.083 Uiso 1 1 calc R U . . .
H65B H 0.740098 0.405317 0.122656 0.083 Uiso 1 1 calc R U . . .
H65C H 0.645295 0.421826 0.145548 0.083 Uiso 1 1 calc R U . . .
C66 C 0.6572(5) 0.36904(6) 0.0482(4) 0.0484(11) Uani 1 1 d D . . . .
H66A H 0.688244 0.367445 -0.006875 0.073 Uiso 1 1 calc R U . . .
H66B H 0.639527 0.357331 0.071743 0.073 Uiso 1 1 calc R U . . .
H66C H 0.737151 0.375296 0.091224 0.073 Uiso 1 1 calc R U . . .
C67 C 0.3166(5) 0.35083(6) 0.0638(3) 0.0450(10) Uani 1 1 d D . . . .
H67A H 0.216680 0.346182 0.033705 0.068 Uiso 1 1 calc R U . . .
H67B H 0.330804 0.349820 0.127798 0.068 Uiso 1 1 calc R U . . .
H67C H 0.395104 0.343911 0.045914 0.068 Uiso 1 1 calc R U . . .
C68 C 0.1028(5) 0.38567(6) 0.1281(3) 0.0431(10) Uani 1 1 d D . . . .
H68A H 0.039996 0.396325 0.126831 0.065 Uiso 1 1 calc R U . . .
H68B H 0.158213 0.383141 0.189023 0.065 Uiso 1 1 calc R U . . .
H68C H 0.038068 0.375467 0.104385 0.065 Uiso 1 1 calc R U . . .
C69 C 0.3208(5) 0.42425(6) 0.1495(3) 0.0452(10) Uani 1 1 d D . . . .
H69A H 0.293196 0.435620 0.118698 0.068 Uiso 1 1 calc R U . . .
H69B H 0.419285 0.425455 0.192058 0.068 Uiso 1 1 calc R U . . .
H69C H 0.243950 0.420981 0.180578 0.068 Uiso 1 1 calc R U . . .
C70 C 0.4909(5) 0.38396(6) 0.2166(3) 0.0414(10) Uani 1 1 d D . . . .
H70A H 0.515249 0.371225 0.224250 0.062 Uiso 1 1 calc R U . . .
H70B H 0.417206 0.387099 0.250191 0.062 Uiso 1 1 calc R U . . .
H70C H 0.583213 0.391015 0.238088 0.062 Uiso 1 1 calc R U . . .
C31 C 0.7125(9) 0.42898(11) 0.6407(5) 0.0411(15) Uani 0.521(4) 1 d D U P B 1
B1 B 0.8167(9) 0.42874(11) 0.5610(5) 0.0380(16) Uani 0.521(4) 1 d D U P B 1
B2 B 0.8419(9) 0.44614(12) 0.6412(5) 0.0390(16) Uani 0.521(4) 1 d D U P B 1
B3 B 0.6639(10) 0.45072(11) 0.6623(5) 0.0398(16) Uani 0.521(4) 1 d D U P B 1
B4 B 0.5285(9) 0.43630(12) 0.5951(6) 0.0382(15) Uani 0.521(4) 1 d D U P B 1
B5 B 0.6225(9) 0.42256(10) 0.5331(6) 0.0389(16) Uani 0.521(4) 1 d D U P B 1
B6 B 0.6948(9) 0.43666(11) 0.4620(6) 0.0398(16) Uani 0.521(4) 1 d D U P B 1
B7 B 0.8305(9) 0.45110(12) 0.5302(5) 0.0400(15) Uani 0.521(4) 1 d D U P B 1
B8 B 0.7358(10) 0.46468(10) 0.5912(5) 0.0403(15) Uani 0.521(4) 1 d D U P B 1
B9 B 0.5412(9) 0.45879(11) 0.5629(6) 0.0404(16) Uani 0.521(4) 1 d D U P B 1
B10 B 0.5154(9) 0.44145(12) 0.4828(6) 0.0415(16) Uani 0.521(4) 1 d D U P B 1
B11 B 0.6457(10) 0.45902(11) 0.4809(5) 0.0407(16) Uani 0.521(4) 1 d D U P B 1
C32 C 0.7471(14) 0.41462(18) 0.7151(9) 0.059(3) Uani 0.521(4) 1 d D U P B 1
H32A H 0.828895 0.406832 0.707097 0.088 Uiso 0.521(4) 1 calc R U P B 1
H32B H 0.656066 0.407465 0.712299 0.088 Uiso 0.521(4) 1 calc R U P B 1
H32C H 0.777948 0.420530 0.772646 0.088 Uiso 0.521(4) 1 calc R U P B 1
C33 C 0.9459(10) 0.41439(14) 0.5637(7) 0.052(2) Uani 0.521(4) 1 d D U P B 1
H33A H 0.900422 0.403269 0.536296 0.078 Uiso 0.521(4) 1 calc R U P B 1
H33B H 1.000042 0.412083 0.625060 0.078 Uiso 0.521(4) 1 calc R U P B 1
H33C H 1.016961 0.418963 0.531242 0.078 Uiso 0.521(4) 1 calc R U P B 1
C34 C 0.9957(10) 0.44761(15) 0.7162(7) 0.051(2) Uani 0.521(4) 1 d D U P B 1
H34A H 1.049214 0.436159 0.721822 0.077 Uiso 0.521(4) 1 calc R U P B 1
H34B H 0.972971 0.450613 0.772459 0.077 Uiso 0.521(4) 1 calc R U P B 1
H34C H 1.059401 0.456955 0.700536 0.077 Uiso 0.521(4) 1 calc R U P B 1
C35 C 0.6526(15) 0.45629(17) 0.7591(7) 0.053(3) Uani 0.521(4) 1 d D U P B 1
H35A H 0.550877 0.460861 0.756310 0.080 Uiso 0.521(4) 1 calc R U P B 1
H35B H 0.727520 0.465586 0.782447 0.080 Uiso 0.521(4) 1 calc R U P B 1
H35C H 0.672477 0.445832 0.797945 0.080 Uiso 0.521(4) 1 calc R U P B 1
C36 C 0.3909(11) 0.42859(16) 0.6298(8) 0.058(2) Uani 0.521(4) 1 d D U P B 1
H36A H 0.310194 0.424604 0.579563 0.087 Uiso 0.521(4) 1 calc R U P B 1
H36B H 0.351831 0.437948 0.661928 0.087 Uiso 0.521(4) 1 calc R U P B 1
H36C H 0.426049 0.418469 0.669353 0.087 Uiso 0.521(4) 1 calc R U P B 1
C37 C 0.5753(12) 0.40239(11) 0.5100(8) 0.058(3) Uani 0.521(4) 1 d D U P B 1
H37A H 0.515840 0.401591 0.448652 0.088 Uiso 0.521(4) 1 calc R U P B 1
H37B H 0.514502 0.398092 0.549277 0.088 Uiso 0.521(4) 1 calc R U P B 1
H37C H 0.666518 0.395024 0.517872 0.088 Uiso 0.521(4) 1 calc R U P B 1
C38 C 0.7128(16) 0.42984(16) 0.3679(7) 0.054(3) Uani 0.521(4) 1 d D U P B 1
H38A H 0.633137 0.435151 0.320885 0.081 Uiso 0.521(4) 1 calc R U P B 1
H38B H 0.704001 0.416799 0.365023 0.081 Uiso 0.521(4) 1 calc R U P B 1
H38C H 0.812094 0.433405 0.360396 0.081 Uiso 0.521(4) 1 calc R U P B 1
C39 C 0.9770(10) 0.45805(16) 0.4991(8) 0.063(3) Uani 0.521(4) 1 d D U P B 1
H39A H 0.993400 0.450386 0.451673 0.095 Uiso 0.521(4) 1 calc R U P B 1
H39B H 1.066369 0.457623 0.549227 0.095 Uiso 0.521(4) 1 calc R U P B 1
H39C H 0.960006 0.470365 0.477760 0.095 Uiso 0.521(4) 1 calc R U P B 1
C40 C 0.7926(12) 0.48463(11) 0.6203(7) 0.057(2) Uani 0.521(4) 1 d D U P B 1
H40A H 0.805039 0.491269 0.568697 0.086 Uiso 0.521(4) 1 calc R U P B 1
H40B H 0.889640 0.484104 0.664665 0.086 Uiso 0.521(4) 1 calc R U P B 1
H40C H 0.717542 0.490654 0.645363 0.086 Uiso 0.521(4) 1 calc R U P B 1
C41 C 0.4111(11) 0.47272(13) 0.5660(7) 0.055(2) Uani 0.521(4) 1 d D U P B 1
H41A H 0.455464 0.484597 0.580382 0.083 Uiso 0.521(4) 1 calc R U P B 1
H41B H 0.359805 0.469050 0.611164 0.083 Uiso 0.521(4) 1 calc R U P B 1
H41C H 0.337744 0.473095 0.508364 0.083 Uiso 0.521(4) 1 calc R U P B 1
C42 C 0.3602(11) 0.43903(15) 0.4088(8) 0.051(3) Uani 0.521(4) 1 d D U P B 1
H42A H 0.353201 0.448158 0.363097 0.077 Uiso 0.521(4) 1 calc R U P B 1
H42B H 0.274694 0.440298 0.435719 0.077 Uiso 0.521(4) 1 calc R U P B 1
H42C H 0.357554 0.427148 0.382215 0.077 Uiso 0.521(4) 1 calc R U P B 1
C43 C 0.6195(13) 0.47344(14) 0.4028(7) 0.059(2) Uani 0.521(4) 1 d D U P B 1
H43A H 0.677466 0.469970 0.360569 0.089 Uiso 0.521(4) 1 calc R U P B 1
H43B H 0.653422 0.485202 0.427442 0.089 Uiso 0.521(4) 1 calc R U P B 1
H43C H 0.511629 0.473965 0.372746 0.089 Uiso 0.521(4) 1 calc R U P B 1
C31B C 0.7365(10) 0.42967(12) 0.6293(6) 0.0424(16) Uani 0.479(4) 1 d D U P B 2
B1B B 0.8304(9) 0.43588(13) 0.5493(6) 0.0393(16) Uani 0.479(4) 1 d D U P B 2
B2B B 0.8118(10) 0.45119(12) 0.6332(6) 0.0403(16) Uani 0.479(4) 1 d D U P B 2
B3B B 0.6330(10) 0.44759(12) 0.6551(6) 0.0391(16) Uani 0.479(4) 1 d D U P B 2
B4B B 0.5410(10) 0.43022(12) 0.5849(6) 0.0414(17) Uani 0.479(4) 1 d D U P B 2
B5B B 0.6630(10) 0.42276(11) 0.5199(6) 0.0421(17) Uani 0.479(4) 1 d D U P B 2
B6B B 0.6897(10) 0.44078(12) 0.4518(6) 0.0405(17) Uani 0.479(4) 1 d D U P B 2
B7B B 0.7810(10) 0.45831(12) 0.5225(6) 0.0390(16) Uani 0.479(4) 1 d D U P B 2
B8B B 0.6586(10) 0.46534(11) 0.5864(6) 0.0378(15) Uani 0.479(4) 1 d D U P B 2
B9B B 0.4910(9) 0.45256(12) 0.5575(6) 0.0399(16) Uani 0.479(4) 1 d D U P B 2
B10B B 0.5092(10) 0.43725(12) 0.4738(6) 0.0412(17) Uani 0.479(4) 1 d D U P B 2
B11B B 0.5822(10) 0.45912(11) 0.4749(6) 0.0399(17) Uani 0.479(4) 1 d D U P B 2
C32B C 0.8044(16) 0.41564(19) 0.7029(9) 0.061(3) Uani 0.479(4) 1 d D U P B 2
H32D H 0.860304 0.406544 0.679050 0.092 Uiso 0.479(4) 1 calc R U P B 2
H32E H 0.722163 0.409954 0.722944 0.092 Uiso 0.479(4) 1 calc R U P B 2
H32F H 0.873031 0.421665 0.752766 0.092 Uiso 0.479(4) 1 calc R U P B 2
C33B C 0.9908(11) 0.42734(18) 0.5506(8) 0.064(3) Uani 0.479(4) 1 d D U P B 2
H33D H 1.033641 0.433351 0.506804 0.095 Uiso 0.479(4) 1 calc R U P B 2
H33E H 0.978240 0.414596 0.536418 0.095 Uiso 0.479(4) 1 calc R U P B 2
H33F H 1.059161 0.428814 0.609358 0.095 Uiso 0.479(4) 1 calc R U P B 2
C34B C 0.9549(12) 0.45740(17) 0.7080(7) 0.057(3) Uani 0.479(4) 1 d D U P B 2
H34D H 0.998869 0.468106 0.688432 0.085 Uiso 0.479(4) 1 calc R U P B 2
H34E H 1.030444 0.447819 0.719747 0.085 Uiso 0.479(4) 1 calc R U P B 2
H34F H 0.923488 0.460091 0.762084 0.085 Uiso 0.479(4) 1 calc R U P B 2
C35B C 0.6061(17) 0.4504(2) 0.7512(7) 0.057(3) Uani 0.479(4) 1 d D U P B 2
H35D H 0.500692 0.447615 0.749972 0.086 Uiso 0.479(4) 1 calc R U P B 2
H35E H 0.627416 0.462881 0.769379 0.086 Uiso 0.479(4) 1 calc R U P B 2
H35F H 0.673684 0.442537 0.793318 0.086 Uiso 0.479(4) 1 calc R U P B 2
C36B C 0.4288(13) 0.41723(17) 0.6179(9) 0.064(3) Uani 0.479(4) 1 d D U P B 2
H36D H 0.344533 0.413973 0.568031 0.096 Uiso 0.479(4) 1 calc R U P B 2
H36E H 0.389322 0.423297 0.662988 0.096 Uiso 0.479(4) 1 calc R U P B 2
H36F H 0.483252 0.406423 0.643190 0.096 Uiso 0.479(4) 1 calc R U P B 2
C37B C 0.6642(17) 0.40238(13) 0.4909(9) 0.070(3) Uani 0.479(4) 1 d D U P B 2
H37D H 0.703472 0.401517 0.438240 0.106 Uiso 0.479(4) 1 calc R U P B 2
H37E H 0.560852 0.397633 0.477620 0.106 Uiso 0.479(4) 1 calc R U P B 2
H37F H 0.728852 0.395461 0.538905 0.106 Uiso 0.479(4) 1 calc R U P B 2
C38B C 0.7180(18) 0.43791(19) 0.3555(7) 0.057(3) Uani 0.479(4) 1 d D U P B 2
H38D H 0.669502 0.426793 0.329992 0.086 Uiso 0.479(4) 1 calc R U P B 2
H38E H 0.827054 0.437223 0.360315 0.086 Uiso 0.479(4) 1 calc R U P B 2
H38F H 0.674849 0.447969 0.317405 0.086 Uiso 0.479(4) 1 calc R U P B 2
C39B C 0.8942(12) 0.47211(15) 0.4925(8) 0.061(3) Uani 0.479(4) 1 d D U P B 2
H39D H 0.933112 0.466712 0.445572 0.092 Uiso 0.479(4) 1 calc R U P B 2
H39E H 0.978747 0.474897 0.543062 0.092 Uiso 0.479(4) 1 calc R U P B 2
H39F H 0.839407 0.483113 0.470572 0.092 Uiso 0.479(4) 1 calc R U P B 2
C40B C 0.6490(15) 0.48565(13) 0.6157(9) 0.070(3) Uani 0.479(4) 1 d D U P B 2
H40D H 0.732669 0.488190 0.667130 0.105 Uiso 0.479(4) 1 calc R U P B 2
H40E H 0.552454 0.487660 0.630898 0.105 Uiso 0.479(4) 1 calc R U P B 2
H40F H 0.655895 0.493558 0.566987 0.105 Uiso 0.479(4) 1 calc R U P B 2
C41B C 0.3320(10) 0.46082(17) 0.5613(8) 0.059(3) Uani 0.479(4) 1 d D U P B 2
H41D H 0.255291 0.457578 0.507669 0.089 Uiso 0.479(4) 1 calc R U P B 2
H41E H 0.340417 0.473852 0.565698 0.089 Uiso 0.479(4) 1 calc R U P B 2
H41F H 0.302466 0.456116 0.612983 0.089 Uiso 0.479(4) 1 calc R U P B 2
C42B C 0.3636(14) 0.43045(19) 0.4008(9) 0.062(3) Uani 0.479(4) 1 d D U P B 2
H42D H 0.355874 0.436993 0.345680 0.093 Uiso 0.479(4) 1 calc R U P B 2
H42E H 0.272373 0.432554 0.421665 0.093 Uiso 0.479(4) 1 calc R U P B 2
H42F H 0.373554 0.417652 0.390550 0.093 Uiso 0.479(4) 1 calc R U P B 2
C43B C 0.5074(13) 0.47358(15) 0.4015(7) 0.058(3) Uani 0.479(4) 1 d D U P B 2
H43D H 0.483559 0.467947 0.343139 0.086 Uiso 0.479(4) 1 calc R U P B 2
H43E H 0.578662 0.483424 0.402695 0.086 Uiso 0.479(4) 1 calc R U P B 2
H43F H 0.414330 0.478211 0.413715 0.086 Uiso 0.479(4) 1 calc R U P B 2

loop_
_atom_site_aniso_label
_atom_site_aniso_U_11
_atom_site_aniso_U_22
_atom_site_aniso_U_33
_atom_site_aniso_U_23
_atom_site_aniso_U_13
_atom_site_aniso_U_12
Se1 0.0609(3) 0.0391(2) 0.0569(3) 0.0117(2) 0.0263(3) 0.0134(2)
Se2 0.0475(3) 0.0409(2) 0.0429(3) -0.0044(2) 0.0083(2) -0.00050(19)
Se3 0.0375(2) 0.0531(3) 0.0367(3) 0.0023(2) 0.00720(19) 0.00834(19)
Se4 0.0421(2) 0.0414(2) 0.0397(3) 0.00414(19) 0.0047(2) -0.00418(18)
Se5 0.0377(2) 0.0340(2) 0.0391(3) 0.00272(17) 0.01051(18) -0.00082(16)
Se6 0.0347(2) 0.0375(2) 0.0409(3) 0.00716(18) 0.00366(18) -0.00315(17)
Se7 0.0407(2) 0.0450(2) 0.0358(3) 0.00268(19) 0.00618(19) 0.00699(18)
Se8 0.0376(2) 0.0358(2) 0.0460(3) -0.00529(19) 0.00580(19) 0.00089(17)
Se9 0.0488(3) 0.0397(3) 0.0856(5) -0.0005(3) 0.0266(3) 0.0031(2)
Se10 0.0487(3) 0.0953(5) 0.0409(3) -0.0102(3) 0.0134(2) -0.0191(3)
Se11 0.0702(3) 0.0502(3) 0.0504(3) -0.0136(2) 0.0220(3) -0.0017(2)
Se12 0.0437(2) 0.0433(3) 0.0512(3) -0.0051(2) 0.0119(2) -0.00148(19)
C71 0.098(6) 0.159(8) 0.097(7) -0.046(7) 0.018(6) 0.001(6)
Cl1 0.071(3) 0.124(5) 0.055(2) 0.000(3) 0.0243(19) 0.003(3)
Cl2 0.135(4) 0.127(4) 0.121(4) -0.026(3) 0.076(3) -0.020(3)
C71B 0.099(7) 0.167(8) 0.098(8) -0.039(7) 0.020(6) -0.002(7)
Cl1B 0.077(4) 0.184(9) 0.128(7) -0.070(6) 0.001(4) 0.030(5)
Cl2B 0.095(3) 0.229(7) 0.090(4) -0.050(4) 0.045(3) -0.010(4)
C1 0.040(2) 0.038(2) 0.041(3) 0.0031(18) 0.0153(19) 0.0049(17)
C2 0.036(2) 0.039(2) 0.037(2) 0.0026(17) 0.0069(18) 0.0051(16)
C3 0.165(8) 0.041(3) 0.103(6) -0.012(3) 0.089(6) -0.021(4)
C4 0.082(4) 0.035(2) 0.080(4) -0.010(2) 0.051(3) -0.004(2)
C5 0.062(3) 0.041(2) 0.072(4) -0.017(2) 0.033(3) -0.009(2)
C6 0.082(4) 0.072(4) 0.090(5) -0.038(4) 0.035(4) -0.026(3)
C7 0.040(2) 0.067(3) 0.061(4) -0.019(3) 0.003(2) 0.004(2)
C8 0.037(2) 0.051(3) 0.042(3) -0.012(2) 0.0095(19) 0.0016(18)
C9 0.041(2) 0.046(2) 0.047(3) -0.005(2) 0.009(2) -0.0028(18)
C10 0.052(3) 0.047(3) 0.081(4) -0.002(3) 0.004(3) -0.012(2)
C11 0.0317(18) 0.0336(19) 0.032(2) 0.0039(16) 0.0091(16) 0.0031(15)
C12 0.0323(19) 0.035(2) 0.037(2) -0.0003(16) 0.0088(17) 0.0035(15)
C13 0.050(3) 0.055(3) 0.041(3) -0.004(2) 0.009(2) -0.017(2)
C14 0.035(2) 0.045(2) 0.038(2) -0.0042(18) 0.0073(18) -0.0059(17)
C15 0.036(2) 0.050(2) 0.039(3) 0.0013(19) 0.0076(18) -0.0072(18)
C16 0.049(3) 0.078(4) 0.045(3) 0.016(3) -0.004(2) -0.017(3)
C17 0.060(3) 0.077(4) 0.041(3) -0.011(3) -0.012(2) 0.022(3)
C18 0.039(2) 0.055(3) 0.039(3) -0.012(2) 0.0034(19) 0.0127(19)
C19 0.032(2) 0.053(3) 0.045(3) -0.014(2) 0.0037(19) 0.0087(18)
C20 0.047(3) 0.063(3) 0.065(4) -0.024(3) 0.001(2) 0.001(2)
C21 0.038(2) 0.043(2) 0.049(3) -0.003(2) 0.008(2) 0.0014(18)
C22 0.042(2) 0.040(2) 0.038(2) -0.0058(18) 0.0072(19) 0.0048(17)
C23 0.064(4) 0.085(5) 0.142(7) 0.041(5) 0.058(4) 0.006(3)
C24 0.038(3) 0.075(4) 0.084(5) 0.026(3) 0.020(3) 0.006(2)
C25 0.039(3) 0.125(6) 0.057(4) 0.029(4) 0.017(3) -0.004(3)
C26 0.073(5) 0.210(11) 0.061(5) 0.022(6) 0.018(4) -0.034(6)
C27 0.098(5) 0.143(7) 0.055(4) -0.009(4) 0.035(4) -0.017(5)
C28 0.064(3) 0.066(3) 0.048(3) 0.006(3) 0.023(3) 0.006(3)
C29 0.045(2) 0.056(3) 0.049(3) 0.013(2) 0.015(2) 0.010(2)
C30 0.056(3) 0.068(4) 0.085(5) 0.025(3) 0.025(3) 0.004(3)
C45 0.050(3) 0.062(3) 0.055(3) 0.001(3) 0.013(2) 0.009(2)
B12 0.042(3) 0.055(3) 0.038(3) 0.012(2) 0.017(2) 0.009(2)
B13 0.040(3) 0.065(3) 0.029(3) 0.000(2) 0.005(2) 0.008(2)
B14 0.041(3) 0.046(3) 0.041(3) -0.005(2) 0.003(2) 0.004(2)
B15 0.043(3) 0.036(2) 0.046(3) 0.000(2) 0.004(2) 0.003(2)
B16 0.040(2) 0.038(2) 0.046(3) 0.001(2) 0.010(2) 0.0023(19)
B17 0.043(2) 0.040(2) 0.040(3) 0.004(2) 0.019(2) -0.0003(19)
B18 0.042(3) 0.052(3) 0.035(3) 0.005(2) 0.011(2) 0.006(2)
B19 0.043(3) 0.046(3) 0.037(3) -0.003(2) 0.003(2) 0.000(2)
B20 0.050(3) 0.038(2) 0.038(3) 0.001(2) 0.000(2) -0.002(2)
B21 0.049(3) 0.037(2) 0.035(3) 0.003(2) 0.004(2) -0.003(2)
B22 0.051(3) 0.038(2) 0.035(3) 0.000(2) 0.010(2) -0.008(2)
C46 0.068(4) 0.083(4) 0.060(4) 0.000(3) 0.023(3) 0.014(3)
C47 0.070(4) 0.075(4) 0.062(4) 0.034(3) 0.026(3) 0.020(3)
C48 0.059(3) 0.117(5) 0.041(3) 0.002(3) 0.005(3) 0.008(3)
C49 0.062(3) 0.062(3) 0.077(4) -0.018(3) 0.014(3) 0.003(3)
C50 0.049(3) 0.058(3) 0.075(4) 0.001(3) 0.006(3) 0.009(2)
C51 0.052(3) 0.050(3) 0.086(4) 0.003(3) 0.031(3) -0.002(2)
C52 0.063(3) 0.039(2) 0.077(4) -0.003(2) 0.037(3) -0.005(2)
C53 0.048(3) 0.071(4) 0.074(4) 0.006(3) 0.020(3) 0.009(2)
C54 0.057(3) 0.071(4) 0.061(4) -0.018(3) 0.010(3) -0.014(3)
C55 0.078(4) 0.042(3) 0.055(3) 0.009(2) 0.003(3) -0.001(2)
C56 0.068(3) 0.057(3) 0.044(3) -0.003(2) -0.001(3) -0.010(3)
C57 0.068(3) 0.054(3) 0.051(3) -0.003(2) 0.025(3) -0.019(2)
C58 0.053(3) 0.059(3) 0.042(3) 0.007(2) 0.020(2) 0.017(2)
B23 0.046(3) 0.047(3) 0.041(3) 0.012(2) 0.021(2) 0.013(2)
B24 0.042(2) 0.051(3) 0.036(3) 0.004(2) 0.019(2) 0.012(2)
B25 0.038(2) 0.048(3) 0.033(3) -0.002(2) 0.008(2) 0.010(2)
B26 0.037(2) 0.044(3) 0.033(3) 0.003(2) 0.009(2) 0.0108(19)
B27 0.043(3) 0.044(3) 0.044(3) 0.010(2) 0.018(2) 0.010(2)
B28 0.035(2) 0.041(2) 0.047(3) 0.008(2) 0.016(2) 0.0058(19)
B29 0.034(2) 0.045(3) 0.038(3) 0.009(2) 0.015(2) 0.0108(19)
B30 0.035(2) 0.042(2) 0.038(3) 0.002(2) 0.016(2) 0.0057(18)
B31 0.029(2) 0.039(2) 0.037(3) 0.0035(19) 0.0093(19) 0.0059(17)
B32 0.034(2) 0.036(2) 0.038(3) 0.0046(19) 0.0086(19) 0.0074(18)
B33 0.032(2) 0.036(2) 0.038(3) 0.0026(19) 0.0118(19) 0.0071(17)
C59 0.079(4) 0.079(4) 0.050(4) 0.013(3) 0.014(3) 0.028(3)
C60 0.075(4) 0.071(4) 0.074(4) 0.015(3) 0.044(3) 0.015(3)
C61 0.075(4) 0.069(4) 0.060(4) -0.002(3) 0.031(3) 0.016(3)
C62 0.049(3) 0.070(3) 0.048(3) -0.017(3) 0.007(2) 0.003(2)
C63 0.044(2) 0.057(3) 0.040(3) 0.002(2) 0.006(2) 0.017(2)
C64 0.072(3) 0.053(3) 0.059(4) 0.018(3) 0.030(3) 0.012(2)
C65 0.037(2) 0.053(3) 0.079(4) 0.004(3) 0.020(2) 0.000(2)
C66 0.041(2) 0.052(3) 0.056(3) 0.006(2) 0.019(2) 0.016(2)
C67 0.046(2) 0.041(2) 0.052(3) -0.001(2) 0.019(2) 0.0025(18)
C68 0.037(2) 0.049(2) 0.046(3) 0.004(2) 0.017(2) 0.0031(18)
C69 0.044(2) 0.042(2) 0.049(3) -0.004(2) 0.011(2) 0.0080(18)
C70 0.041(2) 0.047(2) 0.037(2) 0.0041(19) 0.0104(19) 0.0084(18)
C31 0.039(3) 0.047(3) 0.038(3) 0.000(3) 0.012(2) -0.006(2)
B1 0.035(3) 0.046(3) 0.034(3) -0.004(3) 0.011(3) -0.003(3)
B2 0.036(3) 0.046(3) 0.036(3) 0.000(3) 0.011(3) -0.004(3)
B3 0.039(3) 0.045(3) 0.036(3) -0.002(3) 0.010(3) -0.001(3)
B4 0.033(3) 0.045(3) 0.037(3) -0.001(3) 0.011(2) -0.004(3)
B5 0.034(3) 0.042(3) 0.040(3) -0.003(3) 0.008(3) -0.004(3)
B6 0.038(3) 0.047(3) 0.036(3) -0.004(3) 0.010(3) -0.002(3)
B7 0.037(3) 0.049(3) 0.036(3) 0.001(3) 0.014(3) -0.005(3)
B8 0.042(3) 0.043(3) 0.037(3) 0.000(3) 0.011(3) -0.004(3)
B9 0.039(3) 0.045(3) 0.037(3) 0.000(3) 0.009(3) 0.002(3)
B10 0.036(3) 0.048(3) 0.039(3) -0.002(3) 0.005(3) -0.001(3)
B11 0.041(3) 0.046(3) 0.036(3) 0.003(3) 0.011(3) -0.003(3)
C32 0.061(7) 0.066(6) 0.047(6) 0.012(5) 0.008(5) -0.010(6)
C33 0.043(4) 0.067(6) 0.046(5) -0.013(5) 0.011(4) 0.009(4)
C34 0.041(5) 0.056(6) 0.050(5) -0.006(5) -0.001(4) -0.006(4)
C35 0.061(7) 0.058(7) 0.043(5) -0.008(5) 0.019(5) -0.002(5)
C36 0.046(5) 0.067(6) 0.064(6) 0.004(5) 0.020(4) -0.012(5)
C37 0.052(5) 0.042(5) 0.074(7) -0.009(4) 0.002(5) -0.006(4)
C38 0.057(5) 0.066(7) 0.036(5) -0.007(5) 0.007(4) -0.006(6)
C39 0.049(5) 0.079(6) 0.065(6) 0.005(5) 0.019(5) -0.012(5)
C40 0.063(5) 0.044(5) 0.066(6) -0.006(4) 0.020(5) -0.014(4)
C41 0.053(5) 0.052(5) 0.061(6) -0.001(4) 0.011(5) 0.012(4)
C42 0.044(5) 0.055(6) 0.052(6) -0.005(5) 0.005(4) 0.000(5)
C43 0.064(6) 0.065(6) 0.048(6) 0.007(5) 0.013(5) 0.001(5)
C31B 0.040(3) 0.047(3) 0.039(3) 0.001(3) 0.008(3) -0.002(3)
B1B 0.036(3) 0.049(3) 0.035(3) -0.003(3) 0.012(3) -0.001(3)
B2B 0.037(3) 0.047(3) 0.037(3) -0.002(3) 0.010(3) -0.005(3)
B3B 0.037(3) 0.047(3) 0.035(3) 0.001(3) 0.012(3) -0.003(3)
B4B 0.035(3) 0.048(3) 0.040(3) 0.002(3) 0.007(3) -0.006(3)
B5B 0.040(3) 0.045(3) 0.040(3) -0.004(3) 0.006(3) -0.002(3)
B6B 0.038(3) 0.049(3) 0.036(3) -0.002(3) 0.011(3) -0.004(3)
B7B 0.036(3) 0.047(3) 0.037(3) 0.000(3) 0.015(3) -0.004(3)
B8B 0.036(3) 0.044(3) 0.035(3) -0.001(3) 0.013(3) -0.002(3)
B9B 0.034(3) 0.050(3) 0.037(3) 0.003(3) 0.011(3) -0.003(3)
B10B 0.036(3) 0.048(3) 0.039(3) -0.002(3) 0.006(3) -0.005(3)
B11B 0.034(3) 0.048(3) 0.038(3) 0.001(3) 0.010(3) 0.000(3)
C32B 0.065(8) 0.063(6) 0.053(7) 0.010(5) 0.010(6) 0.000(6)
C33B 0.055(6) 0.079(7) 0.059(6) -0.012(6) 0.019(5) 0.015(5)
C34B 0.052(6) 0.062(6) 0.050(6) -0.005(5) 0.002(5) -0.005(5)
C35B 0.067(8) 0.062(8) 0.044(6) -0.003(5) 0.017(6) 0.002(6)
C36B 0.054(6) 0.066(7) 0.068(7) 0.005(6) 0.009(5) -0.018(5)
C37B 0.077(7) 0.057(6) 0.072(7) -0.006(6) 0.008(6) 0.002(6)
C38B 0.058(6) 0.071(8) 0.047(6) -0.012(6) 0.021(5) -0.002(7)
C39B 0.057(6) 0.074(6) 0.057(6) 0.000(5) 0.025(5) -0.020(5)
C40B 0.082(7) 0.059(6) 0.064(7) -0.005(5) 0.009(6) 0.000(6)
C41B 0.041(5) 0.085(7) 0.054(6) 0.013(5) 0.014(4) 0.010(5)
C42B 0.047(5) 0.069(8) 0.058(7) -0.010(7) -0.008(5) -0.008(6)
C43B 0.059(6) 0.062(6) 0.047(6) 0.015(5) 0.004(5) 0.008(5)

loop_
_atom_type_symbol
_atom_type_description
_atom_type_scat_dispersion_real
_atom_type_scat_dispersion_imag
_atom_type_scat_source
C C 0.0181 0.0091 'International Tables Vol C Tables 4.2.6.8 and 6.1.1.4'
H H 0.0000 0.0000 'International Tables Vol C Tables 4.2.6.8 and 6.1.1.4'
B B 0.0090 0.0039 'International Tables Vol C Tables 4.2.6.8 and 6.1.1.4'
Se Se -0.7943 1.1372 'International Tables Vol C Tables 4.2.6.8 and 6.1.1.4'
Cl Cl 0.3639 0.7018 'International Tables Vol C Tables 4.2.6.8 and 6.1.1.4'

loop_
_geom_angle_atom_site_label_1
_geom_angle_atom_site_label_2
_geom_angle_atom_site_label_3
_geom_angle
_geom_angle_site_symmetry_1
_geom_angle_site_symmetry_3
_geom_angle_publ_flag
C1 Se1 C4 94.3(2) . . ?
C1 Se2 C5 95.0(2) . . ?
C2 Se3 C8 94.6(2) . . ?
C2 Se4 C9 94.5(2) . . ?
C11 Se5 C14 94.55(18) . . ?
C11 Se6 C15 94.61(19) . . ?
C12 Se7 C18 94.8(2) . . ?
C12 Se8 C19 94.5(2) . . ?
C21 Se9 C24 94.9(3) . . ?
C21 Se10 C25 93.7(3) . . ?
C22 Se11 C28 94.5(2) . . ?
C22 Se12 C29 94.5(2) . . ?
Cl2 C71 Cl1 115.6(13) . . ?
Cl2 C71 H71A 108.4 . . ?
Cl1 C71 H71A 108.4 . . ?
Cl2 C71 H71B 108.4 . . ?
Cl1 C71 H71B 108.4 . . ?
H71A C71 H71B 107.4 . . ?
Cl2B C71B Cl1B 112.2(14) . . ?
Cl2B C71B H71C 109.2 . . ?
Cl1B C71B H71C 109.2 . . ?
Cl2B C71B H71D 109.2 . . ?
Cl1B C71B H71D 109.2 . . ?
H71C C71B H71D 107.9 . . ?
C2 C1 Se2 123.1(3) . . ?
C2 C1 Se1 122.9(4) . . ?
Se2 C1 Se1 114.0(2) . . ?
C1 C2 Se4 122.9(3) . . ?
C1 C2 Se3 122.9(3) . . ?
Se4 C2 Se3 114.1(2) . . ?
C4 C3 H3A 109.5 . . ?
C4 C3 H3B 109.5 . . ?
H3A C3 H3B 109.5 . . ?
C4 C3 H3C 109.5 . . ?
H3A C3 H3C 109.5 . . ?
H3B C3 H3C 109.5 . . ?
C5 C4 C3 126.7(6) . . ?
C5 C4 Se1 118.5(4) . . ?
C3 C4 Se1 114.8(5) . . ?
C4 C5 C6 127.9(5) . . ?
C4 C5 Se2 118.0(4) . . ?
C6 C5 Se2 114.1(5) . . ?
C5 C6 H6A 109.5 . . ?
C5 C6 H6B 109.5 . . ?
H6A C6 H6B 109.5 . . ?
C5 C6 H6C 109.5 . . ?
H6A C6 H6C 109.5 . . ?
H6B C6 H6C 109.5 . . ?
C8 C7 H7A 109.5 . . ?
C8 C7 H7B 109.5 . . ?
H7A C7 H7B 109.5 . . ?
C8 C7 H7C 109.5 . . ?
H7A C7 H7C 109.5 . . ?
H7B C7 H7C 109.5 . . ?
C9 C8 C7 126.5(5) . . ?
C9 C8 Se3 118.4(4) . . ?
C7 C8 Se3 115.1(4) . . ?
C8 C9 C10 126.6(5) . . ?
C8 C9 Se4 118.4(4) . . ?
C10 C9 Se4 115.0(4) . . ?
C9 C10 H10A 109.5 . . ?
C9 C10 H10B 109.5 . . ?
H10A C10 H10B 109.5 . . ?
C9 C10 H10C 109.5 . . ?
H10A C10 H10C 109.5 . . ?
H10B C10 H10C 109.5 . . ?
C12 C11 Se5 122.9(3) . . ?
C12 C11 Se6 122.8(3) . . ?
Se5 C11 Se6 114.3(2) . . ?
C11 C12 Se8 122.3(3) . . ?
C11 C12 Se7 123.3(3) . . ?
Se8 C12 Se7 114.3(2) . . ?
C14 C13 H13A 109.5 . . ?
C14 C13 H13B 109.5 . . ?
H13A C13 H13B 109.5 . . ?
C14 C13 H13C 109.5 . . ?
H13A C13 H13C 109.5 . . ?
H13B C13 H13C 109.5 . . ?
C15 C14 C13 126.8(4) . . ?
C15 C14 Se5 118.5(3) . . ?
C13 C14 Se5 114.7(3) . . ?
C14 C15 C16 126.6(4) . . ?
C14 C15 Se6 117.9(3) . . ?
C16 C15 Se6 115.5(3) . . ?
C15 C16 H16A 109.5 . . ?
C15 C16 H16B 109.5 . . ?
H16A C16 H16B 109.5 . . ?
C15 C16 H16C 109.5 . . ?
H16A C16 H16C 109.5 . . ?
H16B C16 H16C 109.5 . . ?
C18 C17 H17A 109.5 . . ?
C18 C17 H17B 109.5 . . ?
H17A C17 H17B 109.5 . . ?
C18 C17 H17C 109.5 . . ?
H17A C17 H17C 109.5 . . ?
H17B C17 H17C 109.5 . . ?
C19 C18 C17 126.7(5) . . ?
C19 C18 Se7 117.9(4) . . ?
C17 C18 Se7 115.4(4) . . ?
C18 C19 C20 126.1(5) . . ?
C18 C19 Se8 118.4(4) . . ?
C20 C19 Se8 115.5(4) . . ?
C19 C20 H20A 109.5 . . ?
C19 C20 H20B 109.5 . . ?
H20A C20 H20B 109.5 . . ?
C19 C20 H20C 109.5 . . ?
H20A C20 H20C 109.5 . . ?
H20B C20 H20C 109.5 . . ?
C22 C21 Se10 123.7(3) . . ?
C22 C21 Se9 122.0(4) . . ?
Se10 C21 Se9 114.3(3) . . ?
C21 C22 Se11 121.5(3) . . ?
C21 C22 Se12 124.2(3) . . ?
Se11 C22 Se12 114.2(2) . . ?
C24 C23 H23A 109.5 . . ?
C24 C23 H23B 109.5 . . ?
H23A C23 H23B 109.5 . . ?
C24 C23 H23C 109.5 . . ?
H23A C23 H23C 109.5 . . ?
H23B C23 H23C 109.5 . . ?
C25 C24 C23 124.6(7) . . ?
C25 C24 Se9 118.5(4) . . ?
C23 C24 Se9 116.9(6) . . ?
C24 C25 C26 125.6(7) . . ?
C24 C25 Se10 118.6(5) . . ?
C26 C25 Se10 115.8(6) . . ?
C25 C26 H26A 109.5 . . ?
C25 C26 H26B 109.5 . . ?
H26A C26 H26B 109.5 . . ?
C25 C26 H26C 109.5 . . ?
H26A C26 H26C 109.5 . . ?
H26B C26 H26C 109.5 . . ?
C28 C27 H27A 109.5 . . ?
C28 C27 H27B 109.5 . . ?
H27A C27 H27B 109.5 . . ?
C28 C27 H27C 109.5 . . ?
H27A C27 H27C 109.5 . . ?
H27B C27 H27C 109.5 . . ?
C29 C28 C27 126.5(6) . . ?
C29 C28 Se11 119.1(4) . . ?
C27 C28 Se11 114.4(5) . . ?
C28 C29 C30 126.8(5) . . ?
C28 C29 Se12 117.7(4) . . ?
C30 C29 Se12 115.5(4) . . ?
C29 C30 H30A 109.5 . . ?
C29 C30 H30B 109.5 . . ?
H30A C30 H30B 109.5 . . ?
C29 C30 H30C 109.5 . . ?
H30A C30 H30C 109.5 . . ?
H30B C30 H30C 109.5 . . ?
C46 C45 B14 120.1(4) . . ?
C46 C45 B13 120.4(4) . . ?
B14 C45 B13 60.8(3) . . ?
C46 C45 B12 121.0(4) . . ?
B14 C45 B12 109.7(3) . . ?
B13 C45 B12 60.5(3) . . ?
C46 C45 B16 121.1(4) . . ?
B14 C45 B16 109.8(4) . . ?
B13 C45 B16 109.9(3) . . ?
B12 C45 B16 61.1(3) . . ?
C46 C45 B15 120.4(4) . . ?
B14 C45 B15 60.5(3) . . ?
B13 C45 B15 109.8(4) . . ?
B12 C45 B15 110.2(4) . . ?
B16 C45 B15 61.0(3) . . ?
C47 B12 C45 121.8(4) . . ?
C47 B12 B13 121.5(4) . . ?
C45 B12 B13 59.5(3) . . ?
C47 B12 B18 122.7(4) . . ?
C45 B12 B18 106.8(3) . . ?
B13 B12 B18 59.8(3) . . ?
C47 B12 B16 121.4(4) . . ?
C45 B12 B16 59.5(3) . . ?
B13 B12 B16 107.9(3) . . ?
B18 B12 B16 108.0(3) . . ?
C47 B12 B17 122.6(4) . . ?
C45 B12 B17 107.1(3) . . ?
B13 B12 B17 107.8(3) . . ?
B18 B12 B17 59.8(3) . . ?
B16 B12 B17 60.4(3) . . ?
C48 B13 C45 120.6(4) . . ?
C48 B13 B12 122.2(5) . . ?
C45 B13 B12 60.0(3) . . ?
C48 B13 B18 124.0(4) . . ?
C45 B13 B18 107.7(4) . . ?
B12 B13 B18 60.5(3) . . ?
C48 B13 B14 119.7(4) . . ?
C45 B13 B14 59.6(3) . . ?
B12 B13 B14 108.2(3) . . ?
B18 B13 B14 107.9(3) . . ?
C48 B13 B19 122.1(4) . . ?
C45 B13 B19 107.3(3) . . ?
B12 B13 B19 108.7(3) . . ?
B18 B13 B19 60.1(3) . . ?
B14 B13 B19 59.8(3) . . ?
C49 B14 C45 120.9(4) . . ?
C49 B14 B15 121.7(4) . . ?
C45 B14 B15 60.1(3) . . ?
C49 B14 B19 121.9(4) . . ?
C45 B14 B19 107.6(3) . . ?
B15 B14 B19 108.8(3) . . ?
C49 B14 B20 123.1(4) . . ?
C45 B14 B20 108.0(3) . . ?
B15 B14 B20 60.6(3) . . ?
B19 B14 B20 60.1(3) . . ?
C49 B14 B13 120.1(4) . . ?
C45 B14 B13 59.6(3) . . ?
B15 B14 B13 108.5(3) . . ?
B19 B14 B13 60.2(3) . . ?
B20 B14 B13 108.3(3) . . ?
C50 B15 C45 121.7(4) . . ?
C50 B15 B14 121.0(4) . . ?
C45 B15 B14 59.4(3) . . ?
C50 B15 B20 122.4(4) . . ?
C45 B15 B20 106.8(3) . . ?
B14 B15 B20 59.7(3) . . ?
C50 B15 B21 123.3(4) . . ?
C45 B15 B21 106.7(3) . . ?
B14 B15 B21 107.6(3) . . ?
B20 B15 B21 60.1(3) . . ?
C50 B15 B16 122.0(4) . . ?
C45 B15 B16 59.4(3) . . ?
B14 B15 B16 107.7(3) . . ?
B20 B15 B16 108.1(3) . . ?
B21 B15 B16 60.0(3) . . ?
C51 B16 C45 120.7(4) . . ?
C51 B16 B21 123.8(4) . . ?
C45 B16 B21 106.8(3) . . ?
C51 B16 B12 121.2(4) . . ?
C45 B16 B12 59.4(3) . . ?
B21 B16 B12 107.6(3) . . ?
C51 B16 B15 121.1(4) . . ?
C45 B16 B15 59.6(3) . . ?
B21 B16 B15 60.0(3) . . ?
B12 B16 B15 107.7(3) . . ?
C51 B16 B17 123.8(4) . . ?
C45 B16 B17 106.6(3) . . ?
B21 B16 B17 59.7(3) . . ?
B12 B16 B17 59.8(3) . . ?
B15 B16 B17 107.7(3) . . ?
C52 B17 B18 121.0(4) . . ?
C52 B17 B21 122.6(4) . . ?
B18 B17 B21 107.7(3) . . ?
C52 B17 B22 121.2(4) . . ?
B18 B17 B22 59.9(3) . . ?
B21 B17 B22 60.2(3) . . ?
C52 B17 B12 121.6(4) . . ?
B18 B17 B12 59.9(3) . . ?
B21 B17 B12 107.7(3) . . ?
B22 B17 B12 108.1(3) . . ?
C52 B17 B16 122.6(4) . . ?
B18 B17 B16 107.7(3) . . ?
B21 B17 B16 59.9(3) . . ?
B22 B17 B16 108.1(3) . . ?
B12 B17 B16 59.8(3) . . ?
C53 B18 B13 120.2(4) . . ?
C53 B18 B19 120.8(4) . . ?
B13 B18 B19 60.1(3) . . ?
C53 B18 B17 123.0(4) . . ?
B13 B18 B17 108.0(3) . . ?
B19 B18 B17 108.3(3) . . ?
C53 B18 B22 122.4(4) . . ?
B13 B18 B22 108.4(3) . . ?
B19 B18 B22 60.2(3) . . ?
B17 B18 B22 60.3(3) . . ?
C53 B18 B12 121.4(4) . . ?
B13 B18 B12 59.7(3) . . ?
B19 B18 B12 108.0(3) . . ?
B17 B18 B12 60.3(3) . . ?
B22 B18 B12 108.6(3) . . ?
C54 B19 B14 121.1(4) . . ?
C54 B19 B20 121.6(4) . . ?
B14 B19 B20 60.0(3) . . ?
C54 B19 B18 122.2(4) . . ?
B14 B19 B18 107.8(3) . . ?
B20 B19 B18 108.2(3) . . ?
C54 B19 B13 121.3(4) . . ?
B14 B19 B13 60.0(3) . . ?
B20 B19 B13 108.1(3) . . ?
B18 B19 B13 59.8(3) . . ?
C54 B19 B22 122.3(4) . . ?
B14 B19 B22 108.1(3) . . ?
B20 B19 B22 60.3(3) . . ?
B18 B19 B22 60.0(3) . . ?
B13 B19 B22 108.0(3) . . ?
C55 B20 B14 121.4(4) . . ?
C55 B20 B19 121.0(4) . . ?
B14 B20 B19 59.9(3) . . ?
C55 B20 B15 121.9(4) . . ?
B14 B20 B15 59.6(3) . . ?
B19 B20 B15 108.0(3) . . ?
C55 B20 B22 121.7(4) . . ?
B14 B20 B22 108.0(3) . . ?
B19 B20 B22 60.2(3) . . ?
B15 B20 B22 108.3(3) . . ?
C55 B20 B21 122.7(4) . . ?
B14 B20 B21 107.4(3) . . ?
B19 B20 B21 108.0(3) . . ?
B15 B20 B21 60.0(3) . . ?
B22 B20 B21 60.1(3) . . ?
C56 B21 B17 122.6(4) . . ?
C56 B21 B15 120.8(4) . . ?
B17 B21 B15 108.2(3) . . ?
C56 B21 B16 121.6(4) . . ?
B17 B21 B16 60.4(3) . . ?
B15 B21 B16 60.0(3) . . ?
C56 B21 B20 121.3(4) . . ?
B17 B21 B20 107.8(3) . . ?
B15 B21 B20 59.9(3) . . ?
B16 B21 B20 108.0(3) . . ?
C56 B21 B22 122.1(4) . . ?
B17 B21 B22 60.0(3) . . ?
B15 B21 B22 108.1(3) . . ?
B16 B21 B22 108.4(3) . . ?
B20 B21 B22 59.9(3) . . ?
C57 B22 B18 120.8(4) . . ?
C57 B22 B19 121.2(4) . . ?
B18 B22 B19 59.7(3) . . ?
C57 B22 B20 122.6(4) . . ?
B18 B22 B20 107.3(3) . . ?
B19 B22 B20 59.5(3) . . ?
C57 B22 B17 122.0(4) . . ?
B18 B22 B17 59.8(3) . . ?
B19 B22 B17 107.5(3) . . ?
B20 B22 B17 107.8(3) . . ?
C57 B22 B21 123.4(4) . . ?
B18 B22 B21 107.4(3) . . ?
B19 B22 B21 107.3(3) . . ?
B20 B22 B21 60.0(3) . . ?
B17 B22 B21 59.9(3) . . ?
C45 C46 H46A 109.5 . . ?
C45 C46 H46B 109.5 . . ?
H46A C46 H46B 109.5 . . ?
C45 C46 H46C 109.5 . . ?
H46A C46 H46C 109.5 . . ?
H46B C46 H46C 109.5 . . ?
B12 C47 H47A 109.5 . . ?
B12 C47 H47B 109.5 . . ?
H47A C47 H47B 109.5 . . ?
B12 C47 H47C 109.5 . . ?
H47A C47 H47C 109.5 . . ?
H47B C47 H47C 109.5 . . ?
B13 C48 H48A 109.5 . . ?
B13 C48 H48B 109.5 . . ?
H48A C48 H48B 109.5 . . ?
B13 C48 H48C 109.5 . . ?
H48A C48 H48C 109.5 . . ?
H48B C48 H48C 109.5 . . ?
B14 C49 H49A 109.5 . . ?
B14 C49 H49B 109.5 . . ?
H49A C49 H49B 109.5 . . ?
B14 C49 H49C 109.5 . . ?
H49A C49 H49C 109.5 . . ?
H49B C49 H49C 109.5 . . ?
B15 C50 H50A 109.5 . . ?
B15 C50 H50B 109.5 . . ?
H50A C50 H50B 109.5 . . ?
B15 C50 H50C 109.5 . . ?
H50A C50 H50C 109.5 . . ?
H50B C50 H50C 109.5 . . ?
B16 C51 H51A 109.5 . . ?
B16 C51 H51B 109.5 . . ?
H51A C51 H51B 109.5 . . ?
B16 C51 H51C 109.5 . . ?
H51A C51 H51C 109.5 . . ?
H51B C51 H51C 109.5 . . ?
B17 C52 H52A 109.5 . . ?
B17 C52 H52B 109.5 . . ?
H52A C52 H52B 109.5 . . ?
B17 C52 H52C 109.5 . . ?
H52A C52 H52C 109.5 . . ?
H52B C52 H52C 109.5 . . ?
B18 C53 H53A 109.5 . . ?
B18 C53 H53B 109.5 . . ?
H53A C53 H53B 109.5 . . ?
B18 C53 H53C 109.5 . . ?
H53A C53 H53C 109.5 . . ?
H53B C53 H53C 109.5 . . ?
B19 C54 H54A 109.5 . . ?
B19 C54 H54B 109.5 . . ?
H54A C54 H54B 109.5 . . ?
B19 C54 H54C 109.5 . . ?
H54A C54 H54C 109.5 . . ?
H54B C54 H54C 109.5 . . ?
B20 C55 H55A 109.5 . . ?
B20 C55 H55B 109.5 . . ?
H55A C55 H55B 109.5 . . ?
B20 C55 H55C 109.5 . . ?
H55A C55 H55C 109.5 . . ?
H55B C55 H55C 109.5 . . ?
B21 C56 H56A 109.5 . . ?
B21 C56 H56B 109.5 . . ?
H56A C56 H56B 109.5 . . ?
B21 C56 H56C 109.5 . . ?
H56A C56 H56C 109.5 . . ?
H56B C56 H56C 109.5 . . ?
B22 C57 H57A 109.5 . . ?
B22 C57 H57B 109.5 . . ?
H57A C57 H57B 109.5 . . ?
B22 C57 H57C 109.5 . . ?
H57A C57 H57C 109.5 . . ?
H57B C57 H57C 109.5 . . ?
C59 C58 B24 118.4(4) . . ?
C59 C58 B23 119.0(4) . . ?
B24 C58 B23 60.7(3) . . ?
C59 C58 B25 120.1(4) . . ?
B24 C58 B25 61.0(3) . . ?
B23 C58 B25 110.4(3) . . ?
C59 C58 B27 120.8(4) . . ?
B24 C58 B27 110.6(3) . . ?
B23 C58 B27 61.0(3) . . ?
B25 C58 B27 111.5(3) . . ?
C59 C58 B26 122.2(4) . . ?
B24 C58 B26 110.5(3) . . ?
B23 C58 B26 110.5(3) . . ?
B25 C58 B26 61.4(3) . . ?
B27 C58 B26 61.5(3) . . ?
C60 B23 C58 120.8(4) . . ?
C60 B23 B29 122.5(4) . . ?
C58 B23 B29 107.5(3) . . ?
C60 B23 B24 120.4(4) . . ?
C58 B23 B24 59.6(3) . . ?
B29 B23 B24 60.3(3) . . ?
C60 B23 B28 123.1(4) . . ?
C58 B23 B28 107.4(3) . . ?
B29 B23 B28 60.6(3) . . ?
B24 B23 B28 108.8(3) . . ?
C60 B23 B27 120.8(4) . . ?
C58 B23 B27 59.6(3) . . ?
B29 B23 B27 109.3(3) . . ?
B24 B23 B27 108.5(3) . . ?
B28 B23 B27 60.6(3) . . ?
C61 B24 C58 120.1(4) . . ?
C61 B24 B30 123.9(4) . . ?
C58 B24 B30 107.5(3) . . ?
C61 B24 B23 119.9(4) . . ?
C58 B24 B23 59.7(3) . . ?
B30 B24 B23 108.5(3) . . ?
C61 B24 B29 122.9(4) . . ?
C58 B24 B29 107.2(3) . . ?
B30 B24 B29 60.6(3) . . ?
B23 B24 B29 59.8(3) . . ?
C61 B24 B25 121.1(4) . . ?
C58 B24 B25 59.6(3) . . ?
B30 B24 B25 60.6(3) . . ?
B23 B24 B25 108.5(3) . . ?
B29 B24 B25 109.1(3) . . ?
C62 B25 C58 121.6(4) . . ?
C62 B25 B24 121.3(4) . . ?
C58 B25 B24 59.4(3) . . ?
C62 B25 B30 122.9(4) . . ?
C58 B25 B30 106.3(3) . . ?
B24 B25 B30 59.2(2) . . ?
C62 B25 B31 123.3(4) . . ?
C58 B25 B31 106.6(3) . . ?
B24 B25 B31 107.6(3) . . ?
B30 B25 B31 60.5(2) . . ?
C62 B25 B26 121.5(4) . . ?
C58 B25 B26 59.5(3) . . ?
B24 B25 B26 107.8(3) . . ?
B30 B25 B26 108.2(3) . . ?
B31 B25 B26 59.9(3) . . ?
C63 B26 C58 121.1(4) . . ?
C63 B26 B31 123.5(4) . . ?
C58 B26 B31 106.4(3) . . ?
C63 B26 B32 123.7(4) . . ?
C58 B26 B32 106.4(3) . . ?
B31 B26 B32 60.4(2) . . ?
C63 B26 B25 120.9(4) . . ?
C58 B26 B25 59.2(3) . . ?
B31 B26 B25 59.9(3) . . ?
B32 B26 B25 108.1(3) . . ?
C63 B26 B27 121.0(4) . . ?
C58 B26 B27 59.2(3) . . ?
B31 B26 B27 108.4(3) . . ?
B32 B26 B27 60.1(3) . . ?
B25 B26 B27 107.8(3) . . ?
C64 B27 C58 120.9(4) . . ?
C64 B27 B23 121.0(4) . . ?
C58 B27 B23 59.4(3) . . ?
C64 B27 B28 123.5(4) . . ?
C58 B27 B28 106.5(3) . . ?
B23 B27 B28 59.6(3) . . ?
C64 B27 B32 124.5(4) . . ?
C58 B27 B32 106.1(3) . . ?
B23 B27 B32 107.1(3) . . ?
B28 B27 B32 60.0(3) . . ?
C64 B27 B26 121.6(4) . . ?
C58 B27 B26 59.2(3) . . ?
B23 B27 B26 107.4(3) . . ?
B28 B27 B26 107.8(3) . . ?
B32 B27 B26 59.7(3) . . ?
C65 B28 B23 121.1(4) . . ?
C65 B28 B29 121.5(3) . . ?
B23 B28 B29 59.5(3) . . ?
C65 B28 B27 121.3(4) . . ?
B23 B28 B27 59.8(3) . . ?
B29 B28 B27 107.8(3) . . ?
C65 B28 B32 122.8(4) . . ?
B23 B28 B32 107.4(3) . . ?
B29 B28 B32 107.8(3) . . ?
B27 B28 B32 60.1(3) . . ?
C65 B28 B33 123.1(4) . . ?
B23 B28 B33 107.0(3) . . ?
B29 B28 B33 59.8(2) . . ?
B27 B28 B33 107.8(3) . . ?
B32 B28 B33 59.9(2) . . ?
C66 B29 B23 120.4(3) . . ?
C66 B29 B24 121.0(4) . . ?
B23 B29 B24 59.9(3) . . ?
C66 B29 B30 122.6(4) . . ?
B23 B29 B30 107.5(3) . . ?
B24 B29 B30 59.2(3) . . ?
C66 B29 B28 121.6(4) . . ?
B23 B29 B28 59.9(3) . . ?
B24 B29 B28 107.9(3) . . ?
B30 B29 B28 108.5(3) . . ?
C66 B29 B33 123.5(4) . . ?
B23 B29 B33 107.8(3) . . ?
B24 B29 B33 107.3(3) . . ?
B30 B29 B33 60.2(2) . . ?
B28 B29 B33 60.4(3) . . ?
C67 B30 B24 119.3(4) . . ?
C67 B30 B25 121.1(4) . . ?
B24 B30 B25 60.1(3) . . ?
C67 B30 B29 120.6(3) . . ?
B24 B30 B29 60.1(3) . . ?
B25 B30 B29 108.3(3) . . ?
C67 B30 B33 123.7(4) . . ?
B24 B30 B33 107.9(3) . . ?
B25 B30 B33 107.8(3) . . ?
B29 B30 B33 60.0(3) . . ?
C67 B30 B31 124.0(3) . . ?
B24 B30 B31 107.8(3) . . ?
B25 B30 B31 59.8(2) . . ?
B29 B30 B31 108.0(3) . . ?
B33 B30 B31 59.8(2) . . ?
C68 B31 B26 120.9(3) . . ?
C68 B31 B25 121.4(4) . . ?
B26 B31 B25 60.1(3) . . ?
C68 B31 B33 122.6(4) . . ?
B26 B31 B33 107.9(3) . . ?
B25 B31 B33 107.8(3) . . ?
C68 B31 B32 121.7(4) . . ?
B26 B31 B32 59.9(3) . . ?
B25 B31 B32 107.8(3) . . ?
B33 B31 B32 60.0(2) . . ?
C68 B31 B30 122.6(3) . . ?
B26 B31 B30 107.7(3) . . ?
B25 B31 B30 59.7(3) . . ?
B33 B31 B30 59.9(2) . . ?
B32 B31 B30 107.7(3) . . ?
C69 B32 B26 122.5(3) . . ?
C69 B32 B33 121.2(4) . . ?
B26 B32 B33 107.7(3) . . ?
C69 B32 B28 121.0(4) . . ?
B26 B32 B28 108.1(3) . . ?
B33 B32 B28 60.2(2) . . ?
C69 B32 B27 122.0(4) . . ?
B26 B32 B27 60.2(3) . . ?
B33 B32 B27 108.0(3) . . ?
B28 B32 B27 60.0(3) . . ?
C69 B32 B31 122.0(4) . . ?
B26 B32 B31 59.8(3) . . ?
B33 B32 B31 59.8(2) . . ?
B28 B32 B31 108.1(3) . . ?
B27 B32 B31 107.9(3) . . ?
C70 B33 B29 122.8(3) . . ?
C70 B33 B31 120.8(3) . . ?
B29 B33 B31 108.2(3) . . ?
C70 B33 B30 122.3(3) . . ?
B29 B33 B30 59.8(2) . . ?
B31 B33 B30 60.3(2) . . ?
C70 B33 B32 120.7(3) . . ?
B29 B33 B32 107.8(3) . . ?
B31 B33 B32 60.2(2) . . ?
B30 B33 B32 108.2(3) . . ?
C70 B33 B28 121.8(4) . . ?
B29 B33 B28 59.8(3) . . ?
B31 B33 B28 108.2(3) . . ?
B30 B33 B28 107.8(3) . . ?
B32 B33 B28 59.9(2) . . ?
C58 C59 H59A 109.5 . . ?
C58 C59 H59B 109.5 . . ?
H59A C59 H59B 109.5 . . ?
C58 C59 H59C 109.5 . . ?
H59A C59 H59C 109.5 . . ?
H59B C59 H59C 109.5 . . ?
B23 C60 H60A 109.5 . . ?
B23 C60 H60B 109.5 . . ?
H60A C60 H60B 109.5 . . ?
B23 C60 H60C 109.5 . . ?
H60A C60 H60C 109.5 . . ?
H60B C60 H60C 109.5 . . ?
B24 C61 H61A 109.5 . . ?
B24 C61 H61B 109.5 . . ?
H61A C61 H61B 109.5 . . ?
B24 C61 H61C 109.5 . . ?
H61A C61 H61C 109.5 . . ?
H61B C61 H61C 109.5 . . ?
B25 C62 H62A 109.5 . . ?
B25 C62 H62B 109.5 . . ?
H62A C62 H62B 109.5 . . ?
B25 C62 H62C 109.5 . . ?
H62A C62 H62C 109.5 . . ?
H62B C62 H62C 109.5 . . ?
B26 C63 H63A 109.5 . . ?
B26 C63 H63B 109.5 . . ?
H63A C63 H63B 109.5 . . ?
B26 C63 H63C 109.5 . . ?
H63A C63 H63C 109.5 . . ?
H63B C63 H63C 109.5 . . ?
B27 C64 H64A 109.5 . . ?
B27 C64 H64B 109.5 . . ?
H64A C64 H64B 109.5 . . ?
B27 C64 H64C 109.5 . . ?
H64A C64 H64C 109.5 . . ?
H64B C64 H64C 109.5 . . ?
B28 C65 H65A 109.5 . . ?
B28 C65 H65B 109.5 . . ?
H65A C65 H65B 109.5 . . ?
B28 C65 H65C 109.5 . . ?
H65A C65 H65C 109.5 . . ?
H65B C65 H65C 109.5 . . ?
B29 C66 H66A 109.5 . . ?
B29 C66 H66B 109.5 . . ?
H66A C66 H66B 109.5 . . ?
B29 C66 H66C 109.5 . . ?
H66A C66 H66C 109.5 . . ?
H66B C66 H66C 109.5 . . ?
B30 C67 H67A 109.5 . . ?
B30 C67 H67B 109.5 . . ?
H67A C67 H67B 109.5 . . ?
B30 C67 H67C 109.5 . . ?
H67A C67 H67C 109.5 . . ?
H67B C67 H67C 109.5 . . ?
B31 C68 H68A 109.5 . . ?
B31 C68 H68B 109.5 . . ?
H68A C68 H68B 109.5 . . ?
B31 C68 H68C 109.5 . . ?
H68A C68 H68C 109.5 . . ?
H68B C68 H68C 109.5 . . ?
B32 C69 H69A 109.5 . . ?
B32 C69 H69B 109.5 . . ?
H69A C69 H69B 109.5 . . ?
B32 C69 H69C 109.5 . . ?
H69A C69 H69C 109.5 . . ?
H69B C69 H69C 109.5 . . ?
B33 C70 H70A 109.5 . . ?
B33 C70 H70B 109.5 . . ?
H70A C70 H70B 109.5 . . ?
B33 C70 H70C 109.5 . . ?
H70A C70 H70C 109.5 . . ?
H70B C70 H70C 109.5 . . ?
C32 C31 B4 121.2(7) . . ?
C32 C31 B3 120.9(8) . . ?
B4 C31 B3 61.2(4) . . ?
C32 C31 B2 119.7(7) . . ?
B4 C31 B2 110.6(6) . . ?
B3 C31 B2 61.0(4) . . ?
C32 C31 B5 119.3(8) . . ?
B4 C31 B5 61.3(4) . . ?
B3 C31 B5 111.3(5) . . ?
B2 C31 B5 111.2(5) . . ?
C32 C31 B1 118.8(8) . . ?
B4 C31 B1 110.6(5) . . ?
B3 C31 B1 111.0(6) . . ?
B2 C31 B1 61.4(4) . . ?
B5 C31 B1 61.1(4) . . ?
C33 B1 C31 121.4(7) . . ?
C33 B1 B7 123.2(7) . . ?
C31 B1 B7 106.0(5) . . ?
C33 B1 B6 123.3(6) . . ?
C31 B1 B6 106.7(5) . . ?
B7 B1 B6 60.8(4) . . ?
C33 B1 B5 121.2(7) . . ?
C31 B1 B5 59.4(4) . . ?
B7 B1 B5 108.5(5) . . ?
B6 B1 B5 60.2(4) . . ?
C33 B1 B2 120.8(6) . . ?
C31 B1 B2 59.2(4) . . ?
B7 B1 B2 59.4(4) . . ?
B6 B1 B2 108.3(5) . . ?
B5 B1 B2 108.0(5) . . ?
C34 B2 C31 121.7(7) . . ?
C34 B2 B7 122.6(7) . . ?
C31 B2 B7 106.2(5) . . ?
C34 B2 B8 124.0(7) . . ?
C31 B2 B8 106.4(5) . . ?
B7 B2 B8 60.2(4) . . ?
C34 B2 B3 122.0(7) . . ?
C31 B2 B3 59.4(4) . . ?
B7 B2 B3 108.3(5) . . ?
B8 B2 B3 60.1(4) . . ?
C34 B2 B1 120.3(7) . . ?
C31 B2 B1 59.4(4) . . ?
B7 B2 B1 59.5(4) . . ?
B8 B2 B1 107.7(5) . . ?
B3 B2 B1 108.1(5) . . ?
C35 B3 C31 120.5(7) . . ?
C35 B3 B8 124.4(7) . . ?
C31 B3 B8 106.1(5) . . ?
C35 B3 B2 120.5(7) . . ?
C31 B3 B2 59.5(4) . . ?
B8 B3 B2 59.7(4) . . ?
C35 B3 B4 121.3(7) . . ?
C31 B3 B4 59.3(4) . . ?
B8 B3 B4 107.4(5) . . ?
B2 B3 B4 107.9(5) . . ?
C35 B3 B9 124.3(7) . . ?
C31 B3 B9 106.4(5) . . ?
B8 B3 B9 60.0(4) . . ?
B2 B3 B9 108.0(5) . . ?
B4 B3 B9 59.7(4) . . ?
C36 B4 C31 120.5(7) . . ?
C36 B4 B9 123.7(7) . . ?
C31 B4 B9 106.9(5) . . ?
C36 B4 B3 120.6(7) . . ?
C31 B4 B3 59.4(4) . . ?
B9 B4 B3 60.3(4) . . ?
C36 B4 B10 123.5(7) . . ?
C31 B4 B10 107.0(5) . . ?
B9 B4 B10 60.2(4) . . ?
B3 B4 B10 108.6(5) . . ?
C36 B4 B5 120.4(7) . . ?
C31 B4 B5 59.5(4) . . ?
B9 B4 B5 108.7(5) . . ?
B3 B4 B5 108.4(5) . . ?
B10 B4 B5 60.4(4) . . ?
C37 B5 C31 121.1(7) . . ?
C37 B5 B1 120.1(7) . . ?
C31 B5 B1 59.5(4) . . ?
C37 B5 B4 122.4(7) . . ?
C31 B5 B4 59.2(4) . . ?
B1 B5 B4 107.7(5) . . ?
C37 B5 B6 123.0(7) . . ?
C31 B5 B6 106.4(5) . . ?
B1 B5 B6 59.7(4) . . ?
B4 B5 B6 107.7(5) . . ?
C37 B5 B10 124.4(7) . . ?
C31 B5 B10 106.3(5) . . ?
B1 B5 B10 107.7(5) . . ?
B4 B5 B10 59.8(4) . . ?
B6 B5 B10 60.1(4) . . ?
C38 B6 B1 120.8(7) . . ?
C38 B6 B11 122.7(7) . . ?
B1 B6 B11 107.4(5) . . ?
C38 B6 B5 121.7(7) . . ?
B1 B6 B5 60.1(4) . . ?
B11 B6 B5 107.8(5) . . ?
C38 B6 B7 121.8(7) . . ?
B1 B6 B7 59.2(4) . . ?
B11 B6 B7 59.7(4) . . ?
B5 B6 B7 107.2(5) . . ?
C38 B6 B10 122.7(7) . . ?
B1 B6 B10 108.2(5) . . ?
B11 B6 B10 59.9(4) . . ?
B5 B6 B10 60.2(4) . . ?
B7 B6 B10 107.5(5) . . ?
C39 B7 B1 120.8(7) . . ?
C39 B7 B2 121.1(7) . . ?
B1 B7 B2 61.1(4) . . ?
C39 B7 B8 122.1(7) . . ?
B1 B7 B8 108.8(5) . . ?
B2 B7 B8 60.0(4) . . ?
C39 B7 B11 121.9(7) . . ?
B1 B7 B11 108.2(5) . . ?
B2 B7 B11 108.4(5) . . ?
B8 B7 B11 60.0(4) . . ?
C39 B7 B6 121.1(7) . . ?
B1 B7 B6 60.0(4) . . ?
B2 B7 B6 109.0(5) . . ?
B8 B7 B6 108.2(5) . . ?
B11 B7 B6 60.0(4) . . ?
C40 B8 B2 120.3(7) . . ?
C40 B8 B7 121.5(7) . . ?
B2 B8 B7 59.7(4) . . ?
C40 B8 B3 121.0(7) . . ?
B2 B8 B3 60.2(4) . . ?
B7 B8 B3 108.0(5) . . ?
C40 B8 B11 122.5(7) . . ?
B2 B8 B11 108.3(5) . . ?
B7 B8 B11 60.2(4) . . ?
B3 B8 B11 108.6(5) . . ?
C40 B8 B9 122.2(7) . . ?
B2 B8 B9 108.7(5) . . ?
B7 B8 B9 108.5(5) . . ?
B3 B8 B9 60.3(4) . . ?
B11 B8 B9 60.3(4) . . ?
C41 B9 B4 120.8(7) . . ?
C41 B9 B8 122.5(7) . . ?
B4 B9 B8 107.3(5) . . ?
C41 B9 B3 120.5(7) . . ?
B4 B9 B3 60.0(4) . . ?
B8 B9 B3 59.6(4) . . ?
C41 B9 B10 122.2(7) . . ?
B4 B9 B10 60.0(4) . . ?
B8 B9 B10 107.7(5) . . ?
B3 B9 B10 108.2(5) . . ?
C41 B9 B11 123.7(7) . . ?
B4 B9 B11 107.5(5) . . ?
B8 B9 B11 59.7(4) . . ?
B3 B9 B11 107.5(5) . . ?
B10 B9 B11 59.9(4) . . ?
C42 B10 B4 121.4(7) . . ?
C42 B10 B11 123.1(7) . . ?
B4 B10 B11 107.3(5) . . ?
C42 B10 B9 122.0(7) . . ?
B4 B10 B9 59.7(4) . . ?
B11 B10 B9 60.1(4) . . ?
C42 B10 B6 122.1(7) . . ?
B4 B10 B6 107.5(5) . . ?
B11 B10 B6 59.9(4) . . ?
B9 B10 B6 108.1(5) . . ?
C42 B10 B5 121.1(7) . . ?
B4 B10 B5 59.8(4) . . ?
B11 B10 B5 107.4(5) . . ?
B9 B10 B5 107.8(5) . . ?
B6 B10 B5 59.7(4) . . ?
C43 B11 B8 121.8(7) . . ?
C43 B11 B7 120.1(7) . . ?
B8 B11 B7 59.7(4) . . ?
C43 B11 B6 120.2(7) . . ?
B8 B11 B6 108.3(5) . . ?
B7 B11 B6 60.3(4) . . ?
C43 B11 B10 122.6(7) . . ?
B8 B11 B10 108.1(5) . . ?
B7 B11 B10 108.2(5) . . ?
B6 B11 B10 60.2(4) . . ?
C43 B11 B9 123.5(7) . . ?
B8 B11 B9 60.0(4) . . ?
B7 B11 B9 107.8(5) . . ?
B6 B11 B9 108.3(5) . . ?
B10 B11 B9 60.0(4) . . ?
C31 C32 H32A 109.5 . . ?
C31 C32 H32B 109.5 . . ?
H32A C32 H32B 109.5 . . ?
C31 C32 H32C 109.5 . . ?
H32A C32 H32C 109.5 . . ?
H32B C32 H32C 109.5 . . ?
B1 C33 H33A 109.5 . . ?
B1 C33 H33B 109.5 . . ?
H33A C33 H33B 109.5 . . ?
B1 C33 H33C 109.5 . . ?
H33A C33 H33C 109.5 . . ?
H33B C33 H33C 109.5 . . ?
B2 C34 H34A 109.5 . . ?
B2 C34 H34B 109.5 . . ?
H34A C34 H34B 109.5 . . ?
B2 C34 H34C 109.5 . . ?
H34A C34 H34C 109.5 . . ?
H34B C34 H34C 109.5 . . ?
B3 C35 H35A 109.5 . . ?
B3 C35 H35B 109.5 . . ?
H35A C35 H35B 109.5 . . ?
B3 C35 H35C 109.5 . . ?
H35A C35 H35C 109.5 . . ?
H35B C35 H35C 109.5 . . ?
B4 C36 H36A 109.5 . . ?
B4 C36 H36B 109.5 . . ?
H36A C36 H36B 109.5 . . ?
B4 C36 H36C 109.5 . . ?
H36A C36 H36C 109.5 . . ?
H36B C36 H36C 109.5 . . ?
B5 C37 H37A 109.5 . . ?
B5 C37 H37B 109.5 . . ?
H37A C37 H37B 109.5 . . ?
B5 C37 H37C 109.5 . . ?
H37A C37 H37C 109.5 . . ?
H37B C37 H37C 109.5 . . ?
B6 C38 H38A 109.5 . . ?
B6 C38 H38B 109.5 . . ?
H38A C38 H38B 109.5 . . ?
B6 C38 H38C 109.5 . . ?
H38A C38 H38C 109.5 . . ?
H38B C38 H38C 109.5 . . ?
B7 C39 H39A 109.5 . . ?
B7 C39 H39B 109.5 . . ?
H39A C39 H39B 109.5 . . ?
B7 C39 H39C 109.5 . . ?
H39A C39 H39C 109.5 . . ?
H39B C39 H39C 109.5 . . ?
B8 C40 H40A 109.5 . . ?
B8 C40 H40B 109.5 . . ?
H40A C40 H40B 109.5 . . ?
B8 C40 H40C 109.5 . . ?
H40A C40 H40C 109.5 . . ?
H40B C40 H40C 109.5 . . ?
B9 C41 H41A 109.5 . . ?
B9 C41 H41B 109.5 . . ?
H41A C41 H41B 109.5 . . ?
B9 C41 H41C 109.5 . . ?
H41A C41 H41C 109.5 . . ?
H41B C41 H41C 109.5 . . ?
B10 C42 H42A 109.5 . . ?
B10 C42 H42B 109.5 . . ?
H42A C42 H42B 109.5 . . ?
B10 C42 H42C 109.5 . . ?
H42A C42 H42C 109.5 . . ?
H42B C42 H42C 109.5 . . ?
B11 C43 H43A 109.5 . . ?
B11 C43 H43B 109.5 . . ?
H43A C43 H43B 109.5 . . ?
B11 C43 H43C 109.5 . . ?
H43A C43 H43C 109.5 . . ?
H43B C43 H43C 109.5 . . ?
C32B C31B B4B 119.0(8) . . ?
C32B C31B B3B 118.8(8) . . ?
B4B C31B B3B 61.0(5) . . ?
C32B C31B B2B 120.9(8) . . ?
B4B C31B B2B 110.2(6) . . ?
B3B C31B B2B 60.9(5) . . ?
C32B C31B B1B 122.0(8) . . ?
B4B C31B B1B 110.1(6) . . ?
B3B C31B B1B 110.6(6) . . ?
B2B C31B B1B 61.3(5) . . ?
C32B C31B B5B 120.3(8) . . ?
B4B C31B B5B 61.0(5) . . ?
B3B C31B B5B 110.9(6) . . ?
B2B C31B B5B 110.9(6) . . ?
B1B C31B B5B 61.0(5) . . ?
C33B B1B C31B 119.9(8) . . ?
C33B B1B B7B 124.4(8) . . ?
C31B B1B B7B 106.4(5) . . ?
C33B B1B B6B 124.0(7) . . ?
C31B B1B B6B 107.0(5) . . ?
B7B B1B B6B 60.6(4) . . ?
C33B B1B B5B 120.6(8) . . ?
C31B B1B B5B 59.7(4) . . ?
B7B B1B B5B 108.2(5) . . ?
B6B B1B B5B 60.0(4) . . ?
C33B B1B B2B 120.4(7) . . ?
C31B B1B B2B 59.3(4) . . ?
B7B B1B B2B 59.8(4) . . ?
B6B B1B B2B 108.6(6) . . ?
B5B B1B B2B 108.2(5) . . ?
C34B B2B C31B 122.6(8) . . ?
C34B B2B B8B 123.4(8) . . ?
C31B B2B B8B 106.0(6) . . ?
C34B B2B B7B 122.3(7) . . ?
C31B B2B B7B 106.3(6) . . ?
B8B B2B B7B 59.7(5) . . ?
C34B B2B B3B 121.8(7) . . ?
C31B B2B B3B 59.5(4) . . ?
B8B B2B B3B 59.9(4) . . ?
B7B B2B B3B 108.0(6) . . ?
C34B B2B B1B 121.2(8) . . ?
C31B B2B B1B 59.4(5) . . ?
B8B B2B B1B 107.1(6) . . ?
B7B B2B B1B 59.6(5) . . ?
B3B B2B B1B 107.9(5) . . ?
C35B B3B C31B 122.7(8) . . ?
C35B B3B B8B 123.3(8) . . ?
C31B B3B B8B 106.1(6) . . ?
C35B B3B B2B 121.9(8) . . ?
C31B B3B B2B 59.6(4) . . ?
B8B B3B B2B 59.8(5) . . ?
C35B B3B B4B 121.4(8) . . ?
C31B B3B B4B 59.5(4) . . ?
B8B B3B B4B 106.8(6) . . ?
B2B B3B B4B 107.9(6) . . ?
C35B B3B B9B 122.1(8) . . ?
C31B B3B B9B 106.4(6) . . ?
B8B B3B B9B 59.8(5) . . ?
B2B B3B B9B 108.0(6) . . ?
B4B B3B B9B 59.4(5) . . ?
C36B B4B C31B 122.2(8) . . ?
C36B B4B B9B 120.8(8) . . ?
C31B B4B B9B 107.3(6) . . ?
C36B B4B B10B 122.8(7) . . ?
C31B B4B B10B 107.4(6) . . ?
B9B B4B B10B 60.6(4) . . ?
C36B B4B B3B 119.3(8) . . ?
C31B B4B B3B 59.5(4) . . ?
B9B B4B B3B 60.5(5) . . ?
B10B B4B B3B 109.1(6) . . ?
C36B B4B B5B 122.8(8) . . ?
C31B B4B B5B 59.8(4) . . ?
B9B B4B B5B 108.7(6) . . ?
B10B B4B B5B 60.2(5) . . ?
B3B B4B B5B 108.6(5) . . ?
C37B B5B C31B 122.2(8) . . ?
C37B B5B B6B 123.1(8) . . ?
C31B B5B B6B 106.6(6) . . ?
C37B B5B B10B 122.0(8) . . ?
C31B B5B B10B 106.6(6) . . ?
B6B B5B B10B 60.3(4) . . ?
C37B B5B B4B 121.0(8) . . ?
C31B B5B B4B 59.3(4) . . ?
B6B B5B B4B 107.7(6) . . ?
B10B B5B B4B 59.7(4) . . ?
C37B B5B B1B 122.5(8) . . ?
C31B B5B B1B 59.4(4) . . ?
B6B B5B B1B 59.8(5) . . ?
B10B B5B B1B 107.9(6) . . ?
B4B B5B B1B 107.4(6) . . ?
C38B B6B B1B 122.0(8) . . ?
C38B B6B B5B 122.7(8) . . ?
B1B B6B B5B 60.2(5) . . ?
C38B B6B B11B 121.4(8) . . ?
B1B B6B B11B 107.6(6) . . ?
B5B B6B B11B 107.4(6) . . ?
C38B B6B B7B 121.4(8) . . ?
B1B B6B B7B 59.5(5) . . ?
B5B B6B B7B 107.5(6) . . ?
B11B B6B B7B 60.0(5) . . ?
C38B B6B B10B 122.3(8) . . ?
B1B B6B B10B 107.9(6) . . ?
B5B B6B B10B 59.9(4) . . ?
B11B B6B B10B 59.5(5) . . ?
B7B B6B B10B 107.4(6) . . ?
C39B B7B B8B 121.3(7) . . ?
C39B B7B B1B 122.4(7) . . ?
B8B B7B B1B 108.1(5) . . ?
C39B B7B B2B 121.6(7) . . ?
B8B B7B B2B 60.0(4) . . ?
B1B B7B B2B 60.7(4) . . ?
C39B B7B B11B 121.1(7) . . ?
B8B B7B B11B 60.1(4) . . ?
B1B B7B B11B 107.8(5) . . ?
B2B B7B B11B 108.4(5) . . ?
C39B B7B B6B 121.6(7) . . ?
B8B B7B B6B 108.0(5) . . ?
B1B B7B B6B 59.9(4) . . ?
B2B B7B B6B 108.7(6) . . ?
B11B B7B B6B 59.8(4) . . ?
C40B B8B B7B 122.5(8) . . ?
C40B B8B B2B 123.3(8) . . ?
B7B B8B B2B 60.3(4) . . ?
C40B B8B B3B 121.2(7) . . ?
B7B B8B B3B 108.8(6) . . ?
B2B B8B B3B 60.3(4) . . ?
C40B B8B B9B 118.9(8) . . ?
B7B B8B B9B 109.0(5) . . ?
B2B B8B B9B 109.1(5) . . ?
B3B B8B B9B 60.6(4) . . ?
C40B B8B B11B 119.8(7) . . ?
B7B B8B B11B 60.6(4) . . ?
B2B B8B B11B 109.0(5) . . ?
B3B B8B B11B 108.9(6) . . ?
B9B B8B B11B 60.2(4) . . ?
C41B B9B B4B 122.9(7) . . ?
C41B B9B B8B 121.3(8) . . ?
B4B B9B B8B 107.3(5) . . ?
C41B B9B B11B 121.3(7) . . ?
B4B B9B B11B 107.5(5) . . ?
B8B B9B B11B 60.1(4) . . ?
C41B B9B B3B 121.6(7) . . ?
B4B B9B B3B 60.1(4) . . ?
B8B B9B B3B 59.7(4) . . ?
B11B B9B B3B 108.1(6) . . ?
C41B B9B B10B 122.2(7) . . ?
B4B B9B B10B 60.0(4) . . ?
B8B B9B B10B 107.7(5) . . ?
B11B B9B B10B 59.6(4) . . ?
B3B B9B B10B 108.4(5) . . ?
C42B B10B B11B 123.0(8) . . ?
C42B B10B B4B 120.6(8) . . ?
B11B B10B B4B 107.3(6) . . ?
C42B B10B B5B 121.6(8) . . ?
B11B B10B B5B 107.7(6) . . ?
B4B B10B B5B 60.1(5) . . ?
C42B B10B B9B 121.0(8) . . ?
B11B B10B B9B 60.0(5) . . ?
B4B B10B B9B 59.4(5) . . ?
B5B B10B B9B 107.7(6) . . ?
C42B B10B B6B 123.3(8) . . ?
B11B B10B B6B 60.0(4) . . ?
B4B B10B B6B 107.6(6) . . ?
B5B B10B B6B 59.7(5) . . ?
B9B B10B B6B 107.9(6) . . ?
C43B B11B B10B 121.9(7) . . ?
C43B B11B B8B 121.4(7) . . ?
B10B B11B B8B 107.9(6) . . ?
C43B B11B B9B 121.1(7) . . ?
B10B B11B B9B 60.4(5) . . ?
B8B B11B B9B 59.7(4) . . ?
C43B B11B B6B 122.3(7) . . ?
B10B B11B B6B 60.5(4) . . ?
B8B B11B B6B 107.6(6) . . ?
B9B B11B B6B 108.6(6) . . ?
C43B B11B B7B 122.0(7) . . ?
B10B B11B B7B 108.3(6) . . ?
B8B B11B B7B 59.3(4) . . ?
B9B B11B B7B 107.5(5) . . ?
B6B B11B B7B 60.2(4) . . ?
C31B C32B H32D 109.5 . . ?
C31B C32B H32E 109.5 . . ?
H32D C32B H32E 109.5 . . ?
C31B C32B H32F 109.5 . . ?
H32D C32B H32F 109.5 . . ?
H32E C32B H32F 109.5 . . ?
B1B C33B H33D 109.5 . . ?
B1B C33B H33E 109.5 . . ?
H33D C33B H33E 109.5 . . ?
B1B C33B H33F 109.5 . . ?
H33D C33B H33F 109.5 . . ?
H33E C33B H33F 109.5 . . ?
B2B C34B H34D 109.5 . . ?
B2B C34B H34E 109.5 . . ?
H34D C34B H34E 109.5 . . ?
B2B C34B H34F 109.5 . . ?
H34D C34B H34F 109.5 . . ?
H34E C34B H34F 109.5 . . ?
B3B C35B H35D 109.5 . . ?
B3B C35B H35E 109.5 . . ?
H35D C35B H35E 109.5 . . ?
B3B C35B H35F 109.5 . . ?
H35D C35B H35F 109.5 . . ?
H35E C35B H35F 109.5 . . ?
B4B C36B H36D 109.5 . . ?
B4B C36B H36E 109.5 . . ?
H36D C36B H36E 109.5 . . ?
B4B C36B H36F 109.5 . . ?
H36D C36B H36F 109.5 . . ?
H36E C36B H36F 109.5 . . ?
B5B C37B H37D 109.5 . . ?
B5B C37B H37E 109.5 . . ?
H37D C37B H37E 109.5 . . ?
B5B C37B H37F 109.5 . . ?
H37D C37B H37F 109.5 . . ?
H37E C37B H37F 109.5 . . ?
B6B C38B H38D 109.5 . . ?
B6B C38B H38E 109.5 . . ?
H38D C38B H38E 109.5 . . ?
B6B C38B H38F 109.5 . . ?
H38D C38B H38F 109.5 . . ?
H38E C38B H38F 109.5 . . ?
B7B C39B H39D 109.5 . . ?
B7B C39B H39E 109.5 . . ?
H39D C39B H39E 109.5 . . ?
B7B C39B H39F 109.5 . . ?
H39D C39B H39F 109.5 . . ?
H39E C39B H39F 109.5 . . ?
B8B C40B H40D 109.5 . . ?
B8B C40B H40E 109.5 . . ?
H40D C40B H40E 109.5 . . ?
B8B C40B H40F 109.5 . . ?
H40D C40B H40F 109.5 . . ?
H40E C40B H40F 109.5 . . ?
B9B C41B H41D 109.5 . . ?
B9B C41B H41E 109.5 . . ?
H41D C41B H41E 109.5 . . ?
B9B C41B H41F 109.5 . . ?
H41D C41B H41F 109.5 . . ?
H41E C41B H41F 109.5 . . ?
B10B C42B H42D 109.5 . . ?
B10B C42B H42E 109.5 . . ?
H42D C42B H42E 109.5 . . ?
B10B C42B H42F 109.5 . . ?
H42D C42B H42F 109.5 . . ?
H42E C42B H42F 109.5 . . ?
B11B C43B H43D 109.5 . . ?
B11B C43B H43E 109.5 . . ?
H43D C43B H43E 109.5 . . ?
B11B C43B H43F 109.5 . . ?
H43D C43B H43F 109.5 . . ?
H43E C43B H43F 109.5 . . ?

loop_
_geom_bond_atom_site_label_1
_geom_bond_atom_site_label_2
_geom_bond_distance
_geom_bond_site_symmetry_2
_geom_bond_publ_flag
Se1 C1 1.861(4) . ?
Se1 C4 1.895(6) . ?
Se2 C1 1.853(5) . ?
Se2 C5 1.886(5) . ?
Se3 C2 1.865(4) . ?
Se3 C8 1.890(5) . ?
Se4 C2 1.863(4) . ?
Se4 C9 1.895(5) . ?
Se5 C11 1.860(4) . ?
Se5 C14 1.893(5) . ?
Se6 C11 1.862(4) . ?
Se6 C15 1.898(4) . ?
Se7 C12 1.862(4) . ?
Se7 C18 1.889(5) . ?
Se8 C12 1.860(4) . ?
Se8 C19 1.894(5) . ?
Se9 C21 1.861(5) . ?
Se9 C24 1.865(7) . ?
Se10 C21 1.854(5) . ?
Se10 C25 1.906(6) . ?
Se11 C22 1.856(5) . ?
Se11 C28 1.878(6) . ?
Se12 C22 1.862(4) . ?
Se12 C29 1.892(5) . ?
C71 Cl2 1.69(2) . ?
C71 Cl1 1.715(13) . ?
C71 H71A 0.9900 . ?
C71 H71B 0.9900 . ?
C71B Cl2B 1.68(2) . ?
C71B Cl1B 1.711(15) . ?
C71B H71C 0.9900 . ?
C71B H71D 0.9900 . ?
C1 C2 1.374(6) . ?
C3 C4 1.509(7) . ?
C3 H3A 0.9800 . ?
C3 H3B 0.9800 . ?
C3 H3C 0.9800 . ?
C4 C5 1.325(9) . ?
C5 C6 1.502(8) . ?
C6 H6A 0.9800 . ?
C6 H6B 0.9800 . ?
C6 H6C 0.9800 . ?
C7 C8 1.505(6) . ?
C7 H7A 0.9800 . ?
C7 H7B 0.9800 . ?
C7 H7C 0.9800 . ?
C8 C9 1.331(7) . ?
C9 C10 1.506(7) . ?
C10 H10A 0.9800 . ?
C10 H10B 0.9800 . ?
C10 H10C 0.9800 . ?
C11 C12 1.377(6) . ?
C13 C14 1.504(6) . ?
C13 H13A 0.9800 . ?
C13 H13B 0.9800 . ?
C13 H13C 0.9800 . ?
C14 C15 1.334(6) . ?
C15 C16 1.505(7) . ?
C16 H16A 0.9800 . ?
C16 H16B 0.9800 . ?
C16 H16C 0.9800 . ?
C17 C18 1.502(7) . ?
C17 H17A 0.9800 . ?
C17 H17B 0.9800 . ?
C17 H17C 0.9800 . ?
C18 C19 1.342(7) . ?
C19 C20 1.505(7) . ?
C20 H20A 0.9800 . ?
C20 H20B 0.9800 . ?
C20 H20C 0.9800 . ?
C21 C22 1.372(7) . ?
C23 C24 1.502(8) . ?
C23 H23A 0.9800 . ?
C23 H23B 0.9800 . ?
C23 H23C 0.9800 . ?
C24 C25 1.318(10) . ?
C25 C26 1.508(10) . ?
C26 H26A 0.9800 . ?
C26 H26B 0.9800 . ?
C26 H26C 0.9800 . ?
C27 C28 1.534(8) . ?
C27 H27A 0.9800 . ?
C27 H27B 0.9800 . ?
C27 H27C 0.9800 . ?
C28 C29 1.330(8) . ?
C29 C30 1.509(7) . ?
C30 H30A 0.9800 . ?
C30 H30B 0.9800 . ?
C30 H30C 0.9800 . ?
C45 C46 1.577(7) . ?
C45 B14 1.743(7) . ?
C45 B13 1.743(7) . ?
C45 B12 1.751(6) . ?
C45 B16 1.753(7) . ?
C45 B15 1.755(7) . ?
B12 C47 1.598(6) . ?
B12 B13 1.760(7) . ?
B12 B18 1.774(7) . ?
B12 B16 1.781(7) . ?
B12 B17 1.780(7) . ?
B13 C48 1.586(7) . ?
B13 B18 1.763(7) . ?
B13 B14 1.766(7) . ?
B13 B19 1.769(7) . ?
B14 C49 1.588(7) . ?
B14 B15 1.762(7) . ?
B14 B19 1.762(7) . ?
B14 B20 1.763(7) . ?
B15 C50 1.589(6) . ?
B15 B20 1.779(7) . ?
B15 B21 1.780(7) . ?
B15 B16 1.781(6) . ?
B16 C51 1.584(6) . ?
B16 B21 1.780(7) . ?
B16 B17 1.790(6) . ?
B17 C52 1.602(6) . ?
B17 B18 1.772(7) . ?
B17 B21 1.778(6) . ?
B17 B22 1.781(6) . ?
B18 C53 1.604(6) . ?
B18 B19 1.769(7) . ?
B18 B22 1.774(7) . ?
B19 C54 1.597(7) . ?
B19 B20 1.764(7) . ?
B19 B22 1.778(7) . ?
B20 C55 1.594(6) . ?
B20 B22 1.780(7) . ?
B20 B21 1.783(6) . ?
B21 C56 1.602(6) . ?
B21 B22 1.784(7) . ?
B22 C57 1.595(6) . ?
C46 H46A 0.9800 . ?
C46 H46B 0.9800 . ?
C46 H46C 0.9800 . ?
C47 H47A 0.9800 . ?
C47 H47B 0.9800 . ?
C47 H47C 0.9800 . ?
C48 H48A 0.9800 . ?
C48 H48B 0.9800 . ?
C48 H48C 0.9800 . ?
C49 H49A 0.9800 . ?
C49 H49B 0.9800 . ?
C49 H49C 0.9800 . ?
C50 H50A 0.9800 . ?
C50 H50B 0.9800 . ?
C50 H50C 0.9800 . ?
C51 H51A 0.9800 . ?
C51 H51B 0.9800 . ?
C51 H51C 0.9800 . ?
C52 H52A 0.9800 . ?
C52 H52B 0.9800 . ?
C52 H52C 0.9800 . ?
C53 H53A 0.9800 . ?
C53 H53B 0.9800 . ?
C53 H53C 0.9800 . ?
C54 H54A 0.9800 . ?
C54 H54B 0.9800 . ?
C54 H54C 0.9800 . ?
C55 H55A 0.9800 . ?
C55 H55B 0.9800 . ?
C55 H55C 0.9800 . ?
C56 H56A 0.9800 . ?
C56 H56B 0.9800 . ?
C56 H56C 0.9800 . ?
C57 H57A 0.9800 . ?
C57 H57B 0.9800 . ?
C57 H57C 0.9800 . ?
C58 C59 1.565(7) . ?
C58 B24 1.740(6) . ?
C58 B23 1.743(6) . ?
C58 B25 1.743(7) . ?
C58 B27 1.747(7) . ?
C58 B26 1.748(6) . ?
B23 C60 1.580(6) . ?
B23 B29 1.759(6) . ?
B23 B24 1.761(7) . ?
B23 B28 1.767(7) . ?
B23 B27 1.772(6) . ?
B24 C61 1.588(7) . ?
B24 B30 1.752(6) . ?
B24 B29 1.767(7) . ?
B24 B25 1.767(6) . ?
B25 C62 1.593(6) . ?
B25 B30 1.776(6) . ?
B25 B31 1.778(6) . ?
B25 B26 1.781(6) . ?
B26 C63 1.598(6) . ?
B26 B31 1.778(6) . ?
B26 B32 1.780(6) . ?
B26 B27 1.788(6) . ?
B27 C64 1.590(6) . ?
B27 B28 1.785(6) . ?
B27 B32 1.787(6) . ?
B28 C65 1.601(6) . ?
B28 B29 1.780(6) . ?
B28 B32 1.785(6) . ?
B28 B33 1.790(6) . ?
B29 C66 1.604(5) . ?
B29 B30 1.777(6) . ?
B29 B33 1.780(6) . ?
B30 C67 1.608(6) . ?
B30 B33 1.783(6) . ?
B30 B31 1.790(6) . ?
B31 C68 1.598(6) . ?
B31 B33 1.782(6) . ?
B31 B32 1.789(6) . ?
B32 C69 1.600(6) . ?
B32 B33 1.785(6) . ?
B33 C70 1.609(6) . ?
C59 H59A 0.9800 . ?
C59 H59B 0.9800 . ?
C59 H59C 0.9800 . ?
C60 H60A 0.9800 . ?
C60 H60B 0.9800 . ?
C60 H60C 0.9800 . ?
C61 H61A 0.9800 . ?
C61 H61B 0.9800 . ?
C61 H61C 0.9800 . ?
C62 H62A 0.9800 . ?
C62 H62B 0.9800 . ?
C62 H62C 0.9800 . ?
C63 H63A 0.9800 . ?
C63 H63B 0.9800 . ?
C63 H63C 0.9800 . ?
C64 H64A 0.9800 . ?
C64 H64B 0.9800 . ?
C64 H64C 0.9800 . ?
C65 H65A 0.9800 . ?
C65 H65B 0.9800 . ?
C65 H65C 0.9800 . ?
C66 H66A 0.9800 . ?
C66 H66B 0.9800 . ?
C66 H66C 0.9800 . ?
C67 H67A 0.9800 . ?
C67 H67B 0.9800 . ?
C67 H67C 0.9800 . ?
C68 H68A 0.9800 . ?
C68 H68B 0.9800 . ?
C68 H68C 0.9800 . ?
C69 H69A 0.9800 . ?
C69 H69B 0.9800 . ?
C69 H69C 0.9800 . ?
C70 H70A 0.9800 . ?
C70 H70B 0.9800 . ?
C70 H70C 0.9800 . ?
C31 C32 1.559(10) . ?
C31 B4 1.741(10) . ?
C31 B3 1.743(10) . ?
C31 B2 1.744(10) . ?
C31 B5 1.746(10) . ?
C31 B1 1.748(10) . ?
B1 C33 1.589(9) . ?
B1 B7 1.756(11) . ?
B1 B6 1.769(10) . ?
B1 B5 1.777(10) . ?
B1 B2 1.784(10) . ?
B2 C34 1.592(10) . ?
B2 B7 1.755(10) . ?
B2 B8 1.760(11) . ?
B2 B3 1.770(10) . ?
B3 C35 1.601(10) . ?
B3 B8 1.768(10) . ?
B3 B4 1.774(10) . ?
B3 B9 1.780(10) . ?
B4 C36 1.597(9) . ?
B4 B9 1.771(10) . ?
B4 B10 1.776(10) . ?
B4 B5 1.777(10) . ?
B5 C37 1.588(10) . ?
B5 B6 1.778(10) . ?
B5 B10 1.787(10) . ?
B6 C38 1.606(10) . ?
B6 B11 1.778(10) . ?
B6 B7 1.784(10) . ?
B6 B10 1.784(10) . ?
B7 C39 1.619(9) . ?
B7 B8 1.763(10) . ?
B7 B11 1.772(11) . ?
B8 C40 1.610(9) . ?
B8 B11 1.769(10) . ?
B8 B9 1.775(11) . ?
B9 C41 1.591(9) . ?
B9 B10 1.780(10) . ?
B9 B11 1.781(10) . ?
B10 C42 1.600(10) . ?
B10 B11 1.779(10) . ?
B11 C43 1.604(10) . ?
C32 H32A 0.9800 . ?
C32 H32B 0.9800 . ?
C32 H32C 0.9800 . ?
C33 H33A 0.9800 . ?
C33 H33B 0.9800 . ?
C33 H33C 0.9800 . ?
C34 H34A 0.9800 . ?
C34 H34B 0.9800 . ?
C34 H34C 0.9800 . ?
C35 H35A 0.9800 . ?
C35 H35B 0.9800 . ?
C35 H35C 0.9800 . ?
C36 H36A 0.9800 . ?
C36 H36B 0.9800 . ?
C36 H36C 0.9800 . ?
C37 H37A 0.9800 . ?
C37 H37B 0.9800 . ?
C37 H37C 0.9800 . ?
C38 H38A 0.9800 . ?
C38 H38B 0.9800 . ?
C38 H38C 0.9800 . ?
C39 H39A 0.9800 . ?
C39 H39B 0.9800 . ?
C39 H39C 0.9800 . ?
C40 H40A 0.9800 . ?
C40 H40B 0.9800 . ?
C40 H40C 0.9800 . ?
C41 H41A 0.9800 . ?
C41 H41B 0.9800 . ?
C41 H41C 0.9800 . ?
C42 H42A 0.9800 . ?
C42 H42B 0.9800 . ?
C42 H42C 0.9800 . ?
C43 H43A 0.9800 . ?
C43 H43B 0.9800 . ?
C43 H43C 0.9800 . ?
C31B C32B 1.567(11) . ?
C31B B4B 1.745(10) . ?
C31B B3B 1.746(10) . ?
C31B B2B 1.748(10) . ?
C31B B1B 1.749(11) . ?
C31B B5B 1.754(10) . ?
B1B C33B 1.593(10) . ?
B1B B7B 1.763(11) . ?
B1B B6B 1.770(11) . ?
B1B B5B 1.778(11) . ?
B1B B2B 1.783(11) . ?
B2B C34B 1.590(10) . ?
B2B B8B 1.761(11) . ?
B2B B7B 1.767(11) . ?
B2B B3B 1.771(11) . ?
B3B C35B 1.599(11) . ?
B3B B8B 1.763(10) . ?
B3B B4B 1.773(11) . ?
B3B B9B 1.779(10) . ?
B4B C36B 1.591(10) . ?
B4B B9B 1.759(11) . ?
B4B B10B 1.770(11) . ?
B4B B5B 1.776(11) . ?
B5B C37B 1.593(11) . ?
B5B B6B 1.775(11) . ?
B5B B10B 1.778(11) . ?
B6B C38B 1.608(10) . ?
B6B B11B 1.777(11) . ?
B6B B7B 1.783(10) . ?
B6B B10B 1.785(10) . ?
B7B C39B 1.612(10) . ?
B7B B8B 1.757(10) . ?
B7B B11B 1.781(11) . ?
B8B C40B 1.597(10) . ?
B8B B9B 1.764(11) . ?
B8B B11B 1.772(10) . ?
B9B C41B 1.592(10) . ?
B9B B11B 1.773(11) . ?
B9B B10B 1.780(11) . ?
B10B C42B 1.604(10) . ?
B10B B11B 1.767(11) . ?
B11B C43B 1.602(10) . ?
C32B H32D 0.9800 . ?
C32B H32E 0.9800 . ?
C32B H32F 0.9800 . ?
C33B H33D 0.9800 . ?
C33B H33E 0.9800 . ?
C33B H33F 0.9800 . ?
C34B H34D 0.9800 . ?
C34B H34E 0.9800 . ?
C34B H34F 0.9800 . ?
C35B H35D 0.9800 . ?
C35B H35E 0.9800 . ?
C35B H35F 0.9800 . ?
C36B H36D 0.9800 . ?
C36B H36E 0.9800 . ?
C36B H36F 0.9800 . ?
C37B H37D 0.9800 . ?
C37B H37E 0.9800 . ?
C37B H37F 0.9800 . ?
C38B H38D 0.9800 . ?
C38B H38E 0.9800 . ?
C38B H38F 0.9800 . ?
C39B H39D 0.9800 . ?
C39B H39E 0.9800 . ?
C39B H39F 0.9800 . ?
C40B H40D 0.9800 . ?
C40B H40E 0.9800 . ?
C40B H40F 0.9800 . ?
C41B H41D 0.9800 . ?
C41B H41E 0.9800 . ?
C41B H41F 0.9800 . ?
C42B H42D 0.9800 . ?
C42B H42E 0.9800 . ?
C42B H42F 0.9800 . ?
C43B H43D 0.9800 . ?
C43B H43E 0.9800 . ?
C43B H43F 0.9800 . ?

loop_
_geom_torsion_atom_site_label_1
_geom_torsion_atom_site_label_2
_geom_torsion_atom_site_label_3
_geom_torsion_atom_site_label_4
_geom_torsion
_geom_torsion_site_symmetry_1
_geom_torsion_site_symmetry_2
_geom_torsion_site_symmetry_3
_geom_torsion_site_symmetry_4
_geom_torsion_publ_flag
C5 Se2 C1 C2 -173.6(4) . . . . ?
C5 Se2 C1 Se1 5.1(3) . . . . ?
C4 Se1 C1 C2 173.8(4) . . . . ?
C4 Se1 C1 Se2 -4.9(3) . . . . ?
Se2 C1 C2 Se4 -8.4(5) . . . . ?
Se1 C1 C2 Se4 173.0(2) . . . . ?
Se2 C1 C2 Se3 169.7(2) . . . . ?
Se1 C1 C2 Se3 -8.9(5) . . . . ?
C9 Se4 C2 C1 174.9(4) . . . . ?
C9 Se4 C2 Se3 -3.3(3) . . . . ?
C8 Se3 C2 C1 -175.3(4) . . . . ?
C8 Se3 C2 Se4 2.9(3) . . . . ?
C1 Se1 C4 C5 2.7(4) . . . . ?
C1 Se1 C4 C3 -178.9(4) . . . . ?
C3 C4 C5 C6 1.6(10) . . . . ?
Se1 C4 C5 C6 179.8(5) . . . . ?
C3 C4 C5 Se2 -177.7(5) . . . . ?
Se1 C4 C5 Se2 0.5(6) . . . . ?
C1 Se2 C5 C4 -3.5(4) . . . . ?
C1 Se2 C5 C6 177.2(4) . . . . ?
C2 Se3 C8 C9 -1.2(4) . . . . ?
C2 Se3 C8 C7 179.1(4) . . . . ?
C7 C8 C9 C10 1.3(8) . . . . ?
Se3 C8 C9 C10 -178.5(4) . . . . ?
C7 C8 C9 Se4 178.7(4) . . . . ?
Se3 C8 C9 Se4 -1.0(5) . . . . ?
C2 Se4 C9 C8 2.6(4) . . . . ?
C2 Se4 C9 C10 -179.6(4) . . . . ?
C14 Se5 C11 C12 -174.3(4) . . . . ?
C14 Se5 C11 Se6 3.4(2) . . . . ?
C15 Se6 C11 C12 174.0(4) . . . . ?
C15 Se6 C11 Se5 -3.7(2) . . . . ?
Se5 C11 C12 Se8 171.5(2) . . . . ?
Se6 C11 C12 Se8 -6.1(5) . . . . ?
Se5 C11 C12 Se7 -6.1(5) . . . . ?
Se6 C11 C12 Se7 176.4(2) . . . . ?
C19 Se8 C12 C11 -175.3(4) . . . . ?
C19 Se8 C12 Se7 2.5(2) . . . . ?
C18 Se7 C12 C11 174.6(4) . . . . ?
C18 Se7 C12 Se8 -3.1(2) . . . . ?
C11 Se5 C14 C15 -1.6(4) . . . . ?
C11 Se5 C14 C13 179.7(3) . . . . ?
C13 C14 C15 C16 -1.3(8) . . . . ?
Se5 C14 C15 C16 -179.8(4) . . . . ?
C13 C14 C15 Se6 177.7(4) . . . . ?
Se5 C14 C15 Se6 -0.8(5) . . . . ?
C11 Se6 C15 C14 2.8(4) . . . . ?
C11 Se6 C15 C16 -178.1(4) . . . . ?
C12 Se7 C18 C19 3.0(4) . . . . ?
C12 Se7 C18 C17 -178.6(4) . . . . ?
C17 C18 C19 C20 -0.1(8) . . . . ?
Se7 C18 C19 C20 178.2(4) . . . . ?
C17 C18 C19 Se8 180.0(4) . . . . ?
Se7 C18 C19 Se8 -1.7(5) . . . . ?
C12 Se8 C19 C18 -0.5(4) . . . . ?
C12 Se8 C19 C20 179.6(4) . . . . ?
C25 Se10 C21 C22 -175.0(4) . . . . ?
C25 Se10 C21 Se9 2.1(3) . . . . ?
C24 Se9 C21 C22 175.3(4) . . . . ?
C24 Se9 C21 Se10 -1.9(3) . . . . ?
Se10 C21 C22 Se11 177.7(2) . . . . ?
Se9 C21 C22 Se11 0.8(6) . . . . ?
Se10 C21 C22 Se12 -2.6(6) . . . . ?
Se9 C21 C22 Se12 -179.4(2) . . . . ?
C28 Se11 C22 C21 -178.6(4) . . . . ?
C28 Se11 C22 Se12 1.6(3) . . . . ?
C29 Se12 C22 C21 178.9(4) . . . . ?
C29 Se12 C22 Se11 -1.3(3) . . . . ?
C21 Se9 C24 C25 0.7(5) . . . . ?
C21 Se9 C24 C23 -177.9(4) . . . . ?
C23 C24 C25 C26 -2.3(10) . . . . ?
Se9 C24 C25 C26 179.1(6) . . . . ?
C23 C24 C25 Se10 179.2(4) . . . . ?
Se9 C24 C25 Se10 0.6(7) . . . . ?
C22 Se11 C28 C29 -1.3(5) . . . . ?
C22 Se11 C28 C27 176.4(5) . . . . ?
C27 C28 C29 C30 1.8(10) . . . . ?
Se11 C28 C29 C30 179.3(4) . . . . ?
C27 C28 C29 Se12 -176.9(5) . . . . ?
Se11 C28 C29 Se12 0.6(6) . . . . ?
C22 Se12 C29 C28 0.5(4) . . . . ?
C22 Se12 C29 C30 -178.4(4) . . . . ?
C46 C45 B12 C47 0.7(7) . . . . ?
B14 C45 B12 C47 147.5(5) . . . . ?
B13 C45 B12 C47 110.4(5) . . . . ?
B16 C45 B12 C47 -110.2(5) . . . . ?
B15 C45 B12 C47 -147.7(5) . . . . ?
C46 C45 B12 B13 -109.7(5) . . . . ?
B14 C45 B12 B13 37.2(3) . . . . ?
B16 C45 B12 B13 139.4(4) . . . . ?
B15 C45 B12 B13 101.9(4) . . . . ?
C46 C45 B12 B18 -147.8(5) . . . . ?
B14 C45 B12 B18 -0.9(5) . . . . ?
B13 C45 B12 B18 -38.1(3) . . . . ?
B16 C45 B12 B18 101.4(4) . . . . ?
B15 C45 B12 B18 63.9(4) . . . . ?
C46 C45 B12 B16 110.9(5) . . . . ?
B14 C45 B12 B16 -102.3(4) . . . . ?
B13 C45 B12 B16 -139.4(4) . . . . ?
B15 C45 B12 B16 -37.5(3) . . . . ?
C46 C45 B12 B17 149.4(5) . . . . ?
B14 C45 B12 B17 -63.7(4) . . . . ?
B13 C45 B12 B17 -100.9(4) . . . . ?
B16 C45 B12 B17 38.5(3) . . . . ?
B15 C45 B12 B17 1.0(5) . . . . ?
C46 C45 B13 C48 -1.1(7) . . . . ?
B14 C45 B13 C48 108.7(5) . . . . ?
B12 C45 B13 C48 -112.0(5) . . . . ?
B16 C45 B13 C48 -149.2(5) . . . . ?
B15 C45 B13 C48 145.4(5) . . . . ?
C46 C45 B13 B12 110.8(5) . . . . ?
B14 C45 B13 B12 -139.4(4) . . . . ?
B16 C45 B13 B12 -37.3(3) . . . . ?
B15 C45 B13 B12 -102.6(4) . . . . ?
C46 C45 B13 B18 149.4(4) . . . . ?
B14 C45 B13 B18 -100.8(4) . . . . ?
B12 C45 B13 B18 38.6(3) . . . . ?
B16 C45 B13 B18 1.3(5) . . . . ?
B15 C45 B13 B18 -64.0(4) . . . . ?
C46 C45 B13 B14 -109.8(5) . . . . ?
B12 C45 B13 B14 139.4(4) . . . . ?
B16 C45 B13 B14 102.1(4) . . . . ?
B15 C45 B13 B14 36.8(3) . . . . ?
C46 C45 B13 B19 -147.2(4) . . . . ?
B14 C45 B13 B19 -37.4(3) . . . . ?
B12 C45 B13 B19 101.9(4) . . . . ?
B16 C45 B13 B19 64.7(4) . . . . ?
B15 C45 B13 B19 -0.6(5) . . . . ?
C47 B12 B13 C48 -1.7(7) . . . . ?
C45 B12 B13 C48 109.3(5) . . . . ?
B18 B12 B13 C48 -113.8(5) . . . . ?
B16 B12 B13 C48 145.3(4) . . . . ?
B17 B12 B13 C48 -150.9(4) . . . . ?
C47 B12 B13 C45 -110.9(5) . . . . ?
B18 B12 B13 C45 136.9(4) . . . . ?
B16 B12 B13 C45 36.1(3) . . . . ?
B17 B12 B13 C45 99.8(4) . . . . ?
C47 B12 B13 B18 112.1(5) . . . . ?
C45 B12 B13 B18 -136.9(4) . . . . ?
B16 B12 B13 B18 -100.9(4) . . . . ?
B17 B12 B13 B18 -37.1(3) . . . . ?
C47 B12 B13 B14 -147.2(4) . . . . ?
C45 B12 B13 B14 -36.2(3) . . . . ?
B18 B12 B13 B14 100.7(4) . . . . ?
B16 B12 B13 B14 -0.2(5) . . . . ?
B17 B12 B13 B14 63.6(4) . . . . ?
C47 B12 B13 B19 149.4(4) . . . . ?
C45 B12 B13 B19 -99.7(4) . . . . ?
B18 B12 B13 B19 37.3(3) . . . . ?
B16 B12 B13 B19 -63.6(4) . . . . ?
B17 B12 B13 B19 0.2(4) . . . . ?
C46 C45 B14 C49 1.1(7) . . . . ?
B13 C45 B14 C49 -109.1(5) . . . . ?
B12 C45 B14 C49 -146.1(4) . . . . ?
B16 C45 B14 C49 148.5(4) . . . . ?
B15 C45 B14 C49 111.2(5) . . . . ?
C46 C45 B14 B15 -110.1(5) . . . . ?
B13 C45 B14 B15 139.7(4) . . . . ?
B12 C45 B14 B15 102.7(4) . . . . ?
B16 C45 B14 B15 37.3(3) . . . . ?
C46 C45 B14 B19 147.9(4) . . . . ?
B13 C45 B14 B19 37.7(3) . . . . ?
B12 C45 B14 B19 0.7(5) . . . . ?
B16 C45 B14 B19 -64.7(4) . . . . ?
B15 C45 B14 B19 -102.0(4) . . . . ?
C46 C45 B14 B20 -148.7(4) . . . . ?
B13 C45 B14 B20 101.1(4) . . . . ?
B12 C45 B14 B20 64.1(4) . . . . ?
B16 C45 B14 B20 -1.3(4) . . . . ?
B15 C45 B14 B20 -38.6(3) . . . . ?
C46 C45 B14 B13 110.2(5) . . . . ?
B12 C45 B14 B13 -37.0(3) . . . . ?
B16 C45 B14 B13 -102.4(4) . . . . ?
B15 C45 B14 B13 -139.7(4) . . . . ?
C48 B13 B14 C49 0.2(7) . . . . ?
C45 B13 B14 C49 110.3(5) . . . . ?
B12 B13 B14 C49 146.7(4) . . . . ?
B18 B13 B14 C49 -149.3(5) . . . . ?
B19 B13 B14 C49 -111.8(5) . . . . ?
C48 B13 B14 C45 -110.1(5) . . . . ?
B12 B13 B14 C45 36.4(3) . . . . ?
B18 B13 B14 C45 100.4(4) . . . . ?
B19 B13 B14 C45 137.8(4) . . . . ?
C48 B13 B14 B15 -146.4(5) . . . . ?
C45 B13 B14 B15 -36.3(3) . . . . ?
B12 B13 B14 B15 0.1(5) . . . . ?
B18 B13 B14 B15 64.1(5) . . . . ?
B19 B13 B14 B15 101.6(4) . . . . ?
C48 B13 B14 B19 112.0(5) . . . . ?
C45 B13 B14 B19 -137.8(4) . . . . ?
B12 B13 B14 B19 -101.4(4) . . . . ?
B18 B13 B14 B19 -37.5(3) . . . . ?
C48 B13 B14 B20 149.3(5) . . . . ?
C45 B13 B14 B20 -100.6(4) . . . . ?
B12 B13 B14 B20 -64.2(4) . . . . ?
B18 B13 B14 B20 -0.2(5) . . . . ?
B19 B13 B14 B20 37.3(3) . . . . ?
C46 C45 B15 C50 -0.1(7) . . . . ?
B14 C45 B15 C50 -109.7(5) . . . . ?
B13 C45 B15 C50 -146.6(4) . . . . ?
B12 C45 B15 C50 148.5(4) . . . . ?
B16 C45 B15 C50 111.0(5) . . . . ?
C46 C45 B15 B14 109.6(5) . . . . ?
B13 C45 B15 B14 -36.9(3) . . . . ?
B12 C45 B15 B14 -101.8(4) . . . . ?
B16 C45 B15 B14 -139.3(3) . . . . ?
C46 C45 B15 B20 147.5(5) . . . . ?
B14 C45 B15 B20 37.8(3) . . . . ?
B13 C45 B15 B20 0.9(5) . . . . ?
B12 C45 B15 B20 -63.9(4) . . . . ?
B16 C45 B15 B20 -101.5(4) . . . . ?
C46 C45 B15 B21 -149.4(5) . . . . ?
B14 C45 B15 B21 100.9(4) . . . . ?
B13 C45 B15 B21 64.0(4) . . . . ?
B12 C45 B15 B21 -0.8(5) . . . . ?
B16 C45 B15 B21 -38.4(3) . . . . ?
C46 C45 B15 B16 -111.1(5) . . . . ?
B14 C45 B15 B16 139.3(3) . . . . ?
B13 C45 B15 B16 102.4(4) . . . . ?
B12 C45 B15 B16 37.5(3) . . . . ?
C49 B14 B15 C50 1.1(7) . . . . ?
C45 B14 B15 C50 111.0(5) . . . . ?
B19 B14 B15 C50 -149.0(5) . . . . ?
B20 B14 B15 C50 -111.9(5) . . . . ?
B13 B14 B15 C50 147.0(5) . . . . ?
C49 B14 B15 C45 -109.9(5) . . . . ?
B19 B14 B15 C45 100.0(4) . . . . ?
B20 B14 B15 C45 137.1(3) . . . . ?
B13 B14 B15 C45 36.1(3) . . . . ?
C49 B14 B15 B20 112.9(5) . . . . ?
C45 B14 B15 B20 -137.1(3) . . . . ?
B19 B14 B15 B20 -37.2(3) . . . . ?
B13 B14 B15 B20 -101.1(4) . . . . ?
C49 B14 B15 B21 150.7(5) . . . . ?
C45 B14 B15 B21 -99.4(4) . . . . ?
B19 B14 B15 B21 0.6(5) . . . . ?
B20 B14 B15 B21 37.8(3) . . . . ?
B13 B14 B15 B21 -63.3(4) . . . . ?
C49 B14 B15 B16 -146.0(5) . . . . ?
C45 B14 B15 B16 -36.1(3) . . . . ?
B19 B14 B15 B16 63.9(4) . . . . ?
B20 B14 B15 B16 101.1(4) . . . . ?
B13 B14 B15 B16 0.0(5) . . . . ?
C46 C45 B16 C51 -0.4(7) . . . . ?
B14 C45 B16 C51 -147.5(4) . . . . ?
B13 C45 B16 C51 147.4(4) . . . . ?
B12 C45 B16 C51 110.4(5) . . . . ?
B15 C45 B16 C51 -110.4(5) . . . . ?
C46 C45 B16 B21 148.4(4) . . . . ?
B14 C45 B16 B21 1.3(4) . . . . ?
B13 C45 B16 B21 -63.8(4) . . . . ?
B12 C45 B16 B21 -100.8(4) . . . . ?
B15 C45 B16 B21 38.4(3) . . . . ?
C46 C45 B16 B12 -110.8(5) . . . . ?
B14 C45 B16 B12 102.2(4) . . . . ?
B13 C45 B16 B12 37.0(3) . . . . ?
B15 C45 B16 B12 139.2(4) . . . . ?
C46 C45 B16 B15 110.0(5) . . . . ?
B14 C45 B16 B15 -37.1(3) . . . . ?
B13 C45 B16 B15 -102.2(4) . . . . ?
B12 C45 B16 B15 -139.2(4) . . . . ?
C46 C45 B16 B17 -148.9(4) . . . . ?
B14 C45 B16 B17 64.0(4) . . . . ?
B13 C45 B16 B17 -1.1(5) . . . . ?
B12 C45 B16 B17 -38.2(3) . . . . ?
B15 C45 B16 B17 101.1(4) . . . . ?
C47 B12 B16 C51 1.4(7) . . . . ?
C45 B12 B16 C51 -109.6(5) . . . . ?
B13 B12 B16 C51 -145.7(4) . . . . ?
B18 B12 B16 C51 151.1(4) . . . . ?
B17 B12 B16 C51 113.6(5) . . . . ?
C47 B12 B16 C45 111.0(5) . . . . ?
B13 B12 B16 C45 -36.1(3) . . . . ?
B18 B12 B16 C45 -99.3(4) . . . . ?
B17 B12 B16 C45 -136.8(4) . . . . ?
C47 B12 B16 B21 -149.5(4) . . . . ?
C45 B12 B16 B21 99.5(4) . . . . ?
B13 B12 B16 B21 63.4(4) . . . . ?
B18 B12 B16 B21 0.2(5) . . . . ?
B17 B12 B16 B21 -37.3(3) . . . . ?
C47 B12 B16 B15 147.2(4) . . . . ?
C45 B12 B16 B15 36.2(3) . . . . ?
B13 B12 B16 B15 0.2(4) . . . . ?
B18 B12 B16 B15 -63.1(4) . . . . ?
B17 B12 B16 B15 -100.5(4) . . . . ?
C47 B12 B16 B17 -112.3(5) . . . . ?
C45 B12 B16 B17 136.8(3) . . . . ?
B13 B12 B16 B17 100.7(4) . . . . ?
B18 B12 B16 B17 37.5(3) . . . . ?
C50 B15 B16 C51 -0.9(7) . . . . ?
C45 B15 B16 C51 109.7(5) . . . . ?
B14 B15 B16 C51 145.8(5) . . . . ?
B20 B15 B16 C51 -151.1(4) . . . . ?
B21 B15 B16 C51 -113.7(5) . . . . ?
C50 B15 B16 C45 -110.6(5) . . . . ?
B14 B15 B16 C45 36.1(3) . . . . ?
B20 B15 B16 C45 99.2(4) . . . . ?
B21 B15 B16 C45 136.6(3) . . . . ?
C50 B15 B16 B21 112.8(5) . . . . ?
C45 B15 B16 B21 -136.6(3) . . . . ?
B14 B15 B16 B21 -100.5(4) . . . . ?
B20 B15 B16 B21 -37.4(3) . . . . ?
C50 B15 B16 B12 -146.7(5) . . . . ?
C45 B15 B16 B12 -36.2(3) . . . . ?
B14 B15 B16 B12 -0.1(5) . . . . ?
B20 B15 B16 B12 63.0(4) . . . . ?
B21 B15 B16 B12 100.5(4) . . . . ?
C50 B15 B16 B17 150.2(5) . . . . ?
C45 B15 B16 B17 -99.3(4) . . . . ?
B14 B15 B16 B17 -63.2(4) . . . . ?
B20 B15 B16 B17 -0.1(5) . . . . ?
B21 B15 B16 B17 37.4(3) . . . . ?
C47 B12 B17 C52 -1.6(7) . . . . ?
C45 B12 B17 C52 -150.1(4) . . . . ?
B13 B12 B17 C52 147.2(4) . . . . ?
B18 B12 B17 C52 110.1(5) . . . . ?
B16 B12 B17 C52 -111.9(4) . . . . ?
C47 B12 B17 B18 -111.7(5) . . . . ?
C45 B12 B17 B18 99.9(4) . . . . ?
B13 B12 B17 B18 37.1(3) . . . . ?
B16 B12 B17 B18 138.0(3) . . . . ?
C47 B12 B17 B21 147.6(4) . . . . ?
C45 B12 B17 B21 -0.8(4) . . . . ?
B13 B12 B17 B21 -63.5(4) . . . . ?
B18 B12 B17 B21 -100.7(3) . . . . ?
B16 B12 B17 B21 37.3(3) . . . . ?
C47 B12 B17 B22 -148.8(4) . . . . ?
C45 B12 B17 B22 62.8(4) . . . . ?
B13 B12 B17 B22 0.0(4) . . . . ?
B18 B12 B17 B22 -37.1(3) . . . . ?
B16 B12 B17 B22 100.9(4) . . . . ?
C47 B12 B17 B16 110.3(5) . . . . ?
C45 B12 B17 B16 -38.1(3) . . . . ?
B13 B12 B17 B16 -100.9(3) . . . . ?
B18 B12 B17 B16 -138.0(3) . . . . ?
C51 B16 B17 C52 1.0(7) . . . . ?
C45 B16 B17 C52 148.3(4) . . . . ?
B21 B16 B17 C52 -111.6(5) . . . . ?
B12 B16 B17 C52 110.3(5) . . . . ?
B15 B16 B17 C52 -149.1(4) . . . . ?
C51 B16 B17 B18 -146.8(5) . . . . ?
C45 B16 B17 B18 0.5(4) . . . . ?
B21 B16 B17 B18 100.6(4) . . . . ?
B12 B16 B17 B18 -37.5(3) . . . . ?
B15 B16 B17 B18 63.2(4) . . . . ?
C51 B16 B17 B21 112.6(5) . . . . ?
C45 B16 B17 B21 -100.1(4) . . . . ?
B12 B16 B17 B21 -138.1(3) . . . . ?
B15 B16 B17 B21 -37.5(3) . . . . ?
C51 B16 B17 B22 149.9(5) . . . . ?
C45 B16 B17 B22 -62.8(4) . . . . ?
B21 B16 B17 B22 37.3(3) . . . . ?
B12 B16 B17 B22 -100.8(4) . . . . ?
B15 B16 B17 B22 -0.2(5) . . . . ?
C51 B16 B17 B12 -109.3(5) . . . . ?
C45 B16 B17 B12 38.0(3) . . . . ?
B21 B16 B17 B12 138.1(3) . . . . ?
B15 B16 B17 B12 100.6(4) . . . . ?
C48 B13 B18 C53 0.0(8) . . . . ?
C45 B13 B18 C53 -149.3(4) . . . . ?
B12 B13 B18 C53 -110.9(5) . . . . ?
B14 B13 B18 C53 147.8(4) . . . . ?
B19 B13 B18 C53 110.5(5) . . . . ?
C48 B13 B18 B19 -110.5(6) . . . . ?
C45 B13 B18 B19 100.2(4) . . . . ?
B12 B13 B18 B19 138.6(3) . . . . ?
B14 B13 B18 B19 37.3(3) . . . . ?
C48 B13 B18 B17 148.3(5) . . . . ?
C45 B13 B18 B17 -1.0(5) . . . . ?
B12 B13 B18 B17 37.4(3) . . . . ?
B14 B13 B18 B17 -63.9(4) . . . . ?
B19 B13 B18 B17 -101.2(4) . . . . ?
C48 B13 B18 B22 -147.9(5) . . . . ?
C45 B13 B18 B22 62.9(4) . . . . ?
B12 B13 B18 B22 101.2(4) . . . . ?
B14 B13 B18 B22 0.0(5) . . . . ?
B19 B13 B18 B22 -37.4(3) . . . . ?
C48 B13 B18 B12 110.9(6) . . . . ?
C45 B13 B18 B12 -38.4(3) . . . . ?
B14 B13 B18 B12 -101.2(4) . . . . ?
B19 B13 B18 B12 -138.6(3) . . . . ?
C52 B17 B18 C53 -0.9(7) . . . . ?
B21 B17 B18 C53 -149.3(4) . . . . ?
B22 B17 B18 C53 -111.4(5) . . . . ?
B12 B17 B18 C53 110.1(5) . . . . ?
B16 B17 B18 C53 147.5(4) . . . . ?
C52 B17 B18 B13 -148.1(4) . . . . ?
B21 B17 B18 B13 63.4(4) . . . . ?
B22 B17 B18 B13 101.4(4) . . . . ?
B12 B17 B18 B13 -37.1(3) . . . . ?
B16 B17 B18 B13 0.3(4) . . . . ?
C52 B17 B18 B19 148.3(4) . . . . ?
B21 B17 B18 B19 -0.2(4) . . . . ?
B22 B17 B18 B19 37.7(3) . . . . ?
B12 B17 B18 B19 -100.8(4) . . . . ?
B16 B17 B18 B19 -63.4(4) . . . . ?
C52 B17 B18 B22 110.5(4) . . . . ?
B21 B17 B18 B22 -37.9(3) . . . . ?
B12 B17 B18 B22 -138.5(3) . . . . ?
B16 B17 B18 B22 -101.1(4) . . . . ?
C52 B17 B18 B12 -111.0(4) . . . . ?
B21 B17 B18 B12 100.6(4) . . . . ?
B22 B17 B18 B12 138.5(3) . . . . ?
B16 B17 B18 B12 37.4(3) . . . . ?
C47 B12 B18 C53 -1.2(7) . . . . ?
C45 B12 B18 C53 146.9(5) . . . . ?
B13 B12 B18 C53 109.0(5) . . . . ?
B16 B12 B18 C53 -150.4(4) . . . . ?
B17 B12 B18 C53 -112.7(5) . . . . ?
C47 B12 B18 B13 -110.2(5) . . . . ?
C45 B12 B18 B13 38.0(3) . . . . ?
B16 B12 B18 B13 100.6(4) . . . . ?
B17 B12 B18 B13 138.3(3) . . . . ?
C47 B12 B18 B19 -147.3(5) . . . . ?
C45 B12 B18 B19 0.8(5) . . . . ?
B13 B12 B18 B19 -37.1(3) . . . . ?
B16 B12 B18 B19 63.5(4) . . . . ?
B17 B12 B18 B19 101.2(4) . . . . ?
C47 B12 B18 B17 111.5(5) . . . . ?
C45 B12 B18 B17 -100.4(4) . . . . ?
B13 B12 B18 B17 -138.3(3) . . . . ?
B16 B12 B18 B17 -37.7(3) . . . . ?
C47 B12 B18 B22 148.9(5) . . . . ?
C45 B12 B18 B22 -63.0(4) . . . . ?
B13 B12 B18 B22 -100.9(4) . . . . ?
B16 B12 B18 B22 -0.3(5) . . . . ?
B17 B12 B18 B22 37.4(3) . . . . ?
C49 B14 B19 C54 -1.6(7) . . . . ?
C45 B14 B19 C54 -148.0(5) . . . . ?
B15 B14 B19 C54 148.4(4) . . . . ?
B20 B14 B19 C54 111.0(5) . . . . ?
B13 B14 B19 C54 -110.6(5) . . . . ?
C49 B14 B19 B20 -112.6(5) . . . . ?
C45 B14 B19 B20 101.0(4) . . . . ?
B15 B14 B19 B20 37.4(3) . . . . ?
B13 B14 B19 B20 138.4(4) . . . . ?
C49 B14 B19 B18 146.2(5) . . . . ?
C45 B14 B19 B18 -0.1(5) . . . . ?
B15 B14 B19 B18 -63.8(4) . . . . ?
B20 B14 B19 B18 -101.2(4) . . . . ?
B13 B14 B19 B18 37.3(3) . . . . ?
C49 B14 B19 B13 109.0(5) . . . . ?
C45 B14 B19 B13 -37.4(3) . . . . ?
B15 B14 B19 B13 -101.0(4) . . . . ?
B20 B14 B19 B13 -138.4(4) . . . . ?
C49 B14 B19 B22 -150.3(5) . . . . ?
C45 B14 B19 B22 63.3(4) . . . . ?
B15 B14 B19 B22 -0.3(5) . . . . ?
B20 B14 B19 B22 -37.7(3) . . . . ?
B13 B14 B19 B22 100.7(4) . . . . ?
C53 B18 B19 C54 0.7(7) . . . . ?
B13 B18 B19 C54 110.0(5) . . . . ?
B17 B18 B19 C54 -149.2(4) . . . . ?
B22 B18 B19 C54 -111.5(5) . . . . ?
B12 B18 B19 C54 147.0(5) . . . . ?
C53 B18 B19 B14 -146.7(4) . . . . ?
B13 B18 B19 B14 -37.4(3) . . . . ?
B17 B18 B19 B14 63.3(4) . . . . ?
B22 B18 B19 B14 101.1(4) . . . . ?
B12 B18 B19 B14 -0.4(5) . . . . ?
C53 B18 B19 B20 149.8(4) . . . . ?
B13 B18 B19 B20 -100.8(4) . . . . ?
B17 B18 B19 B20 -0.1(5) . . . . ?
B22 B18 B19 B20 37.7(3) . . . . ?
B12 B18 B19 B20 -63.8(4) . . . . ?
C53 B18 B19 B13 -109.4(5) . . . . ?
B17 B18 B19 B13 100.7(4) . . . . ?
B22 B18 B19 B13 138.5(3) . . . . ?
B12 B18 B19 B13 36.9(3) . . . . ?
C53 B18 B19 B22 112.2(5) . . . . ?
B13 B18 B19 B22 -138.5(3) . . . . ?
B17 B18 B19 B22 -37.8(3) . . . . ?
B12 B18 B19 B22 -101.5(4) . . . . ?
C48 B13 B19 C54 2.1(7) . . . . ?
C45 B13 B19 C54 147.6(4) . . . . ?
B12 B13 B19 C54 -149.0(4) . . . . ?
B18 B13 B19 C54 -111.5(5) . . . . ?
B14 B13 B19 C54 110.3(5) . . . . ?
C48 B13 B19 B14 -108.2(5) . . . . ?
C45 B13 B19 B14 37.3(3) . . . . ?
B12 B13 B19 B14 100.7(4) . . . . ?
B18 B13 B19 B14 138.1(4) . . . . ?
C48 B13 B19 B20 -145.4(5) . . . . ?
C45 B13 B19 B20 0.1(5) . . . . ?
B12 B13 B19 B20 63.5(4) . . . . ?
B18 B13 B19 B20 100.9(4) . . . . ?
B14 B13 B19 B20 -37.2(3) . . . . ?
C48 B13 B19 B18 113.7(5) . . . . ?
C45 B13 B19 B18 -100.8(4) . . . . ?
B12 B13 B19 B18 -37.4(3) . . . . ?
B14 B13 B19 B18 -138.1(4) . . . . ?
C48 B13 B19 B22 150.8(5) . . . . ?
C45 B13 B19 B22 -63.7(4) . . . . ?
B12 B13 B19 B22 -0.3(4) . . . . ?
B18 B13 B19 B22 37.1(3) . . . . ?
B14 B13 B19 B22 -101.0(4) . . . . ?
C49 B14 B20 C55 0.5(7) . . . . ?
C45 B14 B20 C55 149.4(4) . . . . ?
B15 B14 B20 C55 111.1(5) . . . . ?
B19 B14 B20 C55 -110.2(5) . . . . ?
B13 B14 B20 C55 -147.5(4) . . . . ?
C49 B14 B20 B19 110.7(5) . . . . ?
C45 B14 B20 B19 -100.4(4) . . . . ?
B15 B14 B20 B19 -138.7(3) . . . . ?
B13 B14 B20 B19 -37.3(3) . . . . ?
C49 B14 B20 B15 -110.6(5) . . . . ?
C45 B14 B20 B15 38.3(3) . . . . ?
B19 B14 B20 B15 138.7(3) . . . . ?
B13 B14 B20 B15 101.4(4) . . . . ?
C49 B14 B20 B22 148.3(4) . . . . ?
C45 B14 B20 B22 -62.7(4) . . . . ?
B15 B14 B20 B22 -101.1(3) . . . . ?
B19 B14 B20 B22 37.7(3) . . . . ?
B13 B14 B20 B22 0.3(5) . . . . ?
C49 B14 B20 B21 -148.3(4) . . . . ?
C45 B14 B20 B21 0.7(4) . . . . ?
B15 B14 B20 B21 -37.7(3) . . . . ?
B19 B14 B20 B21 101.1(4) . . . . ?
B13 B14 B20 B21 63.7(4) . . . . ?
C54 B19 B20 C55 0.6(7) . . . . ?
B14 B19 B20 C55 110.7(5) . . . . ?
B18 B19 B20 C55 -148.8(4) . . . . ?
B13 B19 B20 C55 147.9(5) . . . . ?
B22 B19 B20 C55 -111.3(5) . . . . ?
C54 B19 B20 B14 -110.2(5) . . . . ?
B18 B19 B20 B14 100.4(4) . . . . ?
B13 B19 B20 B14 37.2(3) . . . . ?
B22 B19 B20 B14 138.0(3) . . . . ?
C54 B19 B20 B15 -146.9(4) . . . . ?
B14 B19 B20 B15 -36.8(3) . . . . ?
B18 B19 B20 B15 63.7(4) . . . . ?
B13 B19 B20 B15 0.4(5) . . . . ?
B22 B19 B20 B15 101.2(4) . . . . ?
C54 B19 B20 B22 111.8(5) . . . . ?
B14 B19 B20 B22 -138.0(3) . . . . ?
B18 B19 B20 B22 -37.5(3) . . . . ?
B13 B19 B20 B22 -100.8(4) . . . . ?
C54 B19 B20 B21 149.7(4) . . . . ?
B14 B19 B20 B21 -100.1(4) . . . . ?
B18 B19 B20 B21 0.3(5) . . . . ?
B13 B19 B20 B21 -62.9(4) . . . . ?
B22 B19 B20 B21 37.9(3) . . . . ?
C50 B15 B20 C55 -0.7(7) . . . . ?
C45 B15 B20 C55 -148.0(4) . . . . ?
B14 B15 B20 C55 -110.3(5) . . . . ?
B21 B15 B20 C55 112.1(5) . . . . ?
B16 B15 B20 C55 149.4(4) . . . . ?
C50 B15 B20 B14 109.6(5) . . . . ?
C45 B15 B20 B14 -37.7(3) . . . . ?
B21 B15 B20 B14 -137.7(3) . . . . ?
B16 B15 B20 B14 -100.3(4) . . . . ?
C50 B15 B20 B19 146.5(4) . . . . ?
C45 B15 B20 B19 -0.8(4) . . . . ?
B14 B15 B20 B19 36.9(3) . . . . ?
B21 B15 B20 B19 -100.8(4) . . . . ?
B16 B15 B20 B19 -63.4(4) . . . . ?
C50 B15 B20 B22 -149.8(4) . . . . ?
C45 B15 B20 B22 62.9(4) . . . . ?
B14 B15 B20 B22 100.6(4) . . . . ?
B21 B15 B20 B22 -37.1(3) . . . . ?
B16 B15 B20 B22 0.3(5) . . . . ?
C50 B15 B20 B21 -112.7(5) . . . . ?
C45 B15 B20 B21 100.0(4) . . . . ?
B14 B15 B20 B21 137.7(3) . . . . ?
B16 B15 B20 B21 37.4(3) . . . . ?
C52 B17 B21 C56 1.0(6) . . . . ?
B18 B17 B21 C56 148.8(4) . . . . ?
B22 B17 B21 C56 111.0(5) . . . . ?
B12 B17 B21 C56 -147.9(4) . . . . ?
B16 B17 B21 C56 -110.6(5) . . . . ?
C52 B17 B21 B15 149.2(4) . . . . ?
B18 B17 B21 B15 -63.0(4) . . . . ?
B22 B17 B21 B15 -100.8(4) . . . . ?
B12 B17 B21 B15 0.3(4) . . . . ?
B16 B17 B21 B15 37.6(3) . . . . ?
C52 B17 B21 B16 111.5(4) . . . . ?
B18 B17 B21 B16 -100.6(4) . . . . ?
B22 B17 B21 B16 -138.4(4) . . . . ?
B12 B17 B21 B16 -37.3(3) . . . . ?
C52 B17 B21 B20 -147.5(4) . . . . ?
B18 B17 B21 B20 0.4(4) . . . . ?
B22 B17 B21 B20 -37.4(3) . . . . ?
B12 B17 B21 B20 63.6(4) . . . . ?
B16 B17 B21 B20 101.0(4) . . . . ?
C52 B17 B21 B22 -110.0(4) . . . . ?
B18 B17 B21 B22 37.8(3) . . . . ?
B12 B17 B21 B22 101.1(4) . . . . ?
B16 B17 B21 B22 138.4(4) . . . . ?
C50 B15 B21 C56 0.5(7) . . . . ?
C45 B15 B21 C56 149.2(4) . . . . ?
B14 B15 B21 C56 -148.3(4) . . . . ?
B20 B15 B21 C56 -110.7(4) . . . . ?
B16 B15 B21 C56 111.1(5) . . . . ?
C50 B15 B21 B17 -148.4(4) . . . . ?
C45 B15 B21 B17 0.3(4) . . . . ?
B14 B15 B21 B17 62.8(4) . . . . ?
B20 B15 B21 B17 100.4(4) . . . . ?
B16 B15 B21 B17 -37.8(3) . . . . ?
C50 B15 B21 B16 -110.6(5) . . . . ?
C45 B15 B21 B16 38.1(3) . . . . ?
B14 B15 B21 B16 100.6(4) . . . . ?
B20 B15 B21 B16 138.2(3) . . . . ?
C50 B15 B21 B20 111.2(5) . . . . ?
C45 B15 B21 B20 -100.1(4) . . . . ?
B14 B15 B21 B20 -37.6(3) . . . . ?
B16 B15 B21 B20 -138.2(3) . . . . ?
C50 B15 B21 B22 148.1(4) . . . . ?
C45 B15 B21 B22 -63.2(4) . . . . ?
B14 B15 B21 B22 -0.7(4) . . . . ?
B20 B15 B21 B22 36.9(3) . . . . ?
B16 B15 B21 B22 -101.3(4) . . . . ?
C51 B16 B21 C56 -0.5(7) . . . . ?
C45 B16 B21 C56 -148.0(4) . . . . ?
B12 B16 B21 C56 149.5(4) . . . . ?
B15 B16 B21 C56 -109.8(5) . . . . ?
B17 B16 B21 C56 112.2(5) . . . . ?
C51 B16 B21 B17 -112.6(5) . . . . ?
C45 B16 B21 B17 99.8(4) . . . . ?
B12 B16 B21 B17 37.3(3) . . . . ?
B15 B16 B21 B17 138.0(3) . . . . ?
C51 B16 B21 B15 109.4(5) . . . . ?
C45 B16 B21 B15 -38.2(3) . . . . ?
B12 B16 B21 B15 -100.7(4) . . . . ?
B17 B16 B21 B15 -138.0(3) . . . . ?
C51 B16 B21 B20 146.7(4) . . . . ?
C45 B16 B21 B20 -0.9(4) . . . . ?
B12 B16 B21 B20 -63.4(4) . . . . ?
B15 B16 B21 B20 37.3(3) . . . . ?
B17 B16 B21 B20 -100.7(4) . . . . ?
C51 B16 B21 B22 -149.9(4) . . . . ?
C45 B16 B21 B22 62.5(4) . . . . ?
B12 B16 B21 B22 0.0(4) . . . . ?
B15 B16 B21 B22 100.7(4) . . . . ?
B17 B16 B21 B22 -37.3(3) . . . . ?
C55 B20 B21 C56 -0.8(7) . . . . ?
B14 B20 B21 C56 147.4(4) . . . . ?
B19 B20 B21 C56 -149.4(4) . . . . ?
B15 B20 B21 C56 109.9(5) . . . . ?
B22 B20 B21 C56 -111.5(5) . . . . ?
C55 B20 B21 B17 148.1(5) . . . . ?
B14 B20 B21 B17 -63.7(4) . . . . ?
B19 B20 B21 B17 -0.4(5) . . . . ?
B15 B20 B21 B17 -101.2(4) . . . . ?
B22 B20 B21 B17 37.5(3) . . . . ?
C55 B20 B21 B15 -110.7(5) . . . . ?
B14 B20 B21 B15 37.5(3) . . . . ?
B19 B20 B21 B15 100.8(4) . . . . ?
B22 B20 B21 B15 138.7(3) . . . . ?
C55 B20 B21 B16 -148.1(5) . . . . ?
B14 B20 B21 B16 0.1(4) . . . . ?
B19 B20 B21 B16 63.4(4) . . . . ?
B15 B20 B21 B16 -37.4(3) . . . . ?
B22 B20 B21 B16 101.3(4) . . . . ?
C55 B20 B21 B22 110.6(5) . . . . ?
B14 B20 B21 B22 -101.2(4) . . . . ?
B19 B20 B21 B22 -37.9(3) . . . . ?
B15 B20 B21 B22 -138.7(3) . . . . ?
C53 B18 B22 C57 0.8(7) . . . . ?
B13 B18 B22 C57 147.8(4) . . . . ?
B19 B18 B22 C57 110.5(4) . . . . ?
B17 B18 B22 C57 -111.5(4) . . . . ?
B12 B18 B22 C57 -148.9(4) . . . . ?
C53 B18 B22 B19 -109.7(5) . . . . ?
B13 B18 B22 B19 37.3(3) . . . . ?
B17 B18 B22 B19 138.0(3) . . . . ?
B12 B18 B22 B19 100.6(4) . . . . ?
C53 B18 B22 B20 -146.8(4) . . . . ?
B13 B18 B22 B20 0.2(4) . . . . ?
B19 B18 B22 B20 -37.1(3) . . . . ?
B17 B18 B22 B20 100.9(3) . . . . ?
B12 B18 B22 B20 63.5(4) . . . . ?
C53 B18 B22 B17 112.3(5) . . . . ?
B13 B18 B22 B17 -100.7(4) . . . . ?
B19 B18 B22 B17 -138.0(3) . . . . ?
B12 B18 B22 B17 -37.4(3) . . . . ?
C53 B18 B22 B21 150.0(4) . . . . ?
B13 B18 B22 B21 -63.0(4) . . . . ?
B19 B18 B22 B21 -100.3(4) . . . . ?
B17 B18 B22 B21 37.7(3) . . . . ?
B12 B18 B22 B21 0.3(5) . . . . ?
C54 B19 B22 C57 1.3(7) . . . . ?
B14 B19 B22 C57 149.6(4) . . . . ?
B20 B19 B22 C57 112.0(5) . . . . ?
B18 B19 B22 C57 -109.9(5) . . . . ?
B13 B19 B22 C57 -146.9(4) . . . . ?
C54 B19 B22 B18 111.3(5) . . . . ?
B14 B19 B22 B18 -100.5(4) . . . . ?
B20 B19 B22 B18 -138.1(4) . . . . ?
B13 B19 B22 B18 -37.0(3) . . . . ?
C54 B19 B22 B20 -110.7(5) . . . . ?
B14 B19 B22 B20 37.6(3) . . . . ?
B18 B19 B22 B20 138.1(4) . . . . ?
B13 B19 B22 B20 101.0(4) . . . . ?
C54 B19 B22 B17 148.6(4) . . . . ?
B14 B19 B22 B17 -63.1(4) . . . . ?
B20 B19 B22 B17 -100.7(4) . . . . ?
B18 B19 B22 B17 37.3(3) . . . . ?
B13 B19 B22 B17 0.3(4) . . . . ?
C54 B19 B22 B21 -148.3(4) . . . . ?
B14 B19 B22 B21 -0.1(4) . . . . ?
B20 B19 B22 B21 -37.7(3) . . . . ?
B18 B19 B22 B21 100.4(3) . . . . ?
B13 B19 B22 B21 63.4(4) . . . . ?
C55 B20 B22 C57 0.5(7) . . . . ?
B14 B20 B22 C57 -147.2(4) . . . . ?
B19 B20 B22 C57 -109.7(5) . . . . ?
B15 B20 B22 C57 149.7(4) . . . . ?
B21 B20 B22 C57 112.7(5) . . . . ?
C55 B20 B22 B18 147.4(4) . . . . ?
B14 B20 B22 B18 -0.3(4) . . . . ?
B19 B20 B22 B18 37.2(3) . . . . ?
B15 B20 B22 B18 -63.4(4) . . . . ?
B21 B20 B22 B18 -100.5(4) . . . . ?
C55 B20 B22 B19 110.2(5) . . . . ?
B14 B20 B22 B19 -37.5(3) . . . . ?
B15 B20 B22 B19 -100.7(4) . . . . ?
B21 B20 B22 B19 -137.7(4) . . . . ?
C55 B20 B22 B17 -149.6(4) . . . . ?
B14 B20 B22 B17 62.7(4) . . . . ?
B19 B20 B22 B17 100.2(4) . . . . ?
B15 B20 B22 B17 -0.4(5) . . . . ?
B21 B20 B22 B17 -37.4(3) . . . . ?
C55 B20 B22 B21 -112.2(5) . . . . ?
B14 B20 B22 B21 100.1(4) . . . . ?
B19 B20 B22 B21 137.7(4) . . . . ?
B15 B20 B22 B21 37.0(3) . . . . ?
C52 B17 B22 C57 -0.6(7) . . . . ?
B18 B17 B22 C57 109.6(5) . . . . ?
B21 B17 B22 C57 -112.8(5) . . . . ?
B12 B17 B22 C57 146.7(4) . . . . ?
B16 B17 B22 C57 -150.0(4) . . . . ?
C52 B17 B22 B18 -110.2(5) . . . . ?
B21 B17 B22 B18 137.6(3) . . . . ?
B12 B17 B22 B18 37.1(3) . . . . ?
B16 B17 B22 B18 100.4(4) . . . . ?
C52 B17 B22 B19 -147.5(4) . . . . ?
B18 B17 B22 B19 -37.3(3) . . . . ?
B21 B17 B22 B19 100.2(4) . . . . ?
B12 B17 B22 B19 -0.2(4) . . . . ?
B16 B17 B22 B19 63.1(4) . . . . ?
C52 B17 B22 B20 149.7(4) . . . . ?
B18 B17 B22 B20 -100.1(4) . . . . ?
B21 B17 B22 B20 37.5(3) . . . . ?
B12 B17 B22 B20 -62.9(4) . . . . ?
B16 B17 B22 B20 0.4(5) . . . . ?
C52 B17 B22 B21 112.2(5) . . . . ?
B18 B17 B22 B21 -137.6(3) . . . . ?
B12 B17 B22 B21 -100.5(4) . . . . ?
B16 B17 B22 B21 -37.2(3) . . . . ?
C56 B21 B22 C57 -1.3(7) . . . . ?
B17 B21 B22 C57 110.6(5) . . . . ?
B15 B21 B22 C57 -148.4(4) . . . . ?
B16 B21 B22 C57 148.0(4) . . . . ?
B20 B21 B22 C57 -111.4(5) . . . . ?
C56 B21 B22 B18 -149.5(4) . . . . ?
B17 B21 B22 B18 -37.7(3) . . . . ?
B15 B21 B22 B18 63.4(4) . . . . ?
B16 B21 B22 B18 -0.2(4) . . . . ?
B20 B21 B22 B18 100.3(4) . . . . ?
C56 B21 B22 B19 147.6(4) . . . . ?
B17 B21 B22 B19 -100.6(4) . . . . ?
B15 B21 B22 B19 0.5(4) . . . . ?
B16 B21 B22 B19 -63.1(4) . . . . ?
B20 B21 B22 B19 37.4(3) . . . . ?
C56 B21 B22 B20 110.2(5) . . . . ?
B17 B21 B22 B20 -138.0(4) . . . . ?
B15 B21 B22 B20 -37.0(3) . . . . ?
B16 B21 B22 B20 -100.5(4) . . . . ?
C56 B21 B22 B17 -111.8(5) . . . . ?
B15 B21 B22 B17 101.0(4) . . . . ?
B16 B21 B22 B17 37.5(3) . . . . ?
B20 B21 B22 B17 138.0(4) . . . . ?
C59 C58 B23 C60 1.3(7) . . . . ?
B24 C58 B23 C60 109.5(5) . . . . ?
B25 C58 B23 C60 146.2(4) . . . . ?
B27 C58 B23 C60 -110.0(5) . . . . ?
B26 C58 B23 C60 -147.8(4) . . . . ?
C59 C58 B23 B29 -146.3(4) . . . . ?
B24 C58 B23 B29 -38.0(3) . . . . ?
B25 C58 B23 B29 -1.4(5) . . . . ?
B27 C58 B23 B29 102.5(4) . . . . ?
B26 C58 B23 B29 64.6(4) . . . . ?
C59 C58 B23 B24 -108.2(5) . . . . ?
B25 C58 B23 B24 36.7(3) . . . . ?
B27 C58 B23 B24 140.6(3) . . . . ?
B26 C58 B23 B24 102.7(4) . . . . ?
C59 C58 B23 B28 149.8(4) . . . . ?
B24 C58 B23 B28 -101.9(4) . . . . ?
B25 C58 B23 B28 -65.3(4) . . . . ?
B27 C58 B23 B28 38.6(3) . . . . ?
B26 C58 B23 B28 0.7(4) . . . . ?
C59 C58 B23 B27 111.2(5) . . . . ?
B24 C58 B23 B27 -140.6(3) . . . . ?
B25 C58 B23 B27 -103.9(4) . . . . ?
B26 C58 B23 B27 -37.9(3) . . . . ?
C59 C58 B24 C61 0.0(7) . . . . ?
B23 C58 B24 C61 -109.2(5) . . . . ?
B25 C58 B24 C61 110.6(5) . . . . ?
B27 C58 B24 C61 -145.6(4) . . . . ?
B26 C58 B24 C61 148.2(4) . . . . ?
C59 C58 B24 B30 -149.2(4) . . . . ?
B23 C58 B24 B30 101.6(4) . . . . ?
B25 C58 B24 B30 -38.6(3) . . . . ?
B27 C58 B24 B30 65.2(4) . . . . ?
B26 C58 B24 B30 -1.0(5) . . . . ?
C59 C58 B24 B23 109.2(5) . . . . ?
B25 C58 B24 B23 -140.2(4) . . . . ?
B27 C58 B24 B23 -36.4(3) . . . . ?
B26 C58 B24 B23 -102.7(4) . . . . ?
C59 C58 B24 B29 147.0(4) . . . . ?
B23 C58 B24 B29 37.8(3) . . . . ?
B25 C58 B24 B29 -102.4(3) . . . . ?
B27 C58 B24 B29 1.3(4) . . . . ?
B26 C58 B24 B29 -64.9(4) . . . . ?
C59 C58 B24 B25 -110.6(5) . . . . ?
B23 C58 B24 B25 140.2(4) . . . . ?
B27 C58 B24 B25 103.8(4) . . . . ?
B26 C58 B24 B25 37.5(3) . . . . ?
C60 B23 B24 C61 -0.6(7) . . . . ?
C58 B23 B24 C61 109.6(5) . . . . ?
B29 B23 B24 C61 -113.0(5) . . . . ?
B28 B23 B24 C61 -150.8(4) . . . . ?
B27 B23 B24 C61 144.9(4) . . . . ?
C60 B23 B24 C58 -110.1(5) . . . . ?
B29 B23 B24 C58 137.4(3) . . . . ?
B28 B23 B24 C58 99.6(3) . . . . ?
B27 B23 B24 C58 35.3(3) . . . . ?
C60 B23 B24 B30 150.0(4) . . . . ?
C58 B23 B24 B30 -99.9(3) . . . . ?
B29 B23 B24 B30 37.5(3) . . . . ?
B28 B23 B24 B30 -0.3(4) . . . . ?
B27 B23 B24 B30 -64.6(4) . . . . ?
C60 B23 B24 B29 112.5(5) . . . . ?
C58 B23 B24 B29 -137.4(3) . . . . ?
B28 B23 B24 B29 -37.8(3) . . . . ?
B27 B23 B24 B29 -102.1(4) . . . . ?
C60 B23 B24 B25 -145.7(4) . . . . ?
C58 B23 B24 B25 -35.6(3) . . . . ?
B29 B23 B24 B25 101.8(4) . . . . ?
B28 B23 B24 B25 64.0(4) . . . . ?
B27 B23 B24 B25 -0.3(5) . . . . ?
C59 C58 B25 C62 -2.2(6) . . . . ?
B24 C58 B25 C62 -110.1(4) . . . . ?
B23 C58 B25 C62 -146.7(4) . . . . ?
B27 C58 B25 C62 147.5(4) . . . . ?
B26 C58 B25 C62 110.4(4) . . . . ?
C59 C58 B25 B24 107.9(5) . . . . ?
B23 C58 B25 B24 -36.6(3) . . . . ?
B27 C58 B25 B24 -102.4(4) . . . . ?
B26 C58 B25 B24 -139.5(4) . . . . ?
C59 C58 B25 B30 145.5(4) . . . . ?
B24 C58 B25 B30 37.7(3) . . . . ?
B23 C58 B25 B30 1.1(4) . . . . ?
B27 C58 B25 B30 -64.8(4) . . . . ?
B26 C58 B25 B30 -101.8(3) . . . . ?
C59 C58 B25 B31 -151.1(4) . . . . ?
B24 C58 B25 B31 101.0(3) . . . . ?
B23 C58 B25 B31 64.4(4) . . . . ?
B27 C58 B25 B31 -1.4(4) . . . . ?
B26 C58 B25 B31 -38.5(3) . . . . ?
C59 C58 B25 B26 -112.6(4) . . . . ?
B24 C58 B25 B26 139.5(4) . . . . ?
B23 C58 B25 B26 102.9(4) . . . . ?
B27 C58 B25 B26 37.1(3) . . . . ?
C61 B24 B25 C62 1.7(7) . . . . ?
C58 B24 B25 C62 110.7(5) . . . . ?
B30 B24 B25 C62 -112.3(5) . . . . ?
B23 B24 B25 C62 146.4(4) . . . . ?
B29 B24 B25 C62 -150.1(4) . . . . ?
C61 B24 B25 C58 -109.0(5) . . . . ?
B30 B24 B25 C58 137.0(4) . . . . ?
B23 B24 B25 C58 35.6(3) . . . . ?
B29 B24 B25 C58 99.2(4) . . . . ?
C61 B24 B25 B30 114.0(5) . . . . ?
C58 B24 B25 B30 -137.0(4) . . . . ?
B23 B24 B25 B30 -101.3(4) . . . . ?
B29 B24 B25 B30 -37.8(3) . . . . ?
C61 B24 B25 B31 151.8(4) . . . . ?
C58 B24 B25 B31 -99.2(4) . . . . ?
B30 B24 B25 B31 37.7(3) . . . . ?
B23 B24 B25 B31 -63.6(4) . . . . ?
B29 B24 B25 B31 0.0(4) . . . . ?
C61 B24 B25 B26 -145.0(4) . . . . ?
C58 B24 B25 B26 -36.0(3) . . . . ?
B30 B24 B25 B26 101.0(4) . . . . ?
B23 B24 B25 B26 -0.4(5) . . . . ?
B29 B24 B25 B26 63.2(4) . . . . ?
C59 C58 B26 C63 -0.4(7) . . . . ?
B24 C58 B26 C63 -147.1(4) . . . . ?
B23 C58 B26 C63 147.5(4) . . . . ?
B25 C58 B26 C63 -109.8(5) . . . . ?
B27 C58 B26 C63 109.9(5) . . . . ?
C59 C58 B26 B31 147.8(5) . . . . ?
B24 C58 B26 B31 1.1(5) . . . . ?
B23 C58 B26 B31 -64.3(4) . . . . ?
B25 C58 B26 B31 38.4(3) . . . . ?
B27 C58 B26 B31 -102.0(3) . . . . ?
C59 C58 B26 B32 -149.0(5) . . . . ?
B24 C58 B26 B32 64.3(4) . . . . ?
B23 C58 B26 B32 -1.1(4) . . . . ?
B25 C58 B26 B32 101.6(3) . . . . ?
B27 C58 B26 B32 -38.7(3) . . . . ?
C59 C58 B26 B25 109.4(5) . . . . ?
B24 C58 B26 B25 -37.4(3) . . . . ?
B23 C58 B26 B25 -102.7(4) . . . . ?
B27 C58 B26 B25 -140.4(3) . . . . ?
C59 C58 B26 B27 -110.3(5) . . . . ?
B24 C58 B26 B27 103.0(4) . . . . ?
B23 C58 B26 B27 37.7(3) . . . . ?
B25 C58 B26 B27 140.4(3) . . . . ?
C62 B25 B26 C63 -0.5(6) . . . . ?
C58 B25 B26 C63 110.1(4) . . . . ?
B24 B25 B26 C63 146.1(4) . . . . ?
B30 B25 B26 C63 -151.3(4) . . . . ?
B31 B25 B26 C63 -113.4(4) . . . . ?
C62 B25 B26 C58 -110.6(5) . . . . ?
B24 B25 B26 C58 36.0(3) . . . . ?
B30 B25 B26 C58 98.6(3) . . . . ?
B31 B25 B26 C58 136.5(3) . . . . ?
C62 B25 B26 B31 112.9(5) . . . . ?
C58 B25 B26 B31 -136.5(3) . . . . ?
B24 B25 B26 B31 -100.5(3) . . . . ?
B30 B25 B26 B31 -37.9(3) . . . . ?
C62 B25 B26 B32 150.7(4) . . . . ?
C58 B25 B26 B32 -98.7(3) . . . . ?
B24 B25 B26 B32 -62.7(4) . . . . ?
B30 B25 B26 B32 -0.1(4) . . . . ?
B31 B25 B26 B32 37.8(3) . . . . ?
C62 B25 B26 B27 -145.8(4) . . . . ?
C58 B25 B26 B27 -35.1(3) . . . . ?
B24 B25 B26 B27 0.8(4) . . . . ?
B30 B25 B26 B27 63.5(4) . . . . ?
B31 B25 B26 B27 101.3(3) . . . . ?
C59 C58 B27 C64 1.6(6) . . . . ?
B24 C58 B27 C64 146.3(4) . . . . ?
B23 C58 B27 C64 110.0(4) . . . . ?
B25 C58 B27 C64 -147.8(4) . . . . ?
B26 C58 B27 C64 -110.8(4) . . . . ?
C59 C58 B27 B23 -108.4(5) . . . . ?
B24 C58 B27 B23 36.3(3) . . . . ?
B25 C58 B27 B23 102.2(4) . . . . ?
B26 C58 B27 B23 139.1(3) . . . . ?
C59 C58 B27 B28 -146.3(4) . . . . ?
B24 C58 B27 B28 -1.6(4) . . . . ?
B23 C58 B27 B28 -37.9(3) . . . . ?
B25 C58 B27 B28 64.2(4) . . . . ?
B26 C58 B27 B28 101.2(3) . . . . ?
C59 C58 B27 B32 150.9(4) . . . . ?
B24 C58 B27 B32 -64.4(4) . . . . ?
B23 C58 B27 B32 -100.7(3) . . . . ?
B25 C58 B27 B32 1.5(4) . . . . ?
B26 C58 B27 B32 38.5(3) . . . . ?
C59 C58 B27 B26 112.5(5) . . . . ?
B24 C58 B27 B26 -102.8(4) . . . . ?
B23 C58 B27 B26 -139.1(3) . . . . ?
B25 C58 B27 B26 -37.0(3) . . . . ?
C60 B23 B27 C64 0.1(7) . . . . ?
C58 B23 B27 C64 -109.9(5) . . . . ?
B29 B23 B27 C64 150.7(4) . . . . ?
B24 B23 B27 C64 -145.2(5) . . . . ?
B28 B23 B27 C64 113.2(5) . . . . ?
C60 B23 B27 C58 110.0(5) . . . . ?
B29 B23 B27 C58 -99.4(4) . . . . ?
B24 B23 B27 C58 -35.3(3) . . . . ?
B28 B23 B27 C58 -136.9(3) . . . . ?
C60 B23 B27 B28 -113.2(5) . . . . ?
C58 B23 B27 B28 136.9(3) . . . . ?
B29 B23 B27 B28 37.5(3) . . . . ?
B24 B23 B27 B28 101.6(4) . . . . ?
C60 B23 B27 B32 -151.1(5) . . . . ?
C58 B23 B27 B32 98.9(4) . . . . ?
B29 B23 B27 B32 -0.5(5) . . . . ?
B24 B23 B27 B32 63.6(4) . . . . ?
B28 B23 B27 B32 -37.9(3) . . . . ?
C60 B23 B27 B26 146.1(5) . . . . ?
C58 B23 B27 B26 36.1(3) . . . . ?
B29 B23 B27 B26 -63.3(4) . . . . ?
B24 B23 B27 B26 0.8(5) . . . . ?
B28 B23 B27 B26 -100.8(4) . . . . ?
C63 B26 B27 C64 -0.6(7) . . . . ?
C58 B26 B27 C64 109.6(5) . . . . ?
B31 B26 B27 C64 -151.9(4) . . . . ?
B32 B26 B27 C64 -114.2(5) . . . . ?
B25 B26 B27 C64 144.7(4) . . . . ?
C63 B26 B27 C58 -110.1(4) . . . . ?
B31 B26 B27 C58 98.5(3) . . . . ?
B32 B26 B27 C58 136.2(3) . . . . ?
B25 B26 B27 C58 35.1(3) . . . . ?
C63 B26 B27 B23 -146.3(4) . . . . ?
C58 B26 B27 B23 -36.1(3) . . . . ?
B31 B26 B27 B23 62.4(4) . . . . ?
B32 B26 B27 B23 100.1(3) . . . . ?
B25 B26 B27 B23 -1.0(4) . . . . ?
C63 B26 B27 B28 150.9(4) . . . . ?
C58 B26 B27 B28 -99.0(4) . . . . ?
B31 B26 B27 B28 -0.4(4) . . . . ?
B32 B26 B27 B28 37.2(3) . . . . ?
B25 B26 B27 B28 -63.8(4) . . . . ?
C63 B26 B27 B32 113.7(4) . . . . ?
C58 B26 B27 B32 -136.2(3) . . . . ?
B31 B26 B27 B32 -37.7(3) . . . . ?
B25 B26 B27 B32 -101.1(3) . . . . ?
C60 B23 B28 C65 -1.0(6) . . . . ?
C58 B23 B28 C65 -148.7(4) . . . . ?
B29 B23 B28 C65 110.7(4) . . . . ?
B24 B23 B28 C65 148.3(4) . . . . ?
B27 B23 B28 C65 -110.5(4) . . . . ?
C60 B23 B28 B29 -111.7(5) . . . . ?
C58 B23 B28 B29 100.6(3) . . . . ?
B24 B23 B28 B29 37.6(3) . . . . ?
B27 B23 B28 B29 138.8(3) . . . . ?
C60 B23 B28 B27 109.5(5) . . . . ?
C58 B23 B28 B27 -38.2(3) . . . . ?
B29 B23 B28 B27 -138.8(3) . . . . ?
B24 B23 B28 B27 -101.2(3) . . . . ?
C60 B23 B28 B32 147.6(4) . . . . ?
C58 B23 B28 B32 -0.1(4) . . . . ?
B29 B23 B28 B32 -100.7(3) . . . . ?
B24 B23 B28 B32 -63.1(4) . . . . ?
B27 B23 B28 B32 38.1(3) . . . . ?
C60 B23 B28 B33 -149.4(4) . . . . ?
C58 B23 B28 B33 62.9(4) . . . . ?
B29 B23 B28 B33 -37.7(3) . . . . ?
B24 B23 B28 B33 -0.1(4) . . . . ?
B27 B23 B28 B33 101.1(3) . . . . ?
C64 B27 B28 C65 1.2(7) . . . . ?
C58 B27 B28 C65 148.1(4) . . . . ?
B23 B27 B28 C65 110.3(5) . . . . ?
B32 B27 B28 C65 -112.5(5) . . . . ?
B26 B27 B28 C65 -149.6(4) . . . . ?
C64 B27 B28 B23 -109.1(5) . . . . ?
C58 B27 B28 B23 37.8(3) . . . . ?
B32 B27 B28 B23 137.3(3) . . . . ?
B26 B27 B28 B23 100.1(4) . . . . ?
C64 B27 B28 B29 -145.6(4) . . . . ?
C58 B27 B28 B29 1.3(4) . . . . ?
B23 B27 B28 B29 -36.6(3) . . . . ?
B32 B27 B28 B29 100.7(3) . . . . ?
B26 B27 B28 B29 63.6(4) . . . . ?
C64 B27 B28 B32 113.7(5) . . . . ?
C58 B27 B28 B32 -99.4(3) . . . . ?
B23 B27 B28 B32 -137.3(3) . . . . ?
B26 B27 B28 B32 -37.1(3) . . . . ?
C64 B27 B28 B33 151.2(4) . . . . ?
C58 B27 B28 B33 -61.8(4) . . . . ?
B23 B27 B28 B33 -99.7(4) . . . . ?
B32 B27 B28 B33 37.6(3) . . . . ?
B26 B27 B28 B33 0.4(4) . . . . ?
C60 B23 B29 C66 1.4(7) . . . . ?
C58 B23 B29 C66 148.2(4) . . . . ?
B24 B23 B29 C66 110.5(5) . . . . ?
B28 B23 B29 C66 -111.2(5) . . . . ?
B27 B23 B29 C66 -148.6(4) . . . . ?
C60 B23 B29 B24 -109.1(5) . . . . ?
C58 B23 B29 B24 37.7(3) . . . . ?
B28 B23 B29 B24 138.3(3) . . . . ?
B27 B23 B29 B24 100.9(4) . . . . ?
C60 B23 B29 B30 -145.8(5) . . . . ?
C58 B23 B29 B30 1.1(4) . . . . ?
B24 B23 B29 B30 -36.6(3) . . . . ?
B28 B23 B29 B30 101.6(3) . . . . ?
B27 B23 B29 B30 64.2(4) . . . . ?
C60 B23 B29 B28 112.6(5) . . . . ?
C58 B23 B29 B28 -100.6(3) . . . . ?
B24 B23 B29 B28 -138.3(3) . . . . ?
B27 B23 B29 B28 -37.4(3) . . . . ?
C60 B23 B29 B33 150.8(5) . . . . ?
C58 B23 B29 B33 -62.4(4) . . . . ?
B24 B23 B29 B33 -100.1(3) . . . . ?
B28 B23 B29 B33 38.2(3) . . . . ?
B27 B23 B29 B33 0.7(5) . . . . ?
C61 B24 B29 C66 -1.5(7) . . . . ?
C58 B24 B29 C66 -147.3(4) . . . . ?
B30 B24 B29 C66 111.9(4) . . . . ?
B23 B24 B29 C66 -109.6(4) . . . . ?
B25 B24 B29 C66 149.7(4) . . . . ?
C61 B24 B29 B23 108.1(5) . . . . ?
C58 B24 B29 B23 -37.7(3) . . . . ?
B30 B24 B29 B23 -138.5(3) . . . . ?
B25 B24 B29 B23 -100.7(4) . . . . ?
C61 B24 B29 B30 -113.4(5) . . . . ?
C58 B24 B29 B30 100.8(3) . . . . ?
B23 B24 B29 B30 138.5(3) . . . . ?
B25 B24 B29 B30 37.8(3) . . . . ?
C61 B24 B29 B28 145.3(4) . . . . ?
C58 B24 B29 B28 -0.5(4) . . . . ?
B30 B24 B29 B28 -101.3(3) . . . . ?
B23 B24 B29 B28 37.2(3) . . . . ?
B25 B24 B29 B28 -63.5(4) . . . . ?
C61 B24 B29 B33 -151.0(4) . . . . ?
C58 B24 B29 B33 63.2(4) . . . . ?
B30 B24 B29 B33 -37.6(3) . . . . ?
B23 B24 B29 B33 100.9(3) . . . . ?
B25 B24 B29 B33 0.2(4) . . . . ?
C65 B28 B29 C66 -0.7(6) . . . . ?
B23 B28 B29 C66 109.3(4) . . . . ?
B27 B28 B29 C66 146.1(4) . . . . ?
B32 B28 B29 C66 -150.5(4) . . . . ?
B33 B28 B29 C66 -113.3(4) . . . . ?
C65 B28 B29 B23 -110.0(5) . . . . ?
B27 B28 B29 B23 36.7(3) . . . . ?
B32 B28 B29 B23 100.1(4) . . . . ?
B33 B28 B29 B23 137.4(3) . . . . ?
C65 B28 B29 B24 -147.3(4) . . . . ?
B23 B28 B29 B24 -37.2(3) . . . . ?
B27 B28 B29 B24 -0.5(4) . . . . ?
B32 B28 B29 B24 62.9(4) . . . . ?
B33 B28 B29 B24 100.2(3) . . . . ?
C65 B28 B29 B30 150.1(4) . . . . ?
B23 B28 B29 B30 -99.9(4) . . . . ?
B27 B28 B29 B30 -63.2(4) . . . . ?
B32 B28 B29 B30 0.2(4) . . . . ?
B33 B28 B29 B30 37.5(3) . . . . ?
C65 B28 B29 B33 112.6(5) . . . . ?
B23 B28 B29 B33 -137.4(3) . . . . ?
B27 B28 B29 B33 -100.7(3) . . . . ?
B32 B28 B29 B33 -37.2(3) . . . . ?
C61 B24 B30 C67 1.4(6) . . . . ?
C58 B24 B30 C67 149.2(4) . . . . ?
B23 B24 B30 C67 -147.7(4) . . . . ?
B29 B24 B30 C67 -110.5(4) . . . . ?
B25 B24 B30 C67 111.1(4) . . . . ?
C61 B24 B30 B25 -109.7(5) . . . . ?
C58 B24 B30 B25 38.1(3) . . . . ?
B23 B24 B30 B25 101.2(3) . . . . ?
B29 B24 B30 B25 138.4(3) . . . . ?
C61 B24 B30 B29 111.9(5) . . . . ?
C58 B24 B30 B29 -100.3(4) . . . . ?
B23 B24 B30 B29 -37.2(3) . . . . ?
B25 B24 B30 B29 -138.4(3) . . . . ?
C61 B24 B30 B33 149.6(4) . . . . ?
C58 B24 B30 B33 -62.6(4) . . . . ?
B23 B24 B30 B33 0.5(4) . . . . ?
B29 B24 B30 B33 37.7(3) . . . . ?
B25 B24 B30 B33 -100.7(3) . . . . ?
C61 B24 B30 B31 -147.2(4) . . . . ?
C58 B24 B30 B31 0.6(4) . . . . ?
B23 B24 B30 B31 63.7(4) . . . . ?
B29 B24 B30 B31 100.9(3) . . . . ?
B25 B24 B30 B31 -37.5(3) . . . . ?
C62 B25 B30 C67 1.3(6) . . . . ?
C58 B25 B30 C67 -146.0(4) . . . . ?
B24 B25 B30 C67 -108.2(4) . . . . ?
B31 B25 B30 C67 113.9(4) . . . . ?
B26 B25 B30 C67 151.5(4) . . . . ?
C62 B25 B30 B24 109.5(5) . . . . ?
C58 B25 B30 B24 -37.7(3) . . . . ?
B31 B25 B30 B24 -137.9(3) . . . . ?
B26 B25 B30 B24 -100.3(4) . . . . ?
C62 B25 B30 B29 146.8(4) . . . . ?
C58 B25 B30 B29 -0.4(4) . . . . ?
B24 B25 B30 B29 37.3(3) . . . . ?
B31 B25 B30 B29 -100.6(3) . . . . ?
B26 B25 B30 B29 -62.9(4) . . . . ?
C62 B25 B30 B33 -149.7(4) . . . . ?
C58 B25 B30 B33 63.1(4) . . . . ?
B24 B25 B30 B33 100.8(3) . . . . ?
B31 B25 B30 B33 -37.1(3) . . . . ?
B26 B25 B30 B33 0.5(4) . . . . ?
C62 B25 B30 B31 -112.6(5) . . . . ?
C58 B25 B30 B31 100.2(3) . . . . ?
B24 B25 B30 B31 137.9(3) . . . . ?
B26 B25 B30 B31 37.6(3) . . . . ?
C66 B29 B30 C67 -0.9(6) . . . . ?
B23 B29 B30 C67 145.3(4) . . . . ?
B24 B29 B30 C67 108.4(4) . . . . ?
B28 B29 B30 C67 -151.3(4) . . . . ?
B33 B29 B30 C67 -113.8(4) . . . . ?
C66 B29 B30 B24 -109.3(5) . . . . ?
B23 B29 B30 B24 36.9(3) . . . . ?
B28 B29 B30 B24 100.2(4) . . . . ?
B33 B29 B30 B24 137.8(3) . . . . ?
C66 B29 B30 B25 -146.7(4) . . . . ?
B23 B29 B30 B25 -0.4(4) . . . . ?
B24 B29 B30 B25 -37.3(3) . . . . ?
B28 B29 B30 B25 62.9(4) . . . . ?
B33 B29 B30 B25 100.5(3) . . . . ?
C66 B29 B30 B33 112.8(5) . . . . ?
B23 B29 B30 B33 -100.9(3) . . . . ?
B24 B29 B30 B33 -137.8(3) . . . . ?
B28 B29 B30 B33 -37.6(3) . . . . ?
C66 B29 B30 B31 150.0(4) . . . . ?
B23 B29 B30 B31 -63.7(4) . . . . ?
B24 B29 B30 B31 -100.6(3) . . . . ?
B28 B29 B30 B31 -0.4(4) . . . . ?
B33 B29 B30 B31 37.2(3) . . . . ?
C63 B26 B31 C68 -1.7(6) . . . . ?
C58 B26 B31 C68 -149.0(4) . . . . ?
B32 B26 B31 C68 111.2(4) . . . . ?
B25 B26 B31 C68 -110.9(4) . . . . ?
B27 B26 B31 C68 148.7(4) . . . . ?
C63 B26 B31 B25 109.2(5) . . . . ?
C58 B26 B31 B25 -38.1(3) . . . . ?
B32 B26 B31 B25 -137.9(3) . . . . ?
B27 B26 B31 B25 -100.4(3) . . . . ?
C63 B26 B31 B33 -150.2(4) . . . . ?
C58 B26 B31 B33 62.6(4) . . . . ?
B32 B26 B31 B33 -37.3(3) . . . . ?
B25 B26 B31 B33 100.6(3) . . . . ?
B27 B26 B31 B33 0.2(4) . . . . ?
C63 B26 B31 B32 -112.9(5) . . . . ?
C58 B26 B31 B32 99.9(3) . . . . ?
B25 B26 B31 B32 137.9(3) . . . . ?
B27 B26 B31 B32 37.6(3) . . . . ?
C63 B26 B31 B30 146.6(4) . . . . ?
C58 B26 B31 B30 -0.7(4) . . . . ?
B32 B26 B31 B30 -100.5(3) . . . . ?
B25 B26 B31 B30 37.4(3) . . . . ?
B27 B26 B31 B30 -63.0(4) . . . . ?
C62 B25 B31 C68 0.0(6) . . . . ?
C58 B25 B31 C68 148.3(4) . . . . ?
B24 B25 B31 C68 -149.2(4) . . . . ?
B30 B25 B31 C68 -112.0(4) . . . . ?
B26 B25 B31 C68 110.0(4) . . . . ?
C62 B25 B31 B26 -110.0(5) . . . . ?
C58 B25 B31 B26 38.2(3) . . . . ?
B24 B25 B31 B26 100.7(4) . . . . ?
B30 B25 B31 B26 137.9(3) . . . . ?
C62 B25 B31 B33 149.2(4) . . . . ?
C58 B25 B31 B33 -62.6(4) . . . . ?
B24 B25 B31 B33 -0.1(4) . . . . ?
B30 B25 B31 B33 37.1(3) . . . . ?
B26 B25 B31 B33 -100.8(3) . . . . ?
C62 B25 B31 B32 -147.5(4) . . . . ?
C58 B25 B31 B32 0.8(4) . . . . ?
B24 B25 B31 B32 63.2(4) . . . . ?
B30 B25 B31 B32 100.4(3) . . . . ?
B26 B25 B31 B32 -37.5(3) . . . . ?
C62 B25 B31 B30 112.1(5) . . . . ?
C58 B25 B31 B30 -99.7(3) . . . . ?
B24 B25 B31 B30 -37.2(3) . . . . ?
B26 B25 B31 B30 -137.9(3) . . . . ?
C67 B30 B31 C68 0.9(6) . . . . ?
B24 B30 B31 C68 147.7(4) . . . . ?
B25 B30 B31 C68 110.0(4) . . . . ?
B29 B30 B31 C68 -148.8(4) . . . . ?
B33 B30 B31 C68 -111.6(4) . . . . ?
C67 B30 B31 B26 -146.7(4) . . . . ?
B24 B30 B31 B26 0.0(4) . . . . ?
B25 B30 B31 B26 -37.6(3) . . . . ?
B29 B30 B31 B26 63.6(4) . . . . ?
B33 B30 B31 B26 100.8(3) . . . . ?
C67 B30 B31 B25 -109.2(5) . . . . ?
B24 B30 B31 B25 37.6(3) . . . . ?
B29 B30 B31 B25 101.1(4) . . . . ?
B33 B30 B31 B25 138.4(3) . . . . ?
C67 B30 B31 B33 112.5(5) . . . . ?
B24 B30 B31 B33 -100.8(3) . . . . ?
B25 B30 B31 B33 -138.4(3) . . . . ?
B29 B30 B31 B33 -37.2(3) . . . . ?
C67 B30 B31 B32 150.1(4) . . . . ?
B24 B30 B31 B32 -63.1(4) . . . . ?
B25 B30 B31 B32 -100.7(3) . . . . ?
B29 B30 B31 B32 0.4(4) . . . . ?
B33 B30 B31 B32 37.6(3) . . . . ?
C63 B26 B32 C69 1.8(6) . . . . ?
C58 B26 B32 C69 149.4(4) . . . . ?
B31 B26 B32 C69 -110.8(4) . . . . ?
B25 B26 B32 C69 -148.4(4) . . . . ?
B27 B26 B32 C69 111.1(4) . . . . ?
C63 B26 B32 B33 149.8(4) . . . . ?
C58 B26 B32 B33 -62.7(4) . . . . ?
B31 B26 B32 B33 37.2(3) . . . . ?
B25 B26 B32 B33 -0.4(4) . . . . ?
B27 B26 B32 B33 -101.0(3) . . . . ?
C63 B26 B32 B28 -146.6(4) . . . . ?
C58 B26 B32 B28 0.9(4) . . . . ?
B31 B26 B32 B28 100.8(3) . . . . ?
B25 B26 B32 B28 63.2(4) . . . . ?
B27 B26 B32 B28 -37.4(3) . . . . ?
C63 B26 B32 B27 -109.3(5) . . . . ?
C58 B26 B32 B27 38.3(3) . . . . ?
B31 B26 B32 B27 138.2(3) . . . . ?
B25 B26 B32 B27 100.6(3) . . . . ?
C63 B26 B32 B31 112.6(5) . . . . ?
C58 B26 B32 B31 -99.9(3) . . . . ?
B25 B26 B32 B31 -37.6(3) . . . . ?
B27 B26 B32 B31 -138.2(3) . . . . ?
C65 B28 B32 C69 -1.6(6) . . . . ?
B23 B28 B32 C69 -149.5(4) . . . . ?
B29 B28 B32 C69 147.8(4) . . . . ?
B27 B28 B32 C69 -111.5(4) . . . . ?
B33 B28 B32 C69 110.6(4) . . . . ?
C65 B28 B32 B26 147.4(4) . . . . ?
B23 B28 B32 B26 -0.5(4) . . . . ?
B29 B28 B32 B26 -63.2(4) . . . . ?
B27 B28 B32 B26 37.4(3) . . . . ?
B33 B28 B32 B26 -100.4(3) . . . . ?
C65 B28 B32 B33 -112.2(5) . . . . ?
B23 B28 B32 B33 99.9(3) . . . . ?
B29 B28 B32 B33 37.2(3) . . . . ?
B27 B28 B32 B33 137.9(3) . . . . ?
C65 B28 B32 B27 110.0(5) . . . . ?
B23 B28 B32 B27 -38.0(3) . . . . ?
B29 B28 B32 B27 -100.7(4) . . . . ?
B33 B28 B32 B27 -137.9(3) . . . . ?
C65 B28 B32 B31 -149.3(4) . . . . ?
B23 B28 B32 B31 62.7(4) . . . . ?
B29 B28 B32 B31 0.0(4) . . . . ?
B27 B28 B32 B31 100.7(4) . . . . ?
B33 B28 B32 B31 -37.2(3) . . . . ?
C64 B27 B32 C69 -2.3(6) . . . . ?
C58 B27 B32 C69 -150.1(4) . . . . ?
B23 B27 B32 C69 147.6(4) . . . . ?
B28 B27 B32 C69 109.9(4) . . . . ?
B26 B27 B32 C69 -111.9(4) . . . . ?
C64 B27 B32 B26 109.6(5) . . . . ?
C58 B27 B32 B26 -38.2(3) . . . . ?
B23 B27 B32 B26 -100.5(4) . . . . ?
B28 B27 B32 B26 -138.2(3) . . . . ?
C64 B27 B32 B33 -149.9(4) . . . . ?
C58 B27 B32 B33 62.3(4) . . . . ?
B23 B27 B32 B33 0.0(4) . . . . ?
B28 B27 B32 B33 -37.7(3) . . . . ?
B26 B27 B32 B33 100.5(3) . . . . ?
C64 B27 B32 B28 -112.1(5) . . . . ?
C58 B27 B32 B28 100.0(3) . . . . ?
B23 B27 B32 B28 37.8(3) . . . . ?
B26 B27 B32 B28 138.2(3) . . . . ?
C64 B27 B32 B31 146.9(4) . . . . ?
C58 B27 B32 B31 -1.0(4) . . . . ?
B23 B27 B32 B31 -63.2(4) . . . . ?
B28 B27 B32 B31 -101.0(3) . . . . ?
B26 B27 B32 B31 37.3(3) . . . . ?
C68 B31 B32 C69 1.9(6) . . . . ?
B26 B31 B32 C69 111.7(4) . . . . ?
B25 B31 B32 C69 149.3(4) . . . . ?
B33 B31 B32 C69 -110.1(4) . . . . ?
B30 B31 B32 C69 -147.7(4) . . . . ?
C68 B31 B32 B26 -109.8(4) . . . . ?
B25 B31 B32 B26 37.6(3) . . . . ?
B33 B31 B32 B26 138.2(3) . . . . ?
B30 B31 B32 B26 100.6(3) . . . . ?
C68 B31 B32 B33 112.0(4) . . . . ?
B26 B31 B32 B33 -138.2(3) . . . . ?
B25 B31 B32 B33 -100.6(3) . . . . ?
B30 B31 B32 B33 -37.6(3) . . . . ?
C68 B31 B32 B28 149.3(4) . . . . ?
B26 B31 B32 B28 -100.9(3) . . . . ?
B25 B31 B32 B28 -63.3(4) . . . . ?
B33 B31 B32 B28 37.3(3) . . . . ?
B30 B31 B32 B28 -0.3(4) . . . . ?
C68 B31 B32 B27 -147.3(4) . . . . ?
B26 B31 B32 B27 -37.5(3) . . . . ?
B25 B31 B32 B27 0.1(4) . . . . ?
B33 B31 B32 B27 100.8(3) . . . . ?
B30 B31 B32 B27 63.1(4) . . . . ?
C66 B29 B33 C70 -0.2(6) . . . . ?
B23 B29 B33 C70 -148.5(4) . . . . ?
B24 B29 B33 C70 148.4(4) . . . . ?
B30 B29 B33 C70 111.2(4) . . . . ?
B28 B29 B33 C70 -110.5(4) . . . . ?
C66 B29 B33 B31 -148.8(4) . . . . ?
B23 B29 B33 B31 62.9(4) . . . . ?
B24 B29 B33 B31 -0.2(4) . . . . ?
B30 B29 B33 B31 -37.4(3) . . . . ?
B28 B29 B33 B31 100.9(3) . . . . ?
C66 B29 B33 B30 -111.4(5) . . . . ?
B23 B29 B33 B30 100.3(4) . . . . ?
B24 B29 B33 B30 37.2(3) . . . . ?
B28 B29 B33 B30 138.3(3) . . . . ?
C66 B29 B33 B32 147.5(4) . . . . ?
B23 B29 B33 B32 -0.7(4) . . . . ?
B24 B29 B33 B32 -63.9(4) . . . . ?
B30 B29 B33 B32 -101.1(3) . . . . ?
B28 B29 B33 B32 37.2(3) . . . . ?
C66 B29 B33 B28 110.3(5) . . . . ?
B23 B29 B33 B28 -38.0(3) . . . . ?
B24 B29 B33 B28 -101.1(3) . . . . ?
B30 B29 B33 B28 -138.3(3) . . . . ?
C68 B31 B33 C70 -0.4(6) . . . . ?
B26 B31 B33 C70 147.4(4) . . . . ?
B25 B31 B33 C70 -149.1(4) . . . . ?
B32 B31 B33 C70 110.1(4) . . . . ?
B30 B31 B33 C70 -112.1(4) . . . . ?
C68 B31 B33 B29 148.9(4) . . . . ?
B26 B31 B33 B29 -63.3(4) . . . . ?
B25 B31 B33 B29 0.2(4) . . . . ?
B32 B31 B33 B29 -100.5(3) . . . . ?
B30 B31 B33 B29 37.2(3) . . . . ?
C68 B31 B33 B30 111.7(4) . . . . ?
B26 B31 B33 B30 -100.5(3) . . . . ?
B25 B31 B33 B30 -37.0(3) . . . . ?
B32 B31 B33 B30 -137.8(3) . . . . ?
C68 B31 B33 B32 -110.6(4) . . . . ?
B26 B31 B33 B32 37.3(3) . . . . ?
B25 B31 B33 B32 100.7(3) . . . . ?
B30 B31 B33 B32 137.8(3) . . . . ?
C68 B31 B33 B28 -147.8(4) . . . . ?
B26 B31 B33 B28 0.0(4) . . . . ?
B25 B31 B33 B28 63.5(4) . . . . ?
B32 B31 B33 B28 -37.2(3) . . . . ?
B30 B31 B33 B28 100.5(3) . . . . ?
C67 B30 B33 C70 -3.3(6) . . . . ?
B24 B30 B33 C70 -149.7(3) . . . . ?
B25 B30 B33 C70 146.8(4) . . . . ?
B29 B30 B33 C70 -112.0(4) . . . . ?
B31 B30 B33 C70 109.7(4) . . . . ?
C67 B30 B33 B29 108.7(4) . . . . ?
B24 B30 B33 B29 -37.7(3) . . . . ?
B25 B30 B33 B29 -101.3(3) . . . . ?
B31 B30 B33 B29 -138.3(3) . . . . ?
C67 B30 B33 B31 -112.9(4) . . . . ?
B24 B30 B33 B31 100.6(3) . . . . ?
B25 B30 B33 B31 37.1(3) . . . . ?
B29 B30 B33 B31 138.3(3) . . . . ?
C67 B30 B33 B32 -150.8(4) . . . . ?
B24 B30 B33 B32 62.7(4) . . . . ?
B25 B30 B33 B32 -0.8(4) . . . . ?
B29 B30 B33 B32 100.5(3) . . . . ?
B31 B30 B33 B32 -37.9(3) . . . . ?
C67 B30 B33 B28 145.9(4) . . . . ?
B24 B30 B33 B28 -0.6(4) . . . . ?
B25 B30 B33 B28 -64.1(4) . . . . ?
B29 B30 B33 B28 37.1(3) . . . . ?
B31 B30 B33 B28 -101.2(3) . . . . ?
C69 B32 B33 C70 1.1(6) . . . . ?
B26 B32 B33 C70 -147.4(4) . . . . ?
B28 B32 B33 C70 111.4(4) . . . . ?
B27 B32 B33 C70 149.0(4) . . . . ?
B31 B32 B33 C70 -110.3(4) . . . . ?
C69 B32 B33 B29 -147.5(4) . . . . ?
B26 B32 B33 B29 64.0(4) . . . . ?
B28 B32 B33 B29 -37.2(3) . . . . ?
B27 B32 B33 B29 0.4(4) . . . . ?
B31 B32 B33 B29 101.2(3) . . . . ?
C69 B32 B33 B31 111.3(4) . . . . ?
B26 B32 B33 B31 -37.2(3) . . . . ?
B28 B32 B33 B31 -138.4(3) . . . . ?
B27 B32 B33 B31 -100.7(4) . . . . ?
C69 B32 B33 B30 149.2(4) . . . . ?
B26 B32 B33 B30 0.7(4) . . . . ?
B28 B32 B33 B30 -100.5(3) . . . . ?
B27 B32 B33 B30 -62.8(4) . . . . ?
B31 B32 B33 B30 37.9(3) . . . . ?
C69 B32 B33 B28 -110.3(4) . . . . ?
B26 B32 B33 B28 101.2(4) . . . . ?
B27 B32 B33 B28 37.6(3) . . . . ?
B31 B32 B33 B28 138.4(3) . . . . ?
C65 B28 B33 C70 2.1(6) . . . . ?
B23 B28 B33 C70 149.7(4) . . . . ?
B29 B28 B33 C70 112.2(4) . . . . ?
B27 B28 B33 C70 -147.2(4) . . . . ?
B32 B28 B33 C70 -109.6(4) . . . . ?
C65 B28 B33 B29 -110.0(4) . . . . ?
B23 B28 B33 B29 37.6(3) . . . . ?
B27 B28 B33 B29 100.6(4) . . . . ?
B32 B28 B33 B29 138.2(3) . . . . ?
C65 B28 B33 B31 149.1(4) . . . . ?
B23 B28 B33 B31 -63.3(4) . . . . ?
B29 B28 B33 B31 -100.9(3) . . . . ?
B27 B28 B33 B31 -0.3(4) . . . . ?
B32 B28 B33 B31 37.4(3) . . . . ?
C65 B28 B33 B30 -147.2(4) . . . . ?
B23 B28 B33 B30 0.4(4) . . . . ?
B29 B28 B33 B30 -37.1(3) . . . . ?
B27 B28 B33 B30 63.4(4) . . . . ?
B32 B28 B33 B30 101.1(3) . . . . ?
C65 B28 B33 B32 111.7(5) . . . . ?
B23 B28 B33 B32 -100.7(3) . . . . ?
B29 B28 B33 B32 -138.2(3) . . . . ?
B27 B28 B33 B32 -37.6(3) . . . . ?
C32 C31 B1 C33 -0.6(11) . . . . ?
B4 C31 B1 C33 -147.5(7) . . . . ?
B3 C31 B1 C33 146.4(7) . . . . ?
B2 C31 B1 C33 109.5(8) . . . . ?
B5 C31 B1 C33 -110.1(8) . . . . ?
C32 C31 B1 B7 -148.2(8) . . . . ?
B4 C31 B1 B7 64.9(7) . . . . ?
B3 C31 B1 B7 -1.2(7) . . . . ?
B2 C31 B1 B7 -38.1(5) . . . . ?
B5 C31 B1 B7 102.3(6) . . . . ?
C32 C31 B1 B6 148.2(8) . . . . ?
B4 C31 B1 B6 1.2(7) . . . . ?
B3 C31 B1 B6 -64.8(7) . . . . ?
B2 C31 B1 B6 -101.7(6) . . . . ?
B5 C31 B1 B6 38.7(5) . . . . ?
C32 C31 B1 B5 109.5(9) . . . . ?
B4 C31 B1 B5 -37.4(5) . . . . ?
B3 C31 B1 B5 -103.5(6) . . . . ?
B2 C31 B1 B5 -140.4(6) . . . . ?
C32 C31 B1 B2 -110.1(9) . . . . ?
B4 C31 B1 B2 102.9(6) . . . . ?
B3 C31 B1 B2 36.9(5) . . . . ?
B5 C31 B1 B2 140.4(6) . . . . ?
C32 C31 B2 C34 -0.1(12) . . . . ?
B4 C31 B2 C34 148.2(8) . . . . ?
B3 C31 B2 C34 111.0(8) . . . . ?
B5 C31 B2 C34 -145.7(8) . . . . ?
B1 C31 B2 C34 -108.9(8) . . . . ?
C32 C31 B2 B7 146.9(9) . . . . ?
B4 C31 B2 B7 -64.8(7) . . . . ?
B3 C31 B2 B7 -102.0(6) . . . . ?
B5 C31 B2 B7 1.3(8) . . . . ?
B1 C31 B2 B7 38.1(5) . . . . ?
C32 C31 B2 B8 -150.1(9) . . . . ?
B4 C31 B2 B8 -1.8(7) . . . . ?
B3 C31 B2 B8 -39.0(5) . . . . ?
B5 C31 B2 B8 64.3(7) . . . . ?
B1 C31 B2 B8 101.1(6) . . . . ?
C32 C31 B2 B3 -111.1(9) . . . . ?
B4 C31 B2 B3 37.2(5) . . . . ?
B5 C31 B2 B3 103.4(6) . . . . ?
B1 C31 B2 B3 140.2(6) . . . . ?
C32 C31 B2 B1 108.7(9) . . . . ?
B4 C31 B2 B1 -102.9(6) . . . . ?
B3 C31 B2 B1 -140.2(6) . . . . ?
B5 C31 B2 B1 -36.8(5) . . . . ?
C33 B1 B2 C34 0.6(11) . . . . ?
C31 B1 B2 C34 111.2(8) . . . . ?
B7 B1 B2 C34 -112.3(8) . . . . ?
B6 B1 B2 C34 -149.9(7) . . . . ?
B5 B1 B2 C34 146.4(7) . . . . ?
C33 B1 B2 C31 -110.6(8) . . . . ?
B7 B1 B2 C31 136.5(6) . . . . ?
B6 B1 B2 C31 98.9(6) . . . . ?
B5 B1 B2 C31 35.2(5) . . . . ?
C33 B1 B2 B7 112.9(8) . . . . ?
C31 B1 B2 B7 -136.5(6) . . . . ?
B6 B1 B2 B7 -37.6(5) . . . . ?
B5 B1 B2 B7 -101.3(6) . . . . ?
C33 B1 B2 B8 150.5(7) . . . . ?
C31 B1 B2 B8 -99.0(6) . . . . ?
B7 B1 B2 B8 37.5(5) . . . . ?
B6 B1 B2 B8 -0.1(7) . . . . ?
B5 B1 B2 B8 -63.7(7) . . . . ?
C33 B1 B2 B3 -146.1(8) . . . . ?
C31 B1 B2 B3 -35.5(5) . . . . ?
B7 B1 B2 B3 101.0(6) . . . . ?
B6 B1 B2 B3 63.4(7) . . . . ?
B5 B1 B2 B3 -0.2(7) . . . . ?
C32 C31 B3 C35 -0.5(12) . . . . ?
B4 C31 B3 C35 110.6(8) . . . . ?
B2 C31 B3 C35 -109.7(8) . . . . ?
B5 C31 B3 C35 147.2(8) . . . . ?
B1 C31 B3 C35 -146.7(8) . . . . ?
C32 C31 B3 B8 147.9(8) . . . . ?
B4 C31 B3 B8 -101.0(6) . . . . ?
B2 C31 B3 B8 38.7(5) . . . . ?
B5 C31 B3 B8 -64.4(7) . . . . ?
B1 C31 B3 B8 1.7(7) . . . . ?
C32 C31 B3 B2 109.1(8) . . . . ?
B4 C31 B3 B2 -139.8(6) . . . . ?
B5 C31 B3 B2 -103.2(6) . . . . ?
B1 C31 B3 B2 -37.1(5) . . . . ?
C32 C31 B3 B4 -111.1(8) . . . . ?
B2 C31 B3 B4 139.8(6) . . . . ?
B5 C31 B3 B4 36.6(5) . . . . ?
B1 C31 B3 B4 102.7(6) . . . . ?
C32 C31 B3 B9 -149.3(8) . . . . ?
B4 C31 B3 B9 -38.2(5) . . . . ?
B2 C31 B3 B9 101.5(6) . . . . ?
B5 C31 B3 B9 -1.6(7) . . . . ?
B1 C31 B3 B9 64.5(7) . . . . ?
C34 B2 B3 C35 -0.8(12) . . . . ?
C31 B2 B3 C35 109.7(8) . . . . ?
B7 B2 B3 C35 -151.9(8) . . . . ?
B8 B2 B3 C35 -114.5(8) . . . . ?
B1 B2 B3 C35 145.1(8) . . . . ?
C34 B2 B3 C31 -110.5(8) . . . . ?
B7 B2 B3 C31 98.4(6) . . . . ?
B8 B2 B3 C31 135.9(6) . . . . ?
B1 B2 B3 C31 35.5(5) . . . . ?
C34 B2 B3 B8 113.6(8) . . . . ?
C31 B2 B3 B8 -135.9(6) . . . . ?
B7 B2 B3 B8 -37.5(5) . . . . ?
B1 B2 B3 B8 -100.4(6) . . . . ?
C34 B2 B3 B4 -146.2(8) . . . . ?
C31 B2 B3 B4 -35.7(5) . . . . ?
B7 B2 B3 B4 62.7(7) . . . . ?
B8 B2 B3 B4 100.1(6) . . . . ?
B1 B2 B3 B4 -0.3(7) . . . . ?
C34 B2 B3 B9 150.7(8) . . . . ?
C31 B2 B3 B9 -98.8(6) . . . . ?
B7 B2 B3 B9 -0.4(7) . . . . ?
B8 B2 B3 B9 37.0(5) . . . . ?
B1 B2 B3 B9 -63.4(7) . . . . ?
C32 C31 B4 C36 0.8(13) . . . . ?
B3 C31 B4 C36 -109.8(8) . . . . ?
B2 C31 B4 C36 -146.9(8) . . . . ?
B5 C31 B4 C36 109.5(8) . . . . ?
B1 C31 B4 C36 146.9(8) . . . . ?
C32 C31 B4 B9 149.3(9) . . . . ?
B3 C31 B4 B9 38.6(5) . . . . ?
B2 C31 B4 B9 1.5(7) . . . . ?
B5 C31 B4 B9 -102.1(6) . . . . ?
B1 C31 B4 B9 -64.7(7) . . . . ?
C32 C31 B4 B3 110.6(10) . . . . ?
B2 C31 B4 B3 -37.1(5) . . . . ?
B5 C31 B4 B3 -140.7(6) . . . . ?
B1 C31 B4 B3 -103.3(6) . . . . ?
C32 C31 B4 B10 -147.4(9) . . . . ?
B3 C31 B4 B10 101.9(6) . . . . ?
B2 C31 B4 B10 64.8(7) . . . . ?
B5 C31 B4 B10 -38.8(5) . . . . ?
B1 C31 B4 B10 -1.4(7) . . . . ?
C32 C31 B4 B5 -108.7(9) . . . . ?
B3 C31 B4 B5 140.7(6) . . . . ?
B2 C31 B4 B5 103.5(6) . . . . ?
B1 C31 B4 B5 37.4(5) . . . . ?
C35 B3 B4 C36 0.3(12) . . . . ?
C31 B3 B4 C36 109.6(8) . . . . ?
B8 B3 B4 C36 -151.7(8) . . . . ?
B2 B3 B4 C36 145.3(8) . . . . ?
B9 B3 B4 C36 -113.9(8) . . . . ?
C35 B3 B4 C31 -109.2(9) . . . . ?
B8 B3 B4 C31 98.7(6) . . . . ?
B2 B3 B4 C31 35.8(5) . . . . ?
B9 B3 B4 C31 136.6(6) . . . . ?
C35 B3 B4 B9 114.2(9) . . . . ?
C31 B3 B4 B9 -136.6(6) . . . . ?
B8 B3 B4 B9 -37.8(5) . . . . ?
B2 B3 B4 B9 -100.8(6) . . . . ?
C35 B3 B4 B10 151.6(8) . . . . ?
C31 B3 B4 B10 -99.2(6) . . . . ?
B8 B3 B4 B10 -0.5(7) . . . . ?
B2 B3 B4 B10 -63.4(7) . . . . ?
B9 B3 B4 B10 37.4(5) . . . . ?
C35 B3 B4 B5 -144.4(8) . . . . ?
C31 B3 B4 B5 -35.1(5) . . . . ?
B8 B3 B4 B5 63.6(7) . . . . ?
B2 B3 B4 B5 0.7(7) . . . . ?
B9 B3 B4 B5 101.4(6) . . . . ?
C32 C31 B5 C37 0.1(12) . . . . ?
B4 C31 B5 C37 -111.6(8) . . . . ?
B3 C31 B5 C37 -148.2(8) . . . . ?
B2 C31 B5 C37 145.8(8) . . . . ?
B1 C31 B5 C37 108.9(8) . . . . ?
C32 C31 B5 B1 -108.8(8) . . . . ?
B4 C31 B5 B1 139.6(6) . . . . ?
B3 C31 B5 B1 103.0(6) . . . . ?
B2 C31 B5 B1 36.9(5) . . . . ?
C32 C31 B5 B4 111.7(8) . . . . ?
B3 C31 B5 B4 -36.6(5) . . . . ?
B2 C31 B5 B4 -102.6(6) . . . . ?
B1 C31 B5 B4 -139.6(6) . . . . ?
C32 C31 B5 B6 -147.1(8) . . . . ?
B4 C31 B5 B6 101.2(6) . . . . ?
B3 C31 B5 B6 64.6(7) . . . . ?
B2 C31 B5 B6 -1.4(7) . . . . ?
B1 C31 B5 B6 -38.4(5) . . . . ?
C32 C31 B5 B10 150.0(8) . . . . ?
B4 C31 B5 B10 38.3(5) . . . . ?
B3 C31 B5 B10 1.7(7) . . . . ?
B2 C31 B5 B10 -64.3(7) . . . . ?
B1 C31 B5 B10 -101.3(6) . . . . ?
C33 B1 B5 C37 -0.1(12) . . . . ?
C31 B1 B5 C37 -110.6(9) . . . . ?
B7 B1 B5 C37 151.3(8) . . . . ?
B6 B1 B5 C37 113.0(9) . . . . ?
B2 B1 B5 C37 -145.8(8) . . . . ?
C33 B1 B5 C31 110.5(8) . . . . ?
B7 B1 B5 C31 -98.1(6) . . . . ?
B6 B1 B5 C31 -136.4(6) . . . . ?
B2 B1 B5 C31 -35.1(5) . . . . ?
C33 B1 B5 B4 146.3(7) . . . . ?
C31 B1 B5 B4 35.8(5) . . . . ?
B7 B1 B5 B4 -62.3(7) . . . . ?
B6 B1 B5 B4 -100.6(6) . . . . ?
B2 B1 B5 B4 0.6(7) . . . . ?
C33 B1 B5 B6 -113.1(8) . . . . ?
C31 B1 B5 B6 136.4(6) . . . . ?
B7 B1 B5 B6 38.3(5) . . . . ?
B2 B1 B5 B6 101.2(6) . . . . ?
C33 B1 B5 B10 -150.7(7) . . . . ?
C31 B1 B5 B10 98.9(6) . . . . ?
B7 B1 B5 B10 0.8(7) . . . . ?
B6 B1 B5 B10 -37.5(5) . . . . ?
B2 B1 B5 B10 63.7(7) . . . . ?
C36 B4 B5 C37 -0.1(11) . . . . ?
C31 B4 B5 C37 109.6(8) . . . . ?
B9 B4 B5 C37 -151.3(8) . . . . ?
B3 B4 B5 C37 144.7(8) . . . . ?
B10 B4 B5 C37 -113.9(8) . . . . ?
C36 B4 B5 C31 -109.7(8) . . . . ?
B9 B4 B5 C31 99.1(6) . . . . ?
B3 B4 B5 C31 35.1(5) . . . . ?
B10 B4 B5 C31 136.5(6) . . . . ?
C36 B4 B5 B1 -145.6(7) . . . . ?
C31 B4 B5 B1 -35.9(5) . . . . ?
B9 B4 B5 B1 63.2(7) . . . . ?
B3 B4 B5 B1 -0.8(7) . . . . ?
B10 B4 B5 B1 100.6(6) . . . . ?
C36 B4 B5 B6 151.4(7) . . . . ?
C31 B4 B5 B6 -98.9(6) . . . . ?
B9 B4 B5 B6 0.2(7) . . . . ?
B3 B4 B5 B6 -63.8(7) . . . . ?
B10 B4 B5 B6 37.6(5) . . . . ?
C36 B4 B5 B10 113.8(8) . . . . ?
C31 B4 B5 B10 -136.5(6) . . . . ?
B9 B4 B5 B10 -37.4(5) . . . . ?
B3 B4 B5 B10 -101.4(6) . . . . ?
C33 B1 B6 C38 -1.5(12) . . . . ?
C31 B1 B6 C38 -149.6(8) . . . . ?
B7 B1 B6 C38 111.1(8) . . . . ?
B5 B1 B6 C38 -111.3(9) . . . . ?
B2 B1 B6 C38 148.1(8) . . . . ?
C33 B1 B6 B11 -149.3(8) . . . . ?
C31 B1 B6 B11 62.7(7) . . . . ?
B7 B1 B6 B11 -36.7(5) . . . . ?
B5 B1 B6 B11 101.0(6) . . . . ?
B2 B1 B6 B11 0.3(7) . . . . ?
C33 B1 B6 B5 109.8(9) . . . . ?
C31 B1 B6 B5 -38.3(5) . . . . ?
B7 B1 B6 B5 -137.6(6) . . . . ?
B2 B1 B6 B5 -100.6(6) . . . . ?
C33 B1 B6 B7 -112.6(9) . . . . ?
C31 B1 B6 B7 99.4(6) . . . . ?
B5 B1 B6 B7 137.6(6) . . . . ?
B2 B1 B6 B7 37.0(5) . . . . ?
C33 B1 B6 B10 147.5(8) . . . . ?
C31 B1 B6 B10 -0.6(7) . . . . ?
B7 B1 B6 B10 -99.9(6) . . . . ?
B5 B1 B6 B10 37.7(5) . . . . ?
B2 B1 B6 B10 -62.9(7) . . . . ?
C37 B5 B6 C38 1.6(12) . . . . ?
C31 B5 B6 C38 148.1(8) . . . . ?
B1 B5 B6 C38 109.8(9) . . . . ?
B4 B5 B6 C38 -149.7(8) . . . . ?
B10 B5 B6 C38 -112.3(9) . . . . ?
C37 B5 B6 B1 -108.2(8) . . . . ?
C31 B5 B6 B1 38.3(5) . . . . ?
B4 B5 B6 B1 100.5(6) . . . . ?
B10 B5 B6 B1 137.9(6) . . . . ?
C37 B5 B6 B11 151.6(7) . . . . ?
C31 B5 B6 B11 -61.9(7) . . . . ?
B1 B5 B6 B11 -100.2(6) . . . . ?
B4 B5 B6 B11 0.3(7) . . . . ?
B10 B5 B6 B11 37.7(5) . . . . ?
C37 B5 B6 B7 -145.5(8) . . . . ?
C31 B5 B6 B7 1.0(7) . . . . ?
B1 B5 B6 B7 -37.3(5) . . . . ?
B4 B5 B6 B7 63.2(7) . . . . ?
B10 B5 B6 B7 100.7(6) . . . . ?
C37 B5 B6 B10 113.8(8) . . . . ?
C31 B5 B6 B10 -99.7(6) . . . . ?
B1 B5 B6 B10 -137.9(6) . . . . ?
B4 B5 B6 B10 -37.5(5) . . . . ?
C33 B1 B7 C39 2.1(11) . . . . ?
C31 B1 B7 C39 149.0(7) . . . . ?
B6 B1 B7 C39 -110.6(8) . . . . ?
B5 B1 B7 C39 -148.6(7) . . . . ?
B2 B1 B7 C39 111.0(8) . . . . ?
C33 B1 B7 B2 -108.9(8) . . . . ?
C31 B1 B7 B2 37.9(5) . . . . ?
B6 B1 B7 B2 138.4(5) . . . . ?
B5 B1 B7 B2 100.4(6) . . . . ?
C33 B1 B7 B8 -146.6(7) . . . . ?
C31 B1 B7 B8 0.2(7) . . . . ?
B6 B1 B7 B8 100.7(6) . . . . ?
B5 B1 B7 B8 62.6(7) . . . . ?
B2 B1 B7 B8 -37.7(5) . . . . ?
C33 B1 B7 B11 149.7(7) . . . . ?
C31 B1 B7 B11 -63.5(6) . . . . ?
B6 B1 B7 B11 37.0(5) . . . . ?
B5 B1 B7 B11 -1.0(7) . . . . ?
B2 B1 B7 B11 -101.4(6) . . . . ?
C33 B1 B7 B6 112.7(8) . . . . ?
C31 B1 B7 B6 -100.5(5) . . . . ?
B5 B1 B7 B6 -38.0(5) . . . . ?
B2 B1 B7 B6 -138.4(5) . . . . ?
C34 B2 B7 C39 -1.9(12) . . . . ?
C31 B2 B7 C39 -148.5(8) . . . . ?
B8 B2 B7 C39 111.6(9) . . . . ?
B3 B2 B7 C39 149.0(8) . . . . ?
B1 B2 B7 C39 -110.4(9) . . . . ?
C34 B2 B7 B1 108.5(8) . . . . ?
C31 B2 B7 B1 -38.1(5) . . . . ?
B8 B2 B7 B1 -138.0(5) . . . . ?
B3 B2 B7 B1 -100.6(6) . . . . ?
C34 B2 B7 B8 -113.5(9) . . . . ?
C31 B2 B7 B8 99.9(6) . . . . ?
B3 B2 B7 B8 37.4(5) . . . . ?
B1 B2 B7 B8 138.0(5) . . . . ?
C34 B2 B7 B11 -150.4(8) . . . . ?
C31 B2 B7 B11 63.0(7) . . . . ?
B8 B2 B7 B11 -36.9(5) . . . . ?
B3 B2 B7 B11 0.5(7) . . . . ?
B1 B2 B7 B11 101.1(6) . . . . ?
C34 B2 B7 B6 145.9(8) . . . . ?
C31 B2 B7 B6 -0.7(7) . . . . ?
B8 B2 B7 B6 -100.6(6) . . . . ?
B3 B2 B7 B6 -63.2(7) . . . . ?
B1 B2 B7 B6 37.4(5) . . . . ?
C38 B6 B7 C39 0.6(12) . . . . ?
B1 B6 B7 C39 109.9(9) . . . . ?
B11 B6 B7 C39 -111.4(9) . . . . ?
B5 B6 B7 C39 147.6(8) . . . . ?
B10 B6 B7 C39 -149.0(8) . . . . ?
C38 B6 B7 B1 -109.3(9) . . . . ?
B11 B6 B7 B1 138.7(5) . . . . ?
B5 B6 B7 B1 37.7(5) . . . . ?
B10 B6 B7 B1 101.1(6) . . . . ?
C38 B6 B7 B2 -147.2(8) . . . . ?
B1 B6 B7 B2 -37.9(5) . . . . ?
B11 B6 B7 B2 100.8(6) . . . . ?
B5 B6 B7 B2 -0.2(7) . . . . ?
B10 B6 B7 B2 63.2(7) . . . . ?
C38 B6 B7 B8 149.1(8) . . . . ?
B1 B6 B7 B8 -101.6(6) . . . . ?
B11 B6 B7 B8 37.1(5) . . . . ?
B5 B6 B7 B8 -63.9(7) . . . . ?
B10 B6 B7 B8 -0.5(7) . . . . ?
C38 B6 B7 B11 112.0(9) . . . . ?
B1 B6 B7 B11 -138.7(5) . . . . ?
B5 B6 B7 B11 -101.0(6) . . . . ?
B10 B6 B7 B11 -37.6(5) . . . . ?
C34 B2 B8 C40 0.2(12) . . . . ?
C31 B2 B8 C40 149.3(7) . . . . ?
B7 B2 B8 C40 -111.1(8) . . . . ?
B3 B2 B8 C40 110.6(8) . . . . ?
B1 B2 B8 C40 -148.3(7) . . . . ?
C34 B2 B8 B7 111.3(8) . . . . ?
C31 B2 B8 B7 -99.6(6) . . . . ?
B3 B2 B8 B7 -138.3(5) . . . . ?
B1 B2 B8 B7 -37.2(5) . . . . ?
C34 B2 B8 B3 -110.4(8) . . . . ?
C31 B2 B8 B3 38.7(5) . . . . ?
B7 B2 B8 B3 138.3(5) . . . . ?
B1 B2 B8 B3 101.1(6) . . . . ?
C34 B2 B8 B11 148.2(8) . . . . ?
C31 B2 B8 B11 -62.6(7) . . . . ?
B7 B2 B8 B11 37.0(5) . . . . ?
B3 B2 B8 B11 -101.3(6) . . . . ?
B1 B2 B8 B11 -0.3(7) . . . . ?
C34 B2 B8 B9 -147.8(8) . . . . ?
C31 B2 B8 B9 1.4(7) . . . . ?
B7 B2 B8 B9 101.0(6) . . . . ?
B3 B2 B8 B9 -37.3(5) . . . . ?
B1 B2 B8 B9 63.8(7) . . . . ?
C39 B7 B8 C40 -1.0(12) . . . . ?
B1 B7 B8 C40 147.3(7) . . . . ?
B2 B7 B8 C40 109.1(8) . . . . ?
B11 B7 B8 C40 -112.0(8) . . . . ?
B6 B7 B8 C40 -149.1(8) . . . . ?
C39 B7 B8 B2 -110.1(8) . . . . ?
B1 B7 B8 B2 38.2(5) . . . . ?
B11 B7 B8 B2 138.9(5) . . . . ?
B6 B7 B8 B2 101.8(6) . . . . ?
C39 B7 B8 B3 -147.5(8) . . . . ?
B1 B7 B8 B3 0.8(7) . . . . ?
B2 B7 B8 B3 -37.4(5) . . . . ?
B11 B7 B8 B3 101.5(6) . . . . ?
B6 B7 B8 B3 64.4(7) . . . . ?
C39 B7 B8 B11 111.1(9) . . . . ?
B1 B7 B8 B11 -100.7(6) . . . . ?
B2 B7 B8 B11 -138.9(5) . . . . ?
B6 B7 B8 B11 -37.1(5) . . . . ?
C39 B7 B8 B9 148.6(8) . . . . ?
B1 B7 B8 B9 -63.1(7) . . . . ?
B2 B7 B8 B9 -101.3(6) . . . . ?
B11 B7 B8 B9 37.6(5) . . . . ?
B6 B7 B8 B9 0.5(7) . . . . ?
C35 B3 B8 C40 -1.4(12) . . . . ?
C31 B3 B8 C40 -148.2(8) . . . . ?
B2 B3 B8 C40 -109.5(8) . . . . ?
B4 B3 B8 C40 149.6(8) . . . . ?
B9 B3 B8 C40 111.9(8) . . . . ?
C35 B3 B8 B2 108.2(9) . . . . ?
C31 B3 B8 B2 -38.7(5) . . . . ?
B4 B3 B8 B2 -100.9(6) . . . . ?
B9 B3 B8 B2 -138.6(5) . . . . ?
C35 B3 B8 B7 145.3(8) . . . . ?
C31 B3 B8 B7 -1.5(7) . . . . ?
B2 B3 B8 B7 37.2(5) . . . . ?
B4 B3 B8 B7 -63.7(7) . . . . ?
B9 B3 B8 B7 -101.4(6) . . . . ?
C35 B3 B8 B11 -150.9(8) . . . . ?
C31 B3 B8 B11 62.3(7) . . . . ?
B2 B3 B8 B11 101.0(6) . . . . ?
B4 B3 B8 B11 0.1(7) . . . . ?
B9 B3 B8 B11 -37.6(5) . . . . ?
C35 B3 B8 B9 -113.2(9) . . . . ?
C31 B3 B8 B9 99.9(6) . . . . ?
B2 B3 B8 B9 138.6(5) . . . . ?
B4 B3 B8 B9 37.7(5) . . . . ?
C36 B4 B9 C41 -0.8(12) . . . . ?
C31 B4 B9 C41 -147.9(7) . . . . ?
B3 B4 B9 C41 -109.7(8) . . . . ?
B10 B4 B9 C41 111.8(8) . . . . ?
B5 B4 B9 C41 149.3(7) . . . . ?
C36 B4 B9 B8 146.6(8) . . . . ?
C31 B4 B9 B8 -0.6(7) . . . . ?
B3 B4 B9 B8 37.6(5) . . . . ?
B10 B4 B9 B8 -100.9(6) . . . . ?
B5 B4 B9 B8 -63.4(7) . . . . ?
C36 B4 B9 B3 108.9(9) . . . . ?
C31 B4 B9 B3 -38.2(5) . . . . ?
B10 B4 B9 B3 -138.5(5) . . . . ?
B5 B4 B9 B3 -101.0(6) . . . . ?
C36 B4 B9 B10 -112.6(8) . . . . ?
C31 B4 B9 B10 100.3(6) . . . . ?
B3 B4 B9 B10 138.5(5) . . . . ?
B5 B4 B9 B10 37.5(5) . . . . ?
C36 B4 B9 B11 -150.6(8) . . . . ?
C31 B4 B9 B11 62.2(7) . . . . ?
B3 B4 B9 B11 100.5(6) . . . . ?
B10 B4 B9 B11 -38.0(5) . . . . ?
B5 B4 B9 B11 -0.6(7) . . . . ?
C40 B8 B9 C41 -1.1(12) . . . . ?
B2 B8 B9 C41 146.1(8) . . . . ?
B7 B8 B9 C41 -150.5(8) . . . . ?
B3 B8 B9 C41 108.9(8) . . . . ?
B11 B8 B9 C41 -112.9(8) . . . . ?
C40 B8 B9 B4 -147.7(7) . . . . ?
B2 B8 B9 B4 -0.5(7) . . . . ?
B7 B8 B9 B4 62.9(7) . . . . ?
B3 B8 B9 B4 -37.8(5) . . . . ?
B11 B8 B9 B4 100.5(6) . . . . ?
C40 B8 B9 B3 -109.9(8) . . . . ?
B2 B8 B9 B3 37.3(5) . . . . ?
B7 B8 B9 B3 100.7(6) . . . . ?
B11 B8 B9 B3 138.2(6) . . . . ?
C40 B8 B9 B10 149.0(7) . . . . ?
B2 B8 B9 B10 -63.8(7) . . . . ?
B7 B8 B9 B10 -0.4(7) . . . . ?
B3 B8 B9 B10 -101.0(6) . . . . ?
B11 B8 B9 B10 37.2(5) . . . . ?
C40 B8 B9 B11 111.8(8) . . . . ?
B2 B8 B9 B11 -100.9(6) . . . . ?
B7 B8 B9 B11 -37.5(5) . . . . ?
B3 B8 B9 B11 -138.2(6) . . . . ?
C35 B3 B9 C41 1.0(12) . . . . ?
C31 B3 B9 C41 148.3(8) . . . . ?
B8 B3 B9 C41 -112.2(8) . . . . ?
B2 B3 B9 C41 -149.1(8) . . . . ?
B4 B3 B9 C41 110.3(8) . . . . ?
C35 B3 B9 B4 -109.2(9) . . . . ?
C31 B3 B9 B4 38.0(5) . . . . ?
B8 B3 B9 B4 137.5(5) . . . . ?
B2 B3 B9 B4 100.6(6) . . . . ?
C35 B3 B9 B8 113.3(9) . . . . ?
C31 B3 B9 B8 -99.5(6) . . . . ?
B2 B3 B9 B8 -36.9(5) . . . . ?
B4 B3 B9 B8 -137.5(5) . . . . ?
C35 B3 B9 B10 -146.4(8) . . . . ?
C31 B3 B9 B10 0.9(7) . . . . ?
B8 B3 B9 B10 100.4(6) . . . . ?
B2 B3 B9 B10 63.5(7) . . . . ?
B4 B3 B9 B10 -37.1(5) . . . . ?
C35 B3 B9 B11 150.3(8) . . . . ?
C31 B3 B9 B11 -62.4(7) . . . . ?
B8 B3 B9 B11 37.1(5) . . . . ?
B2 B3 B9 B11 0.2(7) . . . . ?
B4 B3 B9 B11 -100.4(6) . . . . ?
C36 B4 B10 C42 1.6(12) . . . . ?
C31 B4 B10 C42 148.6(7) . . . . ?
B9 B4 B10 C42 -111.3(8) . . . . ?
B3 B4 B10 C42 -148.6(7) . . . . ?
B5 B4 B10 C42 110.3(8) . . . . ?
C36 B4 B10 B11 150.9(8) . . . . ?
C31 B4 B10 B11 -62.1(7) . . . . ?
B9 B4 B10 B11 38.1(5) . . . . ?
B3 B4 B10 B11 0.7(7) . . . . ?
B5 B4 B10 B11 -100.4(6) . . . . ?
C36 B4 B10 B9 112.8(9) . . . . ?
C31 B4 B10 B9 -100.1(6) . . . . ?
B3 B4 B10 B9 -37.4(5) . . . . ?
B5 B4 B10 B9 -138.5(5) . . . . ?
C36 B4 B10 B6 -146.1(8) . . . . ?
C31 B4 B10 B6 1.0(7) . . . . ?
B9 B4 B10 B6 101.1(6) . . . . ?
B3 B4 B10 B6 63.7(7) . . . . ?
B5 B4 B10 B6 -37.4(5) . . . . ?
C36 B4 B10 B5 -108.7(9) . . . . ?
C31 B4 B10 B5 38.4(5) . . . . ?
B9 B4 B10 B5 138.5(5) . . . . ?
B3 B4 B10 B5 101.1(6) . . . . ?
C41 B9 B10 C42 0.6(12) . . . . ?
B4 B9 B10 C42 110.2(9) . . . . ?
B8 B9 B10 C42 -149.6(8) . . . . ?
B3 B9 B10 C42 147.3(8) . . . . ?
B11 B9 B10 C42 -112.6(9) . . . . ?
C41 B9 B10 B4 -109.6(8) . . . . ?
B8 B9 B10 B4 100.2(6) . . . . ?
B3 B9 B10 B4 37.1(5) . . . . ?
B11 B9 B10 B4 137.2(6) . . . . ?
C41 B9 B10 B11 113.2(8) . . . . ?
B4 B9 B10 B11 -137.2(6) . . . . ?
B8 B9 B10 B11 -37.1(5) . . . . ?
B3 B9 B10 B11 -100.1(6) . . . . ?
C41 B9 B10 B6 150.3(8) . . . . ?
B4 B9 B10 B6 -100.1(6) . . . . ?
B8 B9 B10 B6 0.1(7) . . . . ?
B3 B9 B10 B6 -63.0(7) . . . . ?
B11 B9 B10 B6 37.1(5) . . . . ?
C41 B9 B10 B5 -146.6(8) . . . . ?
B4 B9 B10 B5 -37.0(5) . . . . ?
B8 B9 B10 B5 63.1(7) . . . . ?
B3 B9 B10 B5 0.1(7) . . . . ?
B11 B9 B10 B5 100.2(6) . . . . ?
C38 B6 B10 C42 0.7(12) . . . . ?
B1 B6 B10 C42 -147.6(8) . . . . ?
B11 B6 B10 C42 112.4(9) . . . . ?
B5 B6 B10 C42 -109.9(9) . . . . ?
B7 B6 B10 C42 149.9(8) . . . . ?
C38 B6 B10 B4 148.0(8) . . . . ?
B1 B6 B10 B4 -0.3(7) . . . . ?
B11 B6 B10 B4 -100.3(6) . . . . ?
B5 B6 B10 B4 37.4(5) . . . . ?
B7 B6 B10 B4 -62.8(7) . . . . ?
C38 B6 B10 B11 -111.7(9) . . . . ?
B1 B6 B10 B11 100.0(6) . . . . ?
B5 B6 B10 B11 137.7(6) . . . . ?
B7 B6 B10 B11 37.5(5) . . . . ?
C38 B6 B10 B9 -148.9(8) . . . . ?
B1 B6 B10 B9 62.8(7) . . . . ?
B11 B6 B10 B9 -37.2(5) . . . . ?
B5 B6 B10 B9 100.5(6) . . . . ?
B7 B6 B10 B9 0.3(7) . . . . ?
C38 B6 B10 B5 110.6(9) . . . . ?
B1 B6 B10 B5 -37.7(5) . . . . ?
B11 B6 B10 B5 -137.7(6) . . . . ?
B7 B6 B10 B5 -100.2(6) . . . . ?
C37 B5 B10 C42 0.0(13) . . . . ?
C31 B5 B10 C42 -148.6(8) . . . . ?
B1 B5 B10 C42 148.9(8) . . . . ?
B4 B5 B10 C42 -110.6(9) . . . . ?
B6 B5 B10 C42 111.5(9) . . . . ?
C37 B5 B10 B4 110.6(9) . . . . ?
C31 B5 B10 B4 -38.0(5) . . . . ?
B1 B5 B10 B4 -100.5(6) . . . . ?
B6 B5 B10 B4 -137.9(5) . . . . ?
C37 B5 B10 B11 -149.1(8) . . . . ?
C31 B5 B10 B11 62.3(7) . . . . ?
B1 B5 B10 B11 -0.2(7) . . . . ?
B4 B5 B10 B11 100.3(6) . . . . ?
B6 B5 B10 B11 -37.6(5) . . . . ?
C37 B5 B10 B9 147.5(8) . . . . ?
C31 B5 B10 B9 -1.1(7) . . . . ?
B1 B5 B10 B9 -63.6(7) . . . . ?
B4 B5 B10 B9 37.0(5) . . . . ?
B6 B5 B10 B9 -100.9(6) . . . . ?
C37 B5 B10 B6 -111.5(9) . . . . ?
C31 B5 B10 B6 99.9(6) . . . . ?
B1 B5 B10 B6 37.4(5) . . . . ?
B4 B5 B10 B6 137.9(5) . . . . ?
C40 B8 B11 C43 1.7(12) . . . . ?
B2 B8 B11 C43 -145.5(8) . . . . ?
B7 B8 B11 C43 -108.7(8) . . . . ?
B3 B8 B11 C43 150.6(8) . . . . ?
B9 B8 B11 C43 113.0(9) . . . . ?
C40 B8 B11 B7 110.4(8) . . . . ?
B2 B8 B11 B7 -36.8(5) . . . . ?
B3 B8 B11 B7 -100.6(6) . . . . ?
B9 B8 B11 B7 -138.3(5) . . . . ?
C40 B8 B11 B6 147.6(8) . . . . ?
B2 B8 B11 B6 0.5(7) . . . . ?
B7 B8 B11 B6 37.2(5) . . . . ?
B3 B8 B11 B6 -63.4(7) . . . . ?
B9 B8 B11 B6 -101.0(6) . . . . ?
C40 B8 B11 B10 -148.6(8) . . . . ?
B2 B8 B11 B10 64.2(7) . . . . ?
B7 B8 B11 B10 101.0(6) . . . . ?
B3 B8 B11 B10 0.3(8) . . . . ?
B9 B8 B11 B10 -37.3(5) . . . . ?
C40 B8 B11 B9 -111.3(8) . . . . ?
B2 B8 B11 B9 101.5(6) . . . . ?
B7 B8 B11 B9 138.3(5) . . . . ?
B3 B8 B11 B9 37.6(5) . . . . ?
C39 B7 B11 C43 0.3(12) . . . . ?
B1 B7 B11 C43 -146.8(7) . . . . ?
B2 B7 B11 C43 148.5(7) . . . . ?
B8 B7 B11 C43 111.6(8) . . . . ?
B6 B7 B11 C43 -109.8(8) . . . . ?
C39 B7 B11 B8 -111.3(9) . . . . ?
B1 B7 B11 B8 101.6(6) . . . . ?
B2 B7 B11 B8 36.9(5) . . . . ?
B6 B7 B11 B8 138.6(6) . . . . ?
C39 B7 B11 B6 110.1(8) . . . . ?
B1 B7 B11 B6 -37.0(5) . . . . ?
B2 B7 B11 B6 -101.7(6) . . . . ?
B8 B7 B11 B6 -138.6(6) . . . . ?
C39 B7 B11 B10 148.0(8) . . . . ?
B1 B7 B11 B10 0.9(7) . . . . ?
B2 B7 B11 B10 -63.8(7) . . . . ?
B8 B7 B11 B10 -100.7(6) . . . . ?
B6 B7 B11 B10 37.9(5) . . . . ?
C39 B7 B11 B9 -148.6(8) . . . . ?
B1 B7 B11 B9 64.3(7) . . . . ?
B2 B7 B11 B9 -0.4(7) . . . . ?
B8 B7 B11 B9 -37.3(5) . . . . ?
B6 B7 B11 B9 101.3(6) . . . . ?
C38 B6 B11 C43 -0.9(12) . . . . ?
B1 B6 B11 C43 146.1(8) . . . . ?
B5 B6 B11 C43 -150.5(7) . . . . ?
B7 B6 B11 C43 109.6(8) . . . . ?
B10 B6 B11 C43 -112.6(8) . . . . ?
C38 B6 B11 B8 -147.5(8) . . . . ?
B1 B6 B11 B8 -0.5(7) . . . . ?
B5 B6 B11 B8 62.9(7) . . . . ?
B7 B6 B11 B8 -37.0(5) . . . . ?
B10 B6 B11 B8 100.8(6) . . . . ?
C38 B6 B11 B7 -110.5(9) . . . . ?
B1 B6 B11 B7 36.5(5) . . . . ?
B5 B6 B11 B7 99.9(6) . . . . ?
B10 B6 B11 B7 137.8(6) . . . . ?
C38 B6 B11 B10 111.7(9) . . . . ?
B1 B6 B11 B10 -101.3(6) . . . . ?
B5 B6 B11 B10 -37.9(5) . . . . ?
B7 B6 B11 B10 -137.8(6) . . . . ?
C38 B6 B11 B9 149.0(8) . . . . ?
B1 B6 B11 B9 -64.1(7) . . . . ?
B5 B6 B11 B9 -0.6(7) . . . . ?
B7 B6 B11 B9 -100.5(6) . . . . ?
B10 B6 B11 B9 37.2(5) . . . . ?
C42 B10 B11 C43 -2.0(12) . . . . ?
B4 B10 B11 C43 -150.7(8) . . . . ?
B9 B10 B11 C43 -112.8(9) . . . . ?
B6 B10 B11 C43 108.8(8) . . . . ?
B5 B10 B11 C43 146.3(8) . . . . ?
C42 B10 B11 B8 148.0(8) . . . . ?
B4 B10 B11 B8 -0.6(7) . . . . ?
B9 B10 B11 B8 37.3(5) . . . . ?
B6 B10 B11 B8 -101.2(6) . . . . ?
B5 B10 B11 B8 -63.6(7) . . . . ?
C42 B10 B11 B7 -148.8(8) . . . . ?
B4 B10 B11 B7 62.6(7) . . . . ?
B9 B10 B11 B7 100.5(6) . . . . ?
B6 B10 B11 B7 -37.9(5) . . . . ?
B5 B10 B11 B7 -0.4(7) . . . . ?
C42 B10 B11 B6 -110.8(9) . . . . ?
B4 B10 B11 B6 100.5(6) . . . . ?
B9 B10 B11 B6 138.4(6) . . . . ?
B5 B10 B11 B6 37.5(5) . . . . ?
C42 B10 B11 B9 110.7(8) . . . . ?
B4 B10 B11 B9 -37.9(5) . . . . ?
B6 B10 B11 B9 -138.4(6) . . . . ?
B5 B10 B11 B9 -100.9(6) . . . . ?
C41 B9 B11 C43 0.6(12) . . . . ?
B4 B9 B11 C43 149.4(8) . . . . ?
B8 B9 B11 C43 -110.4(8) . . . . ?
B3 B9 B11 C43 -147.4(8) . . . . ?
B10 B9 B11 C43 111.3(9) . . . . ?
C41 B9 B11 B8 111.0(9) . . . . ?
B4 B9 B11 B8 -100.2(6) . . . . ?
B3 B9 B11 B8 -37.1(5) . . . . ?
B10 B9 B11 B8 -138.3(6) . . . . ?
C41 B9 B11 B7 148.2(8) . . . . ?
B4 B9 B11 B7 -63.1(7) . . . . ?
B8 B9 B11 B7 37.2(5) . . . . ?
B3 B9 B11 B7 0.1(7) . . . . ?
B10 B9 B11 B7 -101.1(6) . . . . ?
C41 B9 B11 B6 -148.0(8) . . . . ?
B4 B9 B11 B6 0.7(7) . . . . ?
B8 B9 B11 B6 101.0(6) . . . . ?
B3 B9 B11 B6 63.9(7) . . . . ?
B10 B9 B11 B6 -37.3(5) . . . . ?
C41 B9 B11 B10 -110.7(9) . . . . ?
B4 B9 B11 B10 38.1(5) . . . . ?
B8 B9 B11 B10 138.3(6) . . . . ?
B3 B9 B11 B10 101.3(6) . . . . ?
C32B C31B B1B C33B -0.6(13) . . . . ?
B4B C31B B1B C33B -147.6(8) . . . . ?
B3B C31B B1B C33B 146.8(8) . . . . ?
B2B C31B B1B C33B 109.7(9) . . . . ?
B5B C31B B1B C33B -110.1(9) . . . . ?
C32B C31B B1B B7B -148.7(9) . . . . ?
B4B C31B B1B B7B 64.4(7) . . . . ?
B3B C31B B1B B7B -1.2(7) . . . . ?
B2B C31B B1B B7B -38.3(5) . . . . ?
B5B C31B B1B B7B 101.9(6) . . . . ?
C32B C31B B1B B6B 147.8(9) . . . . ?
B4B C31B B1B B6B 0.8(8) . . . . ?
B3B C31B B1B B6B -64.8(7) . . . . ?
B2B C31B B1B B6B -101.9(6) . . . . ?
B5B C31B B1B B6B 38.3(5) . . . . ?
C32B C31B B1B B5B 109.5(10) . . . . ?
B4B C31B B1B B5B -37.5(6) . . . . ?
B3B C31B B1B B5B -103.1(6) . . . . ?
B2B C31B B1B B5B -140.2(6) . . . . ?
C32B C31B B1B B2B -110.4(10) . . . . ?
B4B C31B B1B B2B 102.7(6) . . . . ?
B3B C31B B1B B2B 37.1(6) . . . . ?
B5B C31B B1B B2B 140.2(6) . . . . ?
C32B C31B B2B C34B 2.4(13) . . . . ?
B4B C31B B2B C34B 147.8(8) . . . . ?
B3B C31B B2B C34B 110.5(9) . . . . ?
B1B C31B B2B C34B -109.7(9) . . . . ?
B5B C31B B2B C34B -146.5(8) . . . . ?
C32B C31B B2B B8B -147.2(9) . . . . ?
B4B C31B B2B B8B -1.8(8) . . . . ?
B3B C31B B2B B8B -39.1(5) . . . . ?
B1B C31B B2B B8B 100.6(6) . . . . ?
B5B C31B B2B B8B 63.8(7) . . . . ?
C32B C31B B2B B7B 150.3(9) . . . . ?
B4B C31B B2B B7B -64.3(7) . . . . ?
B3B C31B B2B B7B -101.6(6) . . . . ?
B1B C31B B2B B7B 38.2(5) . . . . ?
B5B C31B B2B B7B 1.4(8) . . . . ?
C32B C31B B2B B3B -108.1(10) . . . . ?
B4B C31B B2B B3B 37.3(6) . . . . ?
B1B C31B B2B B3B 139.8(6) . . . . ?
B5B C31B B2B B3B 102.9(6) . . . . ?
C32B C31B B2B B1B 112.1(9) . . . . ?
B4B C31B B2B B1B -102.5(6) . . . . ?
B3B C31B B2B B1B -139.8(6) . . . . ?
B5B C31B B2B B1B -36.8(6) . . . . ?
C33B B1B B2B C34B 3.0(13) . . . . ?
C31B B1B B2B C34B 111.9(9) . . . . ?
B7B B1B B2B C34B -111.6(9) . . . . ?
B6B B1B B2B C34B -148.9(8) . . . . ?
B5B B1B B2B C34B 147.4(8) . . . . ?
C33B B1B B2B C31B -108.9(9) . . . . ?
B7B B1B B2B C31B 136.5(6) . . . . ?
B6B B1B B2B C31B 99.2(6) . . . . ?
B5B B1B B2B C31B 35.6(5) . . . . ?
C33B B1B B2B B8B 152.3(8) . . . . ?
C31B B1B B2B B8B -98.9(6) . . . . ?
B7B B1B B2B B8B 37.6(5) . . . . ?
B6B B1B B2B B8B 0.3(8) . . . . ?
B5B B1B B2B B8B -63.3(7) . . . . ?
C33B B1B B2B B7B 114.6(9) . . . . ?
C31B B1B B2B B7B -136.5(6) . . . . ?
B6B B1B B2B B7B -37.3(5) . . . . ?
B5B B1B B2B B7B -100.9(6) . . . . ?
C33B B1B B2B B3B -144.7(9) . . . . ?
C31B B1B B2B B3B -35.8(5) . . . . ?
B7B B1B B2B B3B 100.7(6) . . . . ?
B6B B1B B2B B3B 63.4(7) . . . . ?
B5B B1B B2B B3B -0.2(8) . . . . ?
C32B C31B B3B C35B 0.8(13) . . . . ?
B4B C31B B3B C35B 109.9(9) . . . . ?
B2B C31B B3B C35B -110.6(9) . . . . ?
B1B C31B B3B C35B -147.9(9) . . . . ?
B5B C31B B3B C35B 146.4(9) . . . . ?
C32B C31B B3B B8B 150.5(9) . . . . ?
B4B C31B B3B B8B -100.3(6) . . . . ?
B2B C31B B3B B8B 39.1(5) . . . . ?
B1B C31B B3B B8B 1.9(8) . . . . ?
B5B C31B B3B B8B -63.9(7) . . . . ?
C32B C31B B3B B2B 111.4(9) . . . . ?
B4B C31B B3B B2B -139.4(6) . . . . ?
B1B C31B B3B B2B -37.2(5) . . . . ?
B5B C31B B3B B2B -103.0(7) . . . . ?
C32B C31B B3B B4B -109.2(9) . . . . ?
B2B C31B B3B B4B 139.4(6) . . . . ?
B1B C31B B3B B4B 102.2(6) . . . . ?
B5B C31B B3B B4B 36.5(6) . . . . ?
C32B C31B B3B B9B -147.0(9) . . . . ?
B4B C31B B3B B9B -37.8(5) . . . . ?
B2B C31B B3B B9B 101.6(6) . . . . ?
B1B C31B B3B B9B 64.4(7) . . . . ?
B5B C31B B3B B9B -1.4(8) . . . . ?
C34B B2B B3B C35B 0.1(13) . . . . ?
C31B B2B B3B C35B 111.8(10) . . . . ?
B8B B2B B3B C35B -112.7(10) . . . . ?
B7B B2B B3B C35B -149.5(9) . . . . ?
B1B B2B B3B C35B 147.6(9) . . . . ?
C34B B2B B3B C31B -111.7(9) . . . . ?
B8B B2B B3B C31B 135.5(6) . . . . ?
B7B B2B B3B C31B 98.7(6) . . . . ?
B1B B2B B3B C31B 35.7(5) . . . . ?
C34B B2B B3B B8B 112.9(9) . . . . ?
C31B B2B B3B B8B -135.5(6) . . . . ?
B7B B2B B3B B8B -36.8(5) . . . . ?
B1B B2B B3B B8B -99.7(6) . . . . ?
C34B B2B B3B B4B -147.7(8) . . . . ?
C31B B2B B3B B4B -36.0(5) . . . . ?
B8B B2B B3B B4B 99.4(6) . . . . ?
B7B B2B B3B B4B 62.6(7) . . . . ?
B1B B2B B3B B4B -0.3(8) . . . . ?
C34B B2B B3B B9B 149.5(8) . . . . ?
C31B B2B B3B B9B -98.8(6) . . . . ?
B8B B2B B3B B9B 36.7(5) . . . . ?
B7B B2B B3B B9B -0.1(8) . . . . ?
B1B B2B B3B B9B -63.1(7) . . . . ?
C32B C31B B4B C36B 1.3(14) . . . . ?
B3B C31B B4B C36B -107.5(10) . . . . ?
B2B C31B B4B C36B -144.8(9) . . . . ?
B1B C31B B4B C36B 149.4(9) . . . . ?
B5B C31B B4B C36B 111.9(10) . . . . ?
C32B C31B B4B B9B 147.4(9) . . . . ?
B3B C31B B4B B9B 38.5(5) . . . . ?
B2B C31B B4B B9B 1.3(8) . . . . ?
B1B C31B B4B B9B -64.5(7) . . . . ?
B5B C31B B4B B9B -102.0(6) . . . . ?
C32B C31B B4B B10B -148.8(9) . . . . ?
B3B C31B B4B B10B 102.3(6) . . . . ?
B2B C31B B4B B10B 65.1(7) . . . . ?
B1B C31B B4B B10B -0.7(8) . . . . ?
B5B C31B B4B B10B -38.2(5) . . . . ?
C32B C31B B4B B3B 108.8(10) . . . . ?
B2B C31B B4B B3B -37.3(5) . . . . ?
B1B C31B B4B B3B -103.1(6) . . . . ?
B5B C31B B4B B3B -140.6(6) . . . . ?
C32B C31B B4B B5B -110.6(10) . . . . ?
B3B C31B B4B B5B 140.6(6) . . . . ?
B2B C31B B4B B5B 103.3(6) . . . . ?
B1B C31B B4B B5B 37.5(6) . . . . ?
C35B B3B B4B C36B 0.3(13) . . . . ?
C31B B3B B4B C36B 112.2(9) . . . . ?
B8B B3B B4B C36B -148.7(8) . . . . ?
B2B B3B B4B C36B 148.3(8) . . . . ?
B9B B3B B4B C36B -110.9(9) . . . . ?
C35B B3B B4B C31B -112.0(10) . . . . ?
B8B B3B B4B C31B 99.0(6) . . . . ?
B2B B3B B4B C31B 36.1(5) . . . . ?
B9B B3B B4B C31B 136.9(6) . . . . ?
C35B B3B B4B B9B 111.2(9) . . . . ?
C31B B3B B4B B9B -136.9(6) . . . . ?
B8B B3B B4B B9B -37.8(5) . . . . ?
B2B B3B B4B B9B -100.8(6) . . . . ?
C35B B3B B4B B10B 148.7(9) . . . . ?
C31B B3B B4B B10B -99.4(6) . . . . ?
B8B B3B B4B B10B -0.3(8) . . . . ?
B2B B3B B4B B10B -63.3(7) . . . . ?
B9B B3B B4B B10B 37.5(5) . . . . ?
C35B B3B B4B B5B -147.3(9) . . . . ?
C31B B3B B4B B5B -35.4(5) . . . . ?
B8B B3B B4B B5B 63.7(7) . . . . ?
B2B B3B B4B B5B 0.7(8) . . . . ?
B9B B3B B4B B5B 101.5(6) . . . . ?
C32B C31B B5B C37B -0.9(13) . . . . ?
B4B C31B B5B C37B -109.5(10) . . . . ?
B3B C31B B5B C37B -146.0(9) . . . . ?
B2B C31B B5B C37B 148.3(9) . . . . ?
B1B C31B B5B C37B 111.4(10) . . . . ?
C32B C31B B5B B6B -150.3(8) . . . . ?
B4B C31B B5B B6B 101.1(6) . . . . ?
B3B C31B B5B B6B 64.6(7) . . . . ?
B2B C31B B5B B6B -1.1(8) . . . . ?
B1B C31B B5B B6B -38.1(5) . . . . ?
C32B C31B B5B B10B 146.5(9) . . . . ?
B4B C31B B5B B10B 37.9(5) . . . . ?
B3B C31B B5B B10B 1.4(8) . . . . ?
B2B C31B B5B B10B -64.4(7) . . . . ?
B1B C31B B5B B10B -101.3(6) . . . . ?
C32B C31B B5B B4B 108.6(9) . . . . ?
B3B C31B B5B B4B -36.5(6) . . . . ?
B2B C31B B5B B4B -102.2(6) . . . . ?
B1B C31B B5B B4B -139.2(6) . . . . ?
C32B C31B B5B B1B -112.2(9) . . . . ?
B4B C31B B5B B1B 139.2(6) . . . . ?
B3B C31B B5B B1B 102.7(7) . . . . ?
B2B C31B B5B B1B 37.0(6) . . . . ?
C36B B4B B5B C37B 0.5(13) . . . . ?
C31B B4B B5B C37B 111.5(9) . . . . ?
B9B B4B B5B C37B -149.0(8) . . . . ?
B10B B4B B5B C37B -111.4(9) . . . . ?
B3B B4B B5B C37B 146.8(8) . . . . ?
C36B B4B B5B C31B -111.0(9) . . . . ?
B9B B4B B5B C31B 99.5(6) . . . . ?
B10B B4B B5B C31B 137.1(6) . . . . ?
B3B B4B B5B C31B 35.3(5) . . . . ?
C36B B4B B5B B6B 149.8(8) . . . . ?
C31B B4B B5B B6B -99.2(6) . . . . ?
B9B B4B B5B B6B 0.4(8) . . . . ?
B10B B4B B5B B6B 37.9(5) . . . . ?
B3B B4B B5B B6B -63.9(7) . . . . ?
C36B B4B B5B B10B 111.9(9) . . . . ?
C31B B4B B5B B10B -137.1(6) . . . . ?
B9B B4B B5B B10B -37.6(5) . . . . ?
B3B B4B B5B B10B -101.8(6) . . . . ?
C36B B4B B5B B1B -147.1(8) . . . . ?
C31B B4B B5B B1B -36.1(5) . . . . ?
B9B B4B B5B B1B 63.4(7) . . . . ?
B10B B4B B5B B1B 101.0(6) . . . . ?
B3B B4B B5B B1B -0.8(8) . . . . ?
C33B B1B B5B C37B -2.0(13) . . . . ?
C31B B1B B5B C37B -111.0(10) . . . . ?
B7B B1B B5B C37B 150.4(9) . . . . ?
B6B B1B B5B C37B 112.2(10) . . . . ?
B2B B1B B5B C37B -146.4(9) . . . . ?
C33B B1B B5B C31B 108.9(9) . . . . ?
B7B B1B B5B C31B -98.7(6) . . . . ?
B6B B1B B5B C31B -136.9(6) . . . . ?
B2B B1B B5B C31B -35.4(5) . . . . ?
C33B B1B B5B B6B -114.2(9) . . . . ?
C31B B1B B5B B6B 136.9(6) . . . . ?
B7B B1B B5B B6B 38.2(5) . . . . ?
B2B B1B B5B B6B 101.4(6) . . . . ?
C33B B1B B5B B10B -152.0(8) . . . . ?
C31B B1B B5B B10B 99.1(6) . . . . ?
B7B B1B B5B B10B 0.4(8) . . . . ?
B6B B1B B5B B10B -37.8(5) . . . . ?
B2B B1B B5B B10B 63.7(7) . . . . ?
C33B B1B B5B B4B 145.0(8) . . . . ?
C31B B1B B5B B4B 36.1(5) . . . . ?
B7B B1B B5B B4B -62.6(7) . . . . ?
B6B B1B B5B B4B -100.8(6) . . . . ?
B2B B1B B5B B4B 0.6(8) . . . . ?
C33B B1B B6B C38B -3.5(13) . . . . ?
C31B B1B B6B C38B -150.3(8) . . . . ?
B7B B1B B6B C38B 110.2(9) . . . . ?
B5B B1B B6B C38B -112.1(9) . . . . ?
B2B B1B B6B C38B 147.1(8) . . . . ?
C33B B1B B6B B5B 108.6(10) . . . . ?
C31B B1B B6B B5B -38.1(5) . . . . ?
B7B B1B B6B B5B -137.7(6) . . . . ?
B2B B1B B6B B5B -100.7(6) . . . . ?
C33B B1B B6B B11B -151.0(9) . . . . ?
C31B B1B B6B B11B 62.3(7) . . . . ?
B7B B1B B6B B11B -37.3(5) . . . . ?
B5B B1B B6B B11B 100.4(6) . . . . ?
B2B B1B B6B B11B -0.3(8) . . . . ?
C33B B1B B6B B7B -113.7(10) . . . . ?
C31B B1B B6B B7B 99.5(6) . . . . ?
B5B B1B B6B B7B 137.7(6) . . . . ?
B2B B1B B6B B7B 36.9(5) . . . . ?
C33B B1B B6B B10B 146.2(9) . . . . ?
C31B B1B B6B B10B -0.5(8) . . . . ?
B7B B1B B6B B10B -100.1(6) . . . . ?
B5B B1B B6B B10B 37.6(5) . . . . ?
B2B B1B B6B B10B -63.1(7) . . . . ?
C37B B5B B6B C38B -0.3(14) . . . . ?
C31B B5B B6B C38B 148.8(9) . . . . ?
B10B B5B B6B C38B -111.2(10) . . . . ?
B4B B5B B6B C38B -148.9(9) . . . . ?
B1B B5B B6B C38B 110.9(10) . . . . ?
C37B B5B B6B B1B -111.2(10) . . . . ?
C31B B5B B6B B1B 37.9(5) . . . . ?
B10B B5B B6B B1B 137.9(6) . . . . ?
B4B B5B B6B B1B 100.2(6) . . . . ?
C37B B5B B6B B11B 148.0(9) . . . . ?
C31B B5B B6B B11B -62.9(7) . . . . ?
B10B B5B B6B B11B 37.1(5) . . . . ?
B4B B5B B6B B11B -0.5(7) . . . . ?
B1B B5B B6B B11B -100.7(6) . . . . ?
C37B B5B B6B B7B -148.7(9) . . . . ?
C31B B5B B6B B7B 0.4(8) . . . . ?
B10B B5B B6B B7B 100.4(6) . . . . ?
B4B B5B B6B B7B 62.7(7) . . . . ?
B1B B5B B6B B7B -37.5(5) . . . . ?
C37B B5B B6B B10B 110.9(9) . . . . ?
C31B B5B B6B B10B -100.0(6) . . . . ?
B4B B5B B6B B10B -37.7(5) . . . . ?
B1B B5B B6B B10B -137.9(6) . . . . ?
C33B B1B B7B C39B 2.7(12) . . . . ?
C31B B1B B7B C39B 148.8(8) . . . . ?
B6B B1B B7B C39B -110.5(9) . . . . ?
B5B B1B B7B C39B -148.4(8) . . . . ?
B2B B1B B7B C39B 110.7(9) . . . . ?
C33B B1B B7B B8B -146.1(8) . . . . ?
C31B B1B B7B B8B 0.1(7) . . . . ?
B6B B1B B7B B8B 100.7(6) . . . . ?
B5B B1B B7B B8B 62.8(7) . . . . ?
B2B B1B B7B B8B -38.0(5) . . . . ?
C33B B1B B7B B2B -108.1(9) . . . . ?
C31B B1B B7B B2B 38.1(5) . . . . ?
B6B B1B B7B B2B 138.8(6) . . . . ?
B5B B1B B7B B2B 100.9(6) . . . . ?
C33B B1B B7B B11B 150.3(8) . . . . ?
C31B B1B B7B B11B -63.5(7) . . . . ?
B6B B1B B7B B11B 37.2(5) . . . . ?
B5B B1B B7B B11B -0.7(7) . . . . ?
B2B B1B B7B B11B -101.6(6) . . . . ?
C33B B1B B7B B6B 113.1(9) . . . . ?
C31B B1B B7B B6B -100.7(6) . . . . ?
B5B B1B B7B B6B -37.9(5) . . . . ?
B2B B1B B7B B6B -138.8(6) . . . . ?
C34B B2B B7B C39B -2.2(13) . . . . ?
C31B B2B B7B C39B -150.2(8) . . . . ?
B8B B2B B7B C39B 110.4(9) . . . . ?
B3B B2B B7B C39B 147.3(8) . . . . ?
B1B B2B B7B C39B -112.1(9) . . . . ?
C34B B2B B7B B8B -112.6(9) . . . . ?
C31B B2B B7B B8B 99.4(6) . . . . ?
B3B B2B B7B B8B 36.8(5) . . . . ?
B1B B2B B7B B8B 137.5(6) . . . . ?
C34B B2B B7B B1B 109.9(9) . . . . ?
C31B B2B B7B B1B -38.1(5) . . . . ?
B8B B2B B7B B1B -137.5(6) . . . . ?
B3B B2B B7B B1B -100.6(6) . . . . ?
C34B B2B B7B B11B -149.6(8) . . . . ?
C31B B2B B7B B11B 62.4(7) . . . . ?
B8B B2B B7B B11B -37.0(5) . . . . ?
B3B B2B B7B B11B -0.2(8) . . . . ?
B1B B2B B7B B11B 100.5(6) . . . . ?
C34B B2B B7B B6B 146.9(8) . . . . ?
C31B B2B B7B B6B -1.1(8) . . . . ?
B8B B2B B7B B6B -100.4(6) . . . . ?
B3B B2B B7B B6B -63.6(7) . . . . ?
B1B B2B B7B B6B 37.0(5) . . . . ?
C38B B6B B7B C39B 0.6(13) . . . . ?
B1B B6B B7B C39B 111.7(9) . . . . ?
B5B B6B B7B C39B 149.5(8) . . . . ?
B11B B6B B7B C39B -110.0(9) . . . . ?
B10B B6B B7B C39B -147.3(8) . . . . ?
C38B B6B B7B B8B 148.0(9) . . . . ?
B1B B6B B7B B8B -100.9(6) . . . . ?
B5B B6B B7B B8B -63.2(7) . . . . ?
B11B B6B B7B B8B 37.3(5) . . . . ?
B10B B6B B7B B8B 0.0(8) . . . . ?
C38B B6B B7B B1B -111.1(9) . . . . ?
B5B B6B B7B B1B 37.8(5) . . . . ?
B11B B6B B7B B1B 138.2(6) . . . . ?
B10B B6B B7B B1B 100.9(6) . . . . ?
C38B B6B B7B B2B -148.5(9) . . . . ?
B1B B6B B7B B2B -37.4(5) . . . . ?
B5B B6B B7B B2B 0.4(8) . . . . ?
B11B B6B B7B B2B 100.9(6) . . . . ?
B10B B6B B7B B2B 63.6(7) . . . . ?
C38B B6B B7B B11B 110.7(10) . . . . ?
B1B B6B B7B B11B -138.2(6) . . . . ?
B5B B6B B7B B11B -100.4(6) . . . . ?
B10B B6B B7B B11B -37.3(5) . . . . ?
C39B B7B B8B C40B 1.8(13) . . . . ?
B1B B7B B8B C40B 151.0(8) . . . . ?
B2B B7B B8B C40B 112.7(9) . . . . ?
B11B B7B B8B C40B -108.5(9) . . . . ?
B6B B7B B8B C40B -145.7(8) . . . . ?
C39B B7B B8B B2B -110.9(9) . . . . ?
B1B B7B B8B B2B 38.3(5) . . . . ?
B11B B7B B8B B2B 138.8(6) . . . . ?
B6B B7B B8B B2B 101.7(6) . . . . ?
C39B B7B B8B B3B -148.1(8) . . . . ?
B1B B7B B8B B3B 1.1(8) . . . . ?
B2B B7B B8B B3B -37.3(5) . . . . ?
B11B B7B B8B B3B 101.6(6) . . . . ?
B6B B7B B8B B3B 64.4(7) . . . . ?
C39B B7B B8B B9B 147.5(8) . . . . ?
B1B B7B B8B B9B -63.3(7) . . . . ?
B2B B7B B8B B9B -101.7(6) . . . . ?
B11B B7B B8B B9B 37.2(5) . . . . ?
B6B B7B B8B B9B 0.0(8) . . . . ?
C39B B7B B8B B11B 110.3(9) . . . . ?
B1B B7B B8B B11B -100.5(6) . . . . ?
B2B B7B B8B B11B -138.8(6) . . . . ?
B6B B7B B8B B11B -37.1(5) . . . . ?
C34B B2B B8B C40B -0.5(13) . . . . ?
C31B B2B B8B C40B 148.8(9) . . . . ?
B7B B2B B8B C40B -111.4(9) . . . . ?
B3B B2B B8B C40B 109.8(9) . . . . ?
B1B B2B B8B C40B -149.0(8) . . . . ?
C34B B2B B8B B7B 110.9(9) . . . . ?
C31B B2B B8B B7B -99.8(6) . . . . ?
B3B B2B B8B B7B -138.7(6) . . . . ?
B1B B2B B8B B7B -37.6(5) . . . . ?
C34B B2B B8B B3B -110.4(9) . . . . ?
C31B B2B B8B B3B 39.0(5) . . . . ?
B7B B2B B8B B3B 138.7(6) . . . . ?
B1B B2B B8B B3B 101.2(6) . . . . ?
C34B B2B B8B B9B -147.7(8) . . . . ?
C31B B2B B8B B9B 1.7(7) . . . . ?
B7B B2B B8B B9B 101.5(6) . . . . ?
B3B B2B B8B B9B -37.3(5) . . . . ?
B1B B2B B8B B9B 63.9(7) . . . . ?
C34B B2B B8B B11B 148.3(8) . . . . ?
C31B B2B B8B B11B -62.4(7) . . . . ?
B7B B2B B8B B11B 37.4(5) . . . . ?
B3B B2B B8B B11B -101.4(6) . . . . ?
B1B B2B B8B B11B -0.2(8) . . . . ?
C35B B3B B8B C40B -2.7(13) . . . . ?
C31B B3B B8B C40B -152.2(8) . . . . ?
B2B B3B B8B C40B -113.2(9) . . . . ?
B4B B3B B8B C40B 145.6(8) . . . . ?
B9B B3B B8B C40B 107.9(9) . . . . ?
C35B B3B B8B B7B 147.7(9) . . . . ?
C31B B3B B8B B7B -1.8(8) . . . . ?
B2B B3B B8B B7B 37.2(5) . . . . ?
B4B B3B B8B B7B -64.0(7) . . . . ?
B9B B3B B8B B7B -101.7(6) . . . . ?
C35B B3B B8B B2B 110.5(9) . . . . ?
C31B B3B B8B B2B -39.0(5) . . . . ?
B4B B3B B8B B2B -101.3(6) . . . . ?
B9B B3B B8B B2B -138.9(6) . . . . ?
C35B B3B B8B B9B -110.6(9) . . . . ?
C31B B3B B8B B9B 99.9(6) . . . . ?
B2B B3B B8B B9B 138.9(6) . . . . ?
B4B B3B B8B B9B 37.6(5) . . . . ?
C35B B3B B8B B11B -147.9(9) . . . . ?
C31B B3B B8B B11B 62.7(7) . . . . ?
B2B B3B B8B B11B 101.7(6) . . . . ?
B4B B3B B8B B11B 0.4(8) . . . . ?
B9B B3B B8B B11B -37.2(5) . . . . ?
C36B B4B B9B C41B -1.8(13) . . . . ?
C31B B4B B9B C41B -148.4(8) . . . . ?
B10B B4B B9B C41B 111.0(9) . . . . ?
B3B B4B B9B C41B -110.3(9) . . . . ?
B5B B4B B9B C41B 148.4(8) . . . . ?
C36B B4B B9B B8B 146.4(8) . . . . ?
C31B B4B B9B B8B -0.2(7) . . . . ?
B10B B4B B9B B8B -100.8(6) . . . . ?
B3B B4B B9B B8B 37.9(5) . . . . ?
B5B B4B B9B B8B -63.4(7) . . . . ?
C36B B4B B9B B11B -150.2(8) . . . . ?
C31B B4B B9B B11B 63.1(7) . . . . ?
B10B B4B B9B B11B -37.4(5) . . . . ?
B3B B4B B9B B11B 101.2(6) . . . . ?
B5B B4B B9B B11B 0.0(8) . . . . ?
C36B B4B B9B B3B 108.6(9) . . . . ?
C31B B4B B9B B3B -38.1(5) . . . . ?
B10B B4B B9B B3B -138.7(6) . . . . ?
B5B B4B B9B B3B -101.3(6) . . . . ?
C36B B4B B9B B10B -112.8(9) . . . . ?
C31B B4B B9B B10B 100.6(6) . . . . ?
B3B B4B B9B B10B 138.7(6) . . . . ?
B5B B4B B9B B10B 37.4(5) . . . . ?
C40B B8B B9B C41B -0.8(12) . . . . ?
B7B B8B B9B C41B -147.9(8) . . . . ?
B2B B8B B9B C41B 147.9(8) . . . . ?
B3B B8B B9B C41B 110.7(8) . . . . ?
B11B B8B B9B C41B -110.6(9) . . . . ?
C40B B8B B9B B4B -149.7(8) . . . . ?
B7B B8B B9B B4B 63.3(7) . . . . ?
B2B B8B B9B B4B -0.9(7) . . . . ?
B3B B8B B9B B4B -38.1(5) . . . . ?
B11B B8B B9B B4B 100.6(6) . . . . ?
C40B B8B B9B B11B 109.7(9) . . . . ?
B7B B8B B9B B11B -37.3(5) . . . . ?
B2B B8B B9B B11B -101.5(6) . . . . ?
B3B B8B B9B B11B -138.7(6) . . . . ?
C40B B8B B9B B3B -111.6(9) . . . . ?
B7B B8B B9B B3B 101.4(6) . . . . ?
B2B B8B B9B B3B 37.2(5) . . . . ?
B11B B8B B9B B3B 138.7(6) . . . . ?
C40B B8B B9B B10B 147.1(8) . . . . ?
B7B B8B B9B B10B 0.0(7) . . . . ?
B2B B8B B9B B10B -64.2(7) . . . . ?
B3B B8B B9B B10B -101.4(6) . . . . ?
B11B B8B B9B B10B 37.4(5) . . . . ?
C35B B3B B9B C41B 2.4(13) . . . . ?
C31B B3B B9B C41B 150.4(8) . . . . ?
B8B B3B B9B C41B -110.3(9) . . . . ?
B2B B3B B9B C41B -146.9(8) . . . . ?
B4B B3B B9B C41B 112.5(9) . . . . ?
C35B B3B B9B B4B -110.1(9) . . . . ?
C31B B3B B9B B4B 37.9(5) . . . . ?
B8B B3B B9B B4B 137.2(6) . . . . ?
B2B B3B B9B B4B 100.5(6) . . . . ?
C35B B3B B9B B8B 112.6(9) . . . . ?
C31B B3B B9B B8B -99.3(6) . . . . ?
B2B B3B B9B B8B -36.7(5) . . . . ?
B4B B3B B9B B8B -137.2(6) . . . . ?
C35B B3B B9B B11B 149.7(9) . . . . ?
C31B B3B B9B B11B -62.3(7) . . . . ?
B8B B3B B9B B11B 37.0(5) . . . . ?
B2B B3B B9B B11B 0.3(8) . . . . ?
B4B B3B B9B B11B -100.2(6) . . . . ?
C35B B3B B9B B10B -147.2(9) . . . . ?
C31B B3B B9B B10B 0.8(8) . . . . ?
B8B B3B B9B B10B 100.2(6) . . . . ?
B2B B3B B9B B10B 63.5(7) . . . . ?
B4B B3B B9B B10B -37.1(5) . . . . ?
C36B B4B B10B C42B -0.6(13) . . . . ?
C31B B4B B10B C42B 149.3(9) . . . . ?
B9B B4B B10B C42B -110.3(9) . . . . ?
B3B B4B B10B C42B -147.7(9) . . . . ?
B5B B4B B10B C42B 111.3(9) . . . . ?
C36B B4B B10B B11B 147.2(9) . . . . ?
C31B B4B B10B B11B -62.9(7) . . . . ?
B9B B4B B10B B11B 37.6(5) . . . . ?
B3B B4B B10B B11B 0.1(8) . . . . ?
B5B B4B B10B B11B -100.9(6) . . . . ?
C36B B4B B10B B5B -111.9(10) . . . . ?
C31B B4B B10B B5B 38.0(5) . . . . ?
B9B B4B B10B B5B 138.5(6) . . . . ?
B3B B4B B10B B5B 101.0(6) . . . . ?
C36B B4B B10B B9B 109.6(10) . . . . ?
C31B B4B B10B B9B -100.4(6) . . . . ?
B3B B4B B10B B9B -37.4(5) . . . . ?
B5B B4B B10B B9B -138.5(6) . . . . ?
C36B B4B B10B B6B -149.5(9) . . . . ?
C31B B4B B10B B6B 0.4(8) . . . . ?
B9B B4B B10B B6B 100.8(6) . . . . ?
B3B B4B B10B B6B 63.4(7) . . . . ?
B5B B4B B10B B6B -37.6(5) . . . . ?
C37B B5B B10B C42B 0.2(14) . . . . ?
C31B B5B B10B C42B -147.2(9) . . . . ?
B6B B5B B10B C42B 112.8(10) . . . . ?
B4B B5B B10B C42B -109.6(10) . . . . ?
B1B B5B B10B C42B 150.4(9) . . . . ?
C37B B5B B10B B11B -150.1(9) . . . . ?
C31B B5B B10B B11B 62.5(7) . . . . ?
B6B B5B B10B B11B -37.5(5) . . . . ?
B4B B5B B10B B11B 100.2(6) . . . . ?
B1B B5B B10B B11B 0.1(8) . . . . ?
C37B B5B B10B B4B 109.8(10) . . . . ?
C31B B5B B10B B4B -37.6(5) . . . . ?
B6B B5B B10B B4B -137.6(6) . . . . ?
B1B B5B B10B B4B -100.1(6) . . . . ?
C37B B5B B10B B9B 146.6(9) . . . . ?
C31B B5B B10B B9B -0.8(8) . . . . ?
B6B B5B B10B B9B -100.8(6) . . . . ?
B4B B5B B10B B9B 36.8(5) . . . . ?
B1B B5B B10B B9B -63.3(7) . . . . ?
C37B B5B B10B B6B -112.6(10) . . . . ?
C31B B5B B10B B6B 100.0(6) . . . . ?
B4B B5B B10B B6B 137.6(6) . . . . ?
B1B B5B B10B B6B 37.5(5) . . . . ?
C41B B9B B10B C42B -2.7(13) . . . . ?
B4B B9B B10B C42B 109.5(9) . . . . ?
B8B B9B B10B C42B -150.3(9) . . . . ?
B11B B9B B10B C42B -112.7(10) . . . . ?
B3B B9B B10B C42B 146.6(9) . . . . ?
C41B B9B B10B B11B 110.0(9) . . . . ?
B4B B9B B10B B11B -137.8(6) . . . . ?
B8B B9B B10B B11B -37.6(5) . . . . ?
B3B B9B B10B B11B -100.7(6) . . . . ?
C41B B9B B10B B4B -112.2(9) . . . . ?
B8B B9B B10B B4B 100.2(6) . . . . ?
B11B B9B B10B B4B 137.8(6) . . . . ?
B3B B9B B10B B4B 37.1(5) . . . . ?
C41B B9B B10B B5B -149.4(8) . . . . ?
B4B B9B B10B B5B -37.1(5) . . . . ?
B8B B9B B10B B5B 63.1(7) . . . . ?
B11B B9B B10B B5B 100.6(6) . . . . ?
B3B B9B B10B B5B 0.0(8) . . . . ?
C41B B9B B10B B6B 147.5(8) . . . . ?
B4B B9B B10B B6B -100.2(6) . . . . ?
B8B B9B B10B B6B 0.0(7) . . . . ?
B11B B9B B10B B6B 37.6(5) . . . . ?
B3B B9B B10B B6B -63.1(7) . . . . ?
C38B B6B B10B C42B 1.8(13) . . . . ?
B1B B6B B10B C42B -147.8(9) . . . . ?
B5B B6B B10B C42B -110.1(10) . . . . ?
B11B B6B B10B C42B 111.9(9) . . . . ?
B7B B6B B10B C42B 149.5(9) . . . . ?
C38B B6B B10B B11B -110.1(9) . . . . ?
B1B B6B B10B B11B 100.3(6) . . . . ?
B5B B6B B10B B11B 138.0(6) . . . . ?
B7B B6B B10B B11B 37.6(5) . . . . ?
C38B B6B B10B B4B 149.7(9) . . . . ?
B1B B6B B10B B4B 0.1(8) . . . . ?
B5B B6B B10B B4B 37.8(5) . . . . ?
B11B B6B B10B B4B -100.2(6) . . . . ?
B7B B6B B10B B4B -62.7(7) . . . . ?
C38B B6B B10B B5B 111.9(9) . . . . ?
B1B B6B B10B B5B -37.7(5) . . . . ?
B11B B6B B10B B5B -138.0(6) . . . . ?
B7B B6B B10B B5B -100.5(6) . . . . ?
C38B B6B B10B B9B -147.6(9) . . . . ?
B1B B6B B10B B9B 62.8(7) . . . . ?
B5B B6B B10B B9B 100.5(6) . . . . ?
B11B B6B B10B B9B -37.5(5) . . . . ?
B7B B6B B10B B9B 0.0(8) . . . . ?
C42B B10B B11B C43B -0.7(13) . . . . ?
B4B B10B B11B C43B -147.6(8) . . . . ?
B5B B10B B11B C43B 149.1(8) . . . . ?
B9B B10B B11B C43B -110.3(9) . . . . ?
B6B B10B B11B C43B 111.8(9) . . . . ?
C42B B10B B11B B8B 147.0(9) . . . . ?
B4B B10B B11B B8B 0.1(8) . . . . ?
B5B B10B B11B B8B -63.2(7) . . . . ?
B9B B10B B11B B8B 37.4(5) . . . . ?
B6B B10B B11B B8B -100.5(6) . . . . ?
C42B B10B B11B B9B 109.6(10) . . . . ?
B4B B10B B11B B9B -37.3(5) . . . . ?
B5B B10B B11B B9B -100.6(6) . . . . ?
B6B B10B B11B B9B -138.0(6) . . . . ?
C42B B10B B11B B6B -112.5(10) . . . . ?
B4B B10B B11B B6B 100.7(6) . . . . ?
B5B B10B B11B B6B 37.3(5) . . . . ?
B9B B10B B11B B6B 138.0(6) . . . . ?
C42B B10B B11B B7B -150.3(9) . . . . ?
B4B B10B B11B B7B 62.8(7) . . . . ?
B5B B10B B11B B7B -0.5(8) . . . . ?
B9B B10B B11B B7B 100.1(6) . . . . ?
B6B B10B B11B B7B -37.8(5) . . . . ?
C40B B8B B11B C43B 1.8(12) . . . . ?
B7B B8B B11B C43B -111.0(9) . . . . ?
B2B B8B B11B C43B -148.2(8) . . . . ?
B3B B8B B11B C43B 147.6(8) . . . . ?
B9B B8B B11B C43B 110.2(9) . . . . ?
C40B B8B B11B B10B -146.1(8) . . . . ?
B7B B8B B11B B10B 101.1(6) . . . . ?
B2B B8B B11B B10B 63.9(7) . . . . ?
B3B B8B B11B B10B -0.3(8) . . . . ?
B9B B8B B11B B10B -37.7(5) . . . . ?
C40B B8B B11B B9B -108.3(9) . . . . ?
B7B B8B B11B B9B 138.8(6) . . . . ?
B2B B8B B11B B9B 101.6(6) . . . . ?
B3B B8B B11B B9B 37.4(5) . . . . ?
C40B B8B B11B B6B 150.1(8) . . . . ?
B7B B8B B11B B6B 37.2(5) . . . . ?
B2B B8B B11B B6B 0.0(8) . . . . ?
B3B B8B B11B B6B -64.2(7) . . . . ?
B9B B8B B11B B6B -101.6(6) . . . . ?
C40B B8B B11B B7B 112.8(9) . . . . ?
B2B B8B B11B B7B -37.2(5) . . . . ?
B3B B8B B11B B7B -101.4(6) . . . . ?
B9B B8B B11B B7B -138.8(6) . . . . ?
C41B B9B B11B C43B 0.0(13) . . . . ?
B4B B9B B11B C43B 149.1(8) . . . . ?
B8B B9B B11B C43B -110.6(9) . . . . ?
B3B B9B B11B C43B -147.4(8) . . . . ?
B10B B9B B11B C43B 111.5(9) . . . . ?
C41B B9B B11B B10B -111.5(9) . . . . ?
B4B B9B B11B B10B 37.6(5) . . . . ?
B8B B9B B11B B10B 137.9(6) . . . . ?
B3B B9B B11B B10B 101.1(6) . . . . ?
C41B B9B B11B B8B 110.6(9) . . . . ?
B4B B9B B11B B8B -100.3(6) . . . . ?
B3B B9B B11B B8B -36.8(5) . . . . ?
B10B B9B B11B B8B -137.9(6) . . . . ?
C41B B9B B11B B6B -149.4(8) . . . . ?
B4B B9B B11B B6B -0.3(8) . . . . ?
B8B B9B B11B B6B 100.0(6) . . . . ?
B3B B9B B11B B6B 63.2(7) . . . . ?
B10B B9B B11B B6B -37.9(5) . . . . ?
C41B B9B B11B B7B 147.0(8) . . . . ?
B4B B9B B11B B7B -63.9(7) . . . . ?
B8B B9B B11B B7B 36.4(5) . . . . ?
B3B B9B B11B B7B -0.4(8) . . . . ?
B10B B9B B11B B7B -101.5(6) . . . . ?
C38B B6B B11B C43B 0.4(13) . . . . ?
B1B B6B B11B C43B 148.1(8) . . . . ?
B5B B6B B11B C43B -148.4(8) . . . . ?
B7B B6B B11B C43B 111.1(9) . . . . ?
B10B B6B B11B C43B -111.1(9) . . . . ?
C38B B6B B11B B10B 111.5(9) . . . . ?
B1B B6B B11B B10B -100.8(6) . . . . ?
B5B B6B B11B B10B -37.3(5) . . . . ?
B7B B6B B11B B10B -137.8(6) . . . . ?
C38B B6B B11B B8B -147.5(9) . . . . ?
B1B B6B B11B B8B 0.2(8) . . . . ?
B5B B6B B11B B8B 63.7(7) . . . . ?
B7B B6B B11B B8B -36.8(5) . . . . ?
B10B B6B B11B B8B 101.0(6) . . . . ?
C38B B6B B11B B9B 149.4(9) . . . . ?
B1B B6B B11B B9B -62.9(7) . . . . ?
B5B B6B B11B B9B 0.5(8) . . . . ?
B7B B6B B11B B9B -100.0(6) . . . . ?
B10B B6B B11B B9B 37.9(5) . . . . ?
C38B B6B B11B B7B -110.7(9) . . . . ?
B1B B6B B11B B7B 37.0(5) . . . . ?
B5B B6B B11B B7B 100.5(6) . . . . ?
B10B B6B B11B B7B 137.8(6) . . . . ?
C39B B7B B11B C43B -0.6(12) . . . . ?
B8B B7B B11B C43B 110.1(9) . . . . ?
B1B B7B B11B C43B -148.8(8) . . . . ?
B2B B7B B11B C43B 147.0(8) . . . . ?
B6B B7B B11B C43B -111.6(9) . . . . ?
C39B B7B B11B B10B 149.0(8) . . . . ?
B8B B7B B11B B10B -100.4(6) . . . . ?
B1B B7B B11B B10B 0.8(7) . . . . ?
B2B B7B B11B B10B -63.4(7) . . . . ?
B6B B7B B11B B10B 38.0(5) . . . . ?
C39B B7B B11B B8B -110.7(9) . . . . ?
B1B B7B B11B B8B 101.1(6) . . . . ?
B2B B7B B11B B8B 36.9(5) . . . . ?
B6B B7B B11B B8B 138.4(6) . . . . ?
C39B B7B B11B B9B -147.2(8) . . . . ?
B8B B7B B11B B9B -36.6(5) . . . . ?
B1B B7B B11B B9B 64.6(7) . . . . ?
B2B B7B B11B B9B 0.4(8) . . . . ?
B6B B7B B11B B9B 101.8(6) . . . . ?
C39B B7B B11B B6B 111.0(9) . . . . ?
B8B B7B B11B B6B -138.4(6) . . . . ?
B1B B7B B11B B6B -37.2(5) . . . . ?
B2B B7B B11B B6B -101.4(6) . . . . ?
